data_4103429
loop_
_publ_author_name
'Beatriz Ballesteros'
'Thomas B. Faust'
'Chin-Fa Lee'
'David A. Leigh'
'Christopher A. Muryn'
'Robin G. Pritchard'
'David Schultz'
'Simon J. Teat'
'Grigore A. Timco'
'Richard E. P. Winpenny'

_publ_section_title
;
 Synthesis, Structure, and Dynamic Properties of Hybrid Organic-Inorganic
 Rotaxanes
;
_journal_name_full 'Journal of the American Chemical Society'
_journal_page_first 15435
_journal_page_last 15444
_journal_paper_doi 10.1021/ja1074773
_journal_volume 132
_journal_year 2010
_chemical_formula_sum 'C133 H235 Co Cr7 F8 N2 O38'
_chemical_formula_weight 3045.16
_chemical_name_systematic
; 
 ? 
;
_space_group_IT_number 61
_symmetry_cell_setting orthorhombic
_symmetry_space_group_name_Hall '-P 2ac 2ab'
_symmetry_space_group_name_H-M 'P b c a'
_atom_sites_solution_hydrogens geom
_atom_sites_solution_primary direct
_atom_sites_solution_secondary difmap
_audit_creation_method SHELXL-97
_cell_angle_alpha 90.00
_cell_angle_beta 90.00
_cell_angle_gamma 90.00
_cell_formula_units_Z 16
_cell_length_a 70.178(4)
_cell_length_b 31.5931(18)
_cell_length_c 31.206(2)
_cell_measurement_reflns_used 4386
_cell_measurement_temperature 100(2)
_cell_measurement_theta_max 22.8084
_cell_measurement_theta_min 2.4899
_cell_volume 69188(7)
_computing_cell_refinement
;
CrysAlis RED, Oxford Diffraction Ltd.,
Version 1.171.33.31 (release 08-01-2009 CrysAlis171 .NET)
(compiled Jan  8 2009,16:24:04)
;
_computing_data_collection
;
CrysAlis CCD, Oxford Diffraction Ltd.,
Version 1.171.33.31 (release 08-01-2009 CrysAlis171 .NET)
(compiled Jan  8 2009,16:24:04)
;
_computing_data_reduction
;
CrysAlis RED, Oxford Diffraction Ltd.,
Version 1.171.33.31 (release 08-01-2009 CrysAlis171 .NET)
(compiled Jan  8 2009,16:24:04)
;
_computing_molecular_graphics 'SHELXL-97 (Sheldrick, 1997)'
_computing_publication_material 'SHELXL-97 (Sheldrick, 1997)'
_computing_structure_refinement 'SHELXL-97 (Sheldrick, 1997)'
_computing_structure_solution 'SHELXS-97 (Sheldrick, 1990)'
_diffrn_ambient_temperature 100(2)
_diffrn_detector_area_resol_mean 8.3367
_diffrn_measured_fraction_theta_full 0.987
_diffrn_measured_fraction_theta_max 0.987
_diffrn_measurement_device_type 'Oxford Diffraction XCalibur 2'
_diffrn_measurement_method 'phi and omega'
_diffrn_radiation_monochromator graphite
_diffrn_radiation_source 'Enhance (Mo) X-ray Source'
_diffrn_radiation_type MoK\a
_diffrn_radiation_wavelength 0.71073
_diffrn_reflns_av_R_equivalents 0.1540
_diffrn_reflns_av_sigmaI/netI 0.2037
_diffrn_reflns_limit_h_max 50
_diffrn_reflns_limit_h_min -49
_diffrn_reflns_limit_k_max 22
_diffrn_reflns_limit_k_min -11
_diffrn_reflns_limit_l_max 22
_diffrn_reflns_limit_l_min -12
_diffrn_reflns_number 40382
_diffrn_reflns_theta_full 14.70
_diffrn_reflns_theta_max 14.70
_diffrn_reflns_theta_min 3.40
_exptl_absorpt_coefficient_mu 0.588
_exptl_absorpt_correction_T_max 0.9435
_exptl_absorpt_correction_T_min 0.8914
_exptl_absorpt_correction_type multi-scan
_exptl_absorpt_process_details
;
CrysAlis RED, Oxford Diffraction Ltd.,
Version 1.171.33.31 (release 08-01-2009 CrysAlis171 .NET)
(compiled Jan  8 2009,16:24:04)
empirical absorption correction using spherical harmonics,
 implemented in SCALE3 ABSPACK scaling algorithm.
;
_exptl_crystal_colour Green
_exptl_crystal_density_diffrn 1.169
_exptl_crystal_density_method 'not measured'
_exptl_crystal_description Block
_exptl_crystal_F_000 25888
_exptl_crystal_size_max 0.20
_exptl_crystal_size_mid 0.20
_exptl_crystal_size_min 0.10
_refine_diff_density_max 1.098
_refine_diff_density_min -0.580
_refine_diff_density_rms 0.136
_refine_ls_extinction_method none
_refine_ls_goodness_of_fit_ref 1.261
_refine_ls_hydrogen_treatment constr
_refine_ls_matrix_type full
_refine_ls_number_parameters 1643
_refine_ls_number_reflns 13034
_refine_ls_number_restraints 10806
_refine_ls_restrained_S_all 0.995
_refine_ls_R_factor_all 0.2248
_refine_ls_R_factor_gt 0.1447
_refine_ls_shift/su_max 0.000
_refine_ls_shift/su_mean 0.000
_refine_ls_structure_factor_coef Fsqd
_refine_ls_weighting_details 'calc w=1/[\s^2^(Fo^2^)+(0.2000P)^2^+0.0000P] where P=(Fo^2^+2Fc^2^)/3'
_refine_ls_weighting_scheme calc
_refine_ls_wR_factor_gt 0.3480
_refine_ls_wR_factor_ref 0.4002
_reflns_number_gt 6744
_reflns_number_total 13034
_reflns_threshold_expression >2sigma(I)
_cod_data_source_file ja1074773_si_014.cif
_cod_data_source_block orepw1354
_cod_original_cell_volume 69189(8)
_cod_database_code 4103429

loop_
_symmetry_equiv_pos_as_xyz
'x, y, z'
'-x+1/2, -y, z+1/2'
'-x, y+1/2, -z+1/2'
'x+1/2, -y+1/2, -z'
'-x, -y, -z'
'x-1/2, y, -z-1/2'
'x, -y-1/2, z-1/2'
'-x-1/2, y-1/2, z'

loop_
_atom_site_label
_atom_site_type_symbol
_atom_site_fract_x
_atom_site_fract_y
_atom_site_fract_z
_atom_site_U_iso_or_equiv
_atom_site_adp_type
_atom_site_occupancy
_atom_site_symmetry_multiplicity
_atom_site_calc_flag
_atom_site_refinement_flags
_atom_site_disorder_assembly
_atom_site_disorder_group
Cr1 Cr 0.13052(7) 0.77291(17) 0.47233(19) 0.072(2) Uani 0.88 1 d P . .
Cr2 Cr 0.17308(7) 0.72509(17) 0.45707(19) 0.076(2) Uani 0.88 1 d P . .
Cr3 Cr 0.19109(7) 0.65601(16) 0.38217(18) 0.0618(19) Uani 0.88 1 d P . .
Cr4 Cr 0.16970(6) 0.59110(17) 0.30866(18) 0.066(2) Uani 0.88 1 d P . .
Cr5 Cr 0.12515(6) 0.57830(16) 0.26779(17) 0.0598(19) Uani 0.88 1 d P . .
Cr6 Cr 0.08207(6) 0.61228(15) 0.30289(17) 0.0556(19) Uani 0.88 1 d P . .
Cr7 Cr 0.06574(6) 0.69047(15) 0.36715(18) 0.060(2) Uani 0.88 1 d P . .
Cr8 Cr 0.08494(7) 0.74683(16) 0.44807(17) 0.0612(19) Uani 0.88 1 d P . .
Cr9 Cr 0.15549(7) 0.09868(17) 0.43558(19) 0.071(2) Uani 0.88 1 d P . .
Cr10 Cr 0.10955(7) 0.06621(16) 0.43401(19) 0.074(2) Uani 0.88 1 d P . .
Cr11 Cr 0.06885(7) 0.11330(16) 0.3984(2) 0.071(2) Uani 0.88 1 d P . .
Cr12 Cr 0.06002(6) 0.18763(15) 0.32153(17) 0.0561(19) Uani 0.88 1 d P . .
Cr13 Cr 0.08799(6) 0.24880(15) 0.25725(17) 0.0552(18) Uani 0.88 1 d P . .
Cr14 Cr 0.13428(7) 0.27858(15) 0.25708(17) 0.0588(19) Uani 0.88 1 d P . .
Cr15 Cr 0.17427(7) 0.23183(15) 0.29497(19) 0.064(2) Uani 0.88 1 d P . .
Cr16 Cr 0.18397(7) 0.15747(16) 0.37079(17) 0.0602(19) Uani 0.88 1 d P . .
Co1 Co 0.13052(7) 0.77291(17) 0.47233(19) 0.072(2) Uani 0.13 1 d P . .
Co2 Co 0.17308(7) 0.72509(17) 0.45707(19) 0.076(2) Uani 0.13 1 d P . .
Co3 Co 0.19109(7) 0.65601(16) 0.38217(18) 0.0618(19) Uani 0.13 1 d P . .
Co4 Co 0.16970(6) 0.59110(17) 0.30866(18) 0.066(2) Uani 0.13 1 d P . .
Co5 Co 0.12515(6) 0.57830(16) 0.26779(17) 0.0598(19) Uani 0.13 1 d P . .
Co6 Co 0.08207(6) 0.61228(15) 0.30289(17) 0.0556(19) Uani 0.13 1 d P . .
Co7 Co 0.06574(6) 0.69047(15) 0.36715(18) 0.060(2) Uani 0.13 1 d P . .
Co8 Co 0.08494(7) 0.74683(16) 0.44807(17) 0.0612(19) Uani 0.13 1 d P . .
Co9 Co 0.15549(7) 0.09868(17) 0.43558(19) 0.071(2) Uani 0.13 1 d P . .
Co10 Co 0.10955(7) 0.06621(16) 0.43401(19) 0.074(2) Uani 0.13 1 d P . .
Co11 Co 0.06885(7) 0.11330(16) 0.3984(2) 0.071(2) Uani 0.13 1 d P . .
Co12 Co 0.06002(6) 0.18763(15) 0.32153(17) 0.0561(19) Uani 0.13 1 d P . .
Co13 Co 0.08799(6) 0.24880(15) 0.25725(17) 0.0552(18) Uani 0.13 1 d P . .
Co14 Co 0.13428(7) 0.27858(15) 0.25708(17) 0.0588(19) Uani 0.13 1 d P . .
Co15 Co 0.17427(7) 0.23183(15) 0.29497(19) 0.064(2) Uani 0.13 1 d P . .
Co16 Co 0.18397(7) 0.15747(16) 0.37079(17) 0.0602(19) Uani 0.13 1 d P . .
F1 F 0.14752(18) 0.7426(4) 0.4369(5) 0.047(5) Uiso 1 1 d . . .
F2 F 0.1705(2) 0.6754(5) 0.4212(5) 0.066(6) Uiso 1 1 d . . .
F3 F 0.17016(18) 0.6433(5) 0.3404(5) 0.049(5) Uiso 1 1 d . . .
F4 F 0.14213(18) 0.5910(4) 0.3157(5) 0.046(5) Uiso 1 1 d . . .
F5 F 0.10864(18) 0.6221(4) 0.2916(5) 0.041(5) Uiso 1 1 d . . .
F6 F 0.08353(18) 0.6467(5) 0.3545(5) 0.050(5) Uiso 1 1 d . . .
F7 F 0.08642(19) 0.7218(4) 0.3911(5) 0.051(5) Uiso 1 1 d . . .
F8 F 0.11127(19) 0.7306(4) 0.4568(5) 0.049(5) Uiso 1 1 d . . .
F9 F 0.12893(19) 0.1102(5) 0.4268(5) 0.053(5) Uiso 1 1 d . . .
F10 F 0.0959(2) 0.0946(5) 0.3903(5) 0.066(6) Uiso 1 1 d . . .
F11 F 0.0751(2) 0.1654(5) 0.3672(5) 0.069(6) Uiso 1 1 d . . .
F12 F 0.08459(18) 0.1976(4) 0.2905(5) 0.050(5) Uiso 1 1 d . . .
F13 F 0.11242(18) 0.2557(4) 0.2860(5) 0.041(5) Uiso 1 1 d . . .
F14 F 0.14793(17) 0.2296(4) 0.2772(4) 0.032(5) Uiso 1 1 d . . .
F15 F 0.16904(17) 0.2011(4) 0.3471(5) 0.037(5) Uiso 1 1 d . . .
F16 F 0.16166(18) 0.1248(4) 0.3811(5) 0.040(5) Uiso 1 1 d . . .
O1 O 0.1367(3) 0.7384(7) 0.5233(7) 0.083(8) Uiso 1 1 d . . .
O2 O 0.1600(3) 0.6960(6) 0.5081(7) 0.074(7) Uiso 1 1 d . . .
O3 O 0.1496(3) 0.8167(6) 0.4837(6) 0.066(7) Uiso 1 1 d . . .
O4 O 0.1764(3) 0.7773(8) 0.4921(7) 0.082(8) Uiso 1 1 d . . .
O5 O 0.1982(3) 0.7069(7) 0.4791(7) 0.083(8) Uiso 1 1 d . . .
O6 O 0.2110(3) 0.6668(8) 0.4246(10) 0.100(10) Uiso 1 1 d . . .
O7 O 0.1846(3) 0.7584(6) 0.4105(8) 0.064(7) Uiso 1 1 d . . .
O8 O 0.1931(3) 0.7131(8) 0.3570(8) 0.090(9) Uiso 1 1 d . . .
O9 O 0.1895(3) 0.5950(7) 0.4075(7) 0.069(7) Uiso 1 1 d . . .
O10 O 0.1712(3) 0.5553(8) 0.3598(9) 0.103(9) Uiso 1 1 d . . .
O11 O 0.2106(3) 0.6369(7) 0.3407(8) 0.075(8) Uiso 1 1 d . . .
O12 O 0.1973(3) 0.5886(7) 0.3016(7) 0.093(8) Uiso 1 1 d . . .
O13 O 0.1697(3) 0.5362(8) 0.2770(8) 0.101(9) Uiso 1 1 d . . .
O14 O 0.1417(3) 0.5347(6) 0.2432(7) 0.075(7) Uiso 1 1 d . . .
O15 O 0.1676(3) 0.6233(6) 0.2535(8) 0.072(7) Uiso 1 1 d . . .
O16 O 0.1373(3) 0.6218(6) 0.2315(6) 0.067(7) Uiso 1 1 d . . .
O17 O 0.1130(3) 0.5335(6) 0.3053(7) 0.055(7) Uiso 1 1 d . . .
O18 O 0.0881(2) 0.5618(6) 0.3380(6) 0.038(6) Uiso 1 1 d . . .
O19 O 0.1066(3) 0.5673(6) 0.2203(6) 0.056(7) Uiso 1 1 d . . .
O20 O 0.0786(3) 0.5780(6) 0.2520(7) 0.062(7) Uiso 1 1 d . . .
O21 O 0.0552(2) 0.6004(6) 0.3150(6) 0.045(6) Uiso 1 1 d . . .
O22 O 0.0447(3) 0.6606(7) 0.3448(7) 0.068(7) Uiso 1 1 d . . .
O23 O 0.0750(2) 0.6637(7) 0.2686(6) 0.054(6) Uiso 1 1 d . . .
O24 O 0.0710(2) 0.7180(6) 0.3126(8) 0.065(7) Uiso 1 1 d . . .
O25 O 0.0595(3) 0.6623(6) 0.4201(8) 0.066(7) Uiso 1 1 d . . .
O26 O 0.0772(2) 0.6904(5) 0.4743(6) 0.037(6) Uiso 1 1 d . . .
O27 O 0.0478(3) 0.7375(7) 0.3784(8) 0.076(8) Uiso 1 1 d . . .
O28 O 0.0582(3) 0.7640(6) 0.4407(7) 0.062(7) Uiso 1 1 d . . .
O29 O 0.0838(3) 0.7761(6) 0.5060(7) 0.062(7) Uiso 1 1 d . . .
O30 O 0.1130(3) 0.8045(6) 0.5066(7) 0.080(8) Uiso 1 1 d . . .
O31 O 0.0916(3) 0.8022(5) 0.4212(6) 0.043(6) Uiso 1 1 d . . .
O32 O 0.1240(3) 0.8086(6) 0.4236(6) 0.054(7) Uiso 1 1 d . . .
O33 O 0.1504(3) 0.0718(7) 0.4914(7) 0.088(8) Uiso 1 1 d . . .
O34 O 0.1217(3) 0.0342(7) 0.4770(8) 0.092(8) Uiso 1 1 d . . .
O35 O 0.1527(2) 0.0432(5) 0.4048(6) 0.035(6) Uiso 1 1 d . . .
O36 O 0.1216(3) 0.0317(5) 0.3914(6) 0.044(6) Uiso 1 1 d . . .
O37 O 0.0984(3) 0.1007(8) 0.4793(7) 0.088(8) Uiso 1 1 d . . .
O38 O 0.0750(3) 0.1402(8) 0.4532(10) 0.108(10) Uiso 1 1 d . . .
O39 O 0.0886(3) 0.0255(6) 0.4417(7) 0.080(8) Uiso 1 1 d . . .
O40 O 0.0636(3) 0.0610(9) 0.4317(8) 0.102(9) Uiso 1 1 d . . .
O41 O 0.0421(4) 0.1341(8) 0.4072(9) 0.115(10) Uiso 1 1 d . . .
O42 O 0.0366(3) 0.1777(8) 0.3548(8) 0.095(9) Uiso 1 1 d . . .
O43 O 0.0620(3) 0.0824(7) 0.3501(9) 0.077(8) Uiso 1 1 d . . .
O44 O 0.0581(2) 0.1305(7) 0.2906(7) 0.070(7) Uiso 1 1 d . . .
O45 O 0.0616(2) 0.2448(7) 0.3506(6) 0.056(7) Uiso 1 1 d . . .
O46 O 0.0766(3) 0.2860(6) 0.3016(7) 0.054(7) Uiso 1 1 d . . .
O47 O 0.0449(3) 0.2115(7) 0.2735(9) 0.092(8) Uiso 1 1 d . . .
O48 O 0.0624(3) 0.2402(6) 0.2278(7) 0.073(7) Uiso 1 1 d . . .
O49 O 0.0919(3) 0.3028(6) 0.2241(6) 0.048(6) Uiso 1 1 d . . .
O50 O 0.1202(3) 0.3279(6) 0.2379(6) 0.057(7) Uiso 1 1 d . . .
O51 O 0.1003(3) 0.2147(6) 0.2118(7) 0.061(7) Uiso 1 1 d . . .
O52 O 0.1274(3) 0.2461(6) 0.2033(6) 0.057(6) Uiso 1 1 d . . .
O53 O 0.1417(3) 0.3105(6) 0.3075(6) 0.050(6) Uiso 1 1 d . . .
O54 O 0.1703(3) 0.2851(7) 0.3241(6) 0.064(7) Uiso 1 1 d . . .
O55 O 0.1566(3) 0.3020(6) 0.2275(6) 0.054(7) Uiso 1 1 d . . .
O56 O 0.1812(3) 0.2598(7) 0.2391(7) 0.076(7) Uiso 1 1 d . . .
O57 O 0.2021(3) 0.2364(7) 0.3103(8) 0.091(8) Uiso 1 1 d . . .
O58 O 0.2071(3) 0.1916(7) 0.3646(7) 0.067(7) Uiso 1 1 d . . .
O59 O 0.1793(3) 0.1764(7) 0.2636(7) 0.068(7) Uiso 1 1 d . . .
O60 O 0.1873(3) 0.1304(7) 0.3153(9) 0.071(8) Uiso 1 1 d . . .
O61 O 0.1817(3) 0.1851(6) 0.4286(7) 0.053(6) Uiso 1 1 d . . .
O62 O 0.1591(3) 0.1535(6) 0.4664(6) 0.043(6) Uiso 1 1 d . . .
O63 O 0.2009(3) 0.1130(8) 0.3919(8) 0.091(8) Uiso 1 1 d . . .
O64 O 0.1823(3) 0.0844(6) 0.4451(7) 0.082(8) Uiso 1 1 d . . .
C1 C 0.1480(6) 0.7084(13) 0.5301(16) 0.148(12) Uiso 1 1 d DU . .
C2 C 0.1454(3) 0.6893(8) 0.5757(10) 0.164(11) Uiso 1 1 d DU . .
C3 C 0.1595(4) 0.7099(10) 0.6051(10) 0.158(14) Uiso 1 1 d DU . .
H3A H 0.1573 0.7405 0.6056 0.236 Uiso 1 1 calc R . .
H3B H 0.1725 0.7043 0.5948 0.236 Uiso 1 1 calc R . .
H3C H 0.1581 0.6984 0.6341 0.236 Uiso 1 1 calc R . .
C4 C 0.1488(5) 0.6424(8) 0.5730(13) 0.223(16) Uiso 1 1 d DU . .
H4A H 0.1621 0.6372 0.5650 0.334 Uiso 1 1 calc R . .
H4B H 0.1404 0.6300 0.5513 0.334 Uiso 1 1 calc R . .
H4C H 0.1463 0.6294 0.6009 0.334 Uiso 1 1 calc R . .
C5 C 0.1254(4) 0.6978(12) 0.5908(13) 0.206(15) Uiso 1 1 d DU . .
H5A H 0.1235 0.7284 0.5940 0.308 Uiso 1 1 calc R . .
H5B H 0.1233 0.6839 0.6185 0.308 Uiso 1 1 calc R . .
H5C H 0.1163 0.6867 0.5698 0.308 Uiso 1 1 calc R . .
C6 C 0.1668(7) 0.8069(14) 0.4949(13) 0.109(10) Uiso 1 1 d U . .
C7 C 0.1762(4) 0.8522(9) 0.5050(9) 0.122(9) Uiso 1 1 d DU . .
C8 C 0.1947(4) 0.8328(11) 0.5186(11) 0.167(14) Uiso 1 1 d DU . .
H8A H 0.1925 0.8149 0.5438 0.250 Uiso 1 1 calc R . .
H8B H 0.2038 0.8552 0.5259 0.250 Uiso 1 1 calc R . .
H8C H 0.1998 0.8156 0.4952 0.250 Uiso 1 1 calc R . .
C9 C 0.1662(4) 0.8741(11) 0.5410(10) 0.136(13) Uiso 1 1 d DU . .
H9A H 0.1542 0.8864 0.5305 0.205 Uiso 1 1 calc R . .
H9B H 0.1743 0.8966 0.5524 0.205 Uiso 1 1 calc R . .
H9C H 0.1634 0.8536 0.5638 0.205 Uiso 1 1 calc R . .
C10 C 0.1783(4) 0.8819(10) 0.4678(9) 0.126(12) Uiso 1 1 d DU . .
H10A H 0.1658 0.8935 0.4601 0.189 Uiso 1 1 calc R . .
H10B H 0.1837 0.8666 0.4433 0.189 Uiso 1 1 calc R . .
H10C H 0.1869 0.9051 0.4757 0.189 Uiso 1 1 calc R . .
C11 C 0.2093(6) 0.6810(14) 0.4578(17) 0.114(16) Uiso 1 1 d U . .
C12 C 0.2308(5) 0.6857(11) 0.4896(11) 0.208(14) Uiso 1 1 d DU . .
C13 C 0.2443(6) 0.6542(12) 0.4705(13) 0.199(17) Uiso 1 1 d DU . .
H13A H 0.2482 0.6637 0.4420 0.298 Uiso 1 1 calc R . .
H13B H 0.2379 0.6266 0.4682 0.298 Uiso 1 1 calc R . .
H13C H 0.2555 0.6515 0.4890 0.298 Uiso 1 1 calc R . .
C14 C 0.2237(6) 0.6728(13) 0.5328(13) 0.216(17) Uiso 1 1 d DU . .
H14A H 0.2155 0.6951 0.5445 0.324 Uiso 1 1 calc R . .
H14B H 0.2346 0.6684 0.5520 0.324 Uiso 1 1 calc R . .
H14C H 0.2165 0.6464 0.5304 0.324 Uiso 1 1 calc R . .
C15 C 0.2394(6) 0.7293(10) 0.4918(15) 0.237(18) Uiso 1 1 d DU . .
H15A H 0.2436 0.7379 0.4632 0.355 Uiso 1 1 calc R . .
H15B H 0.2503 0.7290 0.5114 0.355 Uiso 1 1 calc R . .
H15C H 0.2298 0.7494 0.5023 0.355 Uiso 1 1 calc R . .
C16 C 0.1905(5) 0.7454(14) 0.3717(14) 0.090(10) Uiso 1 1 d U . .
C17 C 0.1955(3) 0.7891(8) 0.3472(9) 0.098(9) Uiso 1 1 d DU . .
C18 C 0.2123(3) 0.8100(10) 0.3682(9) 0.106(11) Uiso 1 1 d DU . .
H18A H 0.2090 0.8179 0.3977 0.159 Uiso 1 1 calc R . .
H18B H 0.2158 0.8354 0.3521 0.159 Uiso 1 1 calc R . .
H18C H 0.2231 0.7903 0.3687 0.159 Uiso 1 1 calc R . .
C19 C 0.1785(3) 0.8187(10) 0.3481(10) 0.112(12) Uiso 1 1 d DU . .
H19A H 0.1679 0.8059 0.3324 0.168 Uiso 1 1 calc R . .
H19B H 0.1820 0.8456 0.3346 0.168 Uiso 1 1 calc R . .
H19C H 0.1747 0.8239 0.3779 0.168 Uiso 1 1 calc R . .
C20 C 0.1999(4) 0.7767(10) 0.3018(9) 0.134(12) Uiso 1 1 d DU . .
H20A H 0.1885 0.7644 0.2885 0.202 Uiso 1 1 calc R . .
H20B H 0.2102 0.7557 0.3016 0.202 Uiso 1 1 calc R . .
H20C H 0.2039 0.8017 0.2856 0.202 Uiso 1 1 calc R . .
C21 C 0.1815(5) 0.5626(11) 0.3865(13) 0.071(12) Uiso 1 1 d U . .
C22 C 0.1918(4) 0.5208(9) 0.4145(10) 0.148(12) Uiso 1 1 d DU . .
C23 C 0.2081(4) 0.5104(12) 0.3852(10) 0.152(14) Uiso 1 1 d DU . .
H23A H 0.2182 0.5317 0.3886 0.229 Uiso 1 1 calc R . .
H23B H 0.2037 0.5102 0.3555 0.229 Uiso 1 1 calc R . .
H23C H 0.2132 0.4824 0.3926 0.229 Uiso 1 1 calc R . .
C24 C 0.1758(4) 0.4891(11) 0.4104(11) 0.152(14) Uiso 1 1 d DU . .
H24A H 0.1652 0.4975 0.4288 0.229 Uiso 1 1 calc R . .
H24B H 0.1804 0.4611 0.4190 0.229 Uiso 1 1 calc R . .
H24C H 0.1715 0.4881 0.3805 0.229 Uiso 1 1 calc R . .
C25 C 0.1981(5) 0.5258(12) 0.4604(10) 0.163(14) Uiso 1 1 d DU . .
H25A H 0.2084 0.5467 0.4620 0.245 Uiso 1 1 calc R . .
H25B H 0.2027 0.4985 0.4713 0.245 Uiso 1 1 calc R . .
H25C H 0.1873 0.5353 0.4779 0.245 Uiso 1 1 calc R . .
C26 C 0.2107(6) 0.6174(14) 0.3083(16) 0.116(11) Uiso 1 1 d U . .
C27 C 0.2294(4) 0.6057(9) 0.2853(9) 0.123(9) Uiso 1 1 d DU . .
C28 C 0.2452(4) 0.5977(10) 0.3168(9) 0.129(12) Uiso 1 1 d DU . .
H28A H 0.2464 0.6221 0.3361 0.193 Uiso 1 1 calc R . .
H28B H 0.2572 0.5935 0.3014 0.193 Uiso 1 1 calc R . .
H28C H 0.2423 0.5723 0.3336 0.193 Uiso 1 1 calc R . .
C29 C 0.2322(5) 0.6480(8) 0.2636(11) 0.145(13) Uiso 1 1 d DU . .
H29A H 0.2222 0.6521 0.2420 0.217 Uiso 1 1 calc R . .
H29B H 0.2447 0.6486 0.2497 0.217 Uiso 1 1 calc R . .
H29C H 0.2314 0.6706 0.2850 0.217 Uiso 1 1 calc R . .
C30 C 0.2270(4) 0.5707(9) 0.2531(10) 0.131(12) Uiso 1 1 d DU . .
H30A H 0.2168 0.5783 0.2329 0.196 Uiso 1 1 calc R . .
H30B H 0.2235 0.5445 0.2679 0.196 Uiso 1 1 calc R . .
H30C H 0.2389 0.5666 0.2374 0.196 Uiso 1 1 calc R . .
C31 C 0.1580(6) 0.5182(13) 0.2547(14) 0.109(10) Uiso 1 1 d U . .
C32 C 0.1645(4) 0.4806(9) 0.2320(9) 0.122(9) Uiso 1 1 d DU . .
C33 C 0.1607(4) 0.4878(12) 0.1853(10) 0.156(13) Uiso 1 1 d DU . .
H33A H 0.1646 0.4628 0.1689 0.234 Uiso 1 1 calc R . .
H33B H 0.1679 0.5125 0.1754 0.234 Uiso 1 1 calc R . .
H33C H 0.1471 0.4928 0.1809 0.234 Uiso 1 1 calc R . .
C34 C 0.1528(4) 0.4445(11) 0.2497(11) 0.153(13) Uiso 1 1 d DU . .
H34A H 0.1563 0.4182 0.2348 0.229 Uiso 1 1 calc R . .
H34B H 0.1392 0.4504 0.2452 0.229 Uiso 1 1 calc R . .
H34C H 0.1553 0.4414 0.2804 0.229 Uiso 1 1 calc R . .
C35 C 0.1852(3) 0.4735(10) 0.2424(10) 0.116(12) Uiso 1 1 d DU . .
H35A H 0.1898 0.4483 0.2273 0.173 Uiso 1 1 calc R . .
H35B H 0.1866 0.4694 0.2734 0.173 Uiso 1 1 calc R . .
H35C H 0.1926 0.4982 0.2334 0.173 Uiso 1 1 calc R . .
C36 C 0.1545(6) 0.6347(12) 0.2305(13) 0.097(10) Uiso 1 1 d U . .
C37 C 0.1612(4) 0.6551(8) 0.1879(9) 0.110(9) Uiso 1 1 d DU . .
C38 C 0.1723(4) 0.6208(9) 0.1658(12) 0.139(13) Uiso 1 1 d DU . .
H38A H 0.1639 0.5970 0.1594 0.208 Uiso 1 1 calc R . .
H38B H 0.1827 0.6113 0.1844 0.208 Uiso 1 1 calc R . .
H38C H 0.1777 0.6319 0.1390 0.208 Uiso 1 1 calc R . .
C39 C 0.1734(4) 0.6931(9) 0.1974(12) 0.140(13) Uiso 1 1 d DU . .
H39A H 0.1657 0.7149 0.2115 0.211 Uiso 1 1 calc R . .
H39B H 0.1786 0.7044 0.1706 0.211 Uiso 1 1 calc R . .
H39C H 0.1839 0.6848 0.2164 0.211 Uiso 1 1 calc R . .
C40 C 0.1440(3) 0.6682(9) 0.1624(10) 0.108(11) Uiso 1 1 d DU . .
H40A H 0.1373 0.6910 0.1774 0.161 Uiso 1 1 calc R . .
H40B H 0.1354 0.6439 0.1591 0.161 Uiso 1 1 calc R . .
H40C H 0.1480 0.6781 0.1340 0.161 Uiso 1 1 calc R . .
C41 C 0.1003(6) 0.5338(12) 0.3321(13) 0.089(9) Uiso 1 1 d U . .
C42 C 0.0976(4) 0.4932(9) 0.3587(9) 0.103(9) Uiso 1 1 d DU . .
C43 C 0.0834(4) 0.4680(11) 0.3335(10) 0.145(13) Uiso 1 1 d DU . .
H43A H 0.0807 0.4414 0.3484 0.218 Uiso 1 1 calc R . .
H43B H 0.0886 0.4618 0.3050 0.218 Uiso 1 1 calc R . .
H43C H 0.0716 0.4843 0.3304 0.218 Uiso 1 1 calc R . .
C44 C 0.0894(4) 0.5053(10) 0.4014(9) 0.111(11) Uiso 1 1 d DU . .
H44A H 0.0874 0.4798 0.4187 0.166 Uiso 1 1 calc R . .
H44B H 0.0772 0.5197 0.3971 0.166 Uiso 1 1 calc R . .
H44C H 0.0982 0.5243 0.4163 0.166 Uiso 1 1 calc R . .
C45 C 0.1165(3) 0.4715(10) 0.3647(11) 0.127(12) Uiso 1 1 d DU . .
H45A H 0.1147 0.4457 0.3817 0.191 Uiso 1 1 calc R . .
H45B H 0.1252 0.4906 0.3797 0.191 Uiso 1 1 calc R . .
H45C H 0.1218 0.4641 0.3367 0.191 Uiso 1 1 calc R . .
C46 C 0.0893(5) 0.5658(9) 0.2212(11) 0.059(8) Uiso 1 1 d U . .
C47 C 0.0787(3) 0.5479(7) 0.1825(8) 0.064(7) Uiso 1 1 d DU . .
C48 C 0.0664(3) 0.5126(7) 0.1989(8) 0.065(9) Uiso 1 1 d DU . .
H48A H 0.0593 0.5002 0.1750 0.098 Uiso 1 1 calc R . .
H48B H 0.0575 0.5237 0.2203 0.098 Uiso 1 1 calc R . .
H48C H 0.0745 0.4908 0.2120 0.098 Uiso 1 1 calc R . .
C49 C 0.0932(3) 0.5319(8) 0.1502(9) 0.093(11) Uiso 1 1 d DU . .
H49A H 0.0865 0.5195 0.1257 0.139 Uiso 1 1 calc R . .
H49B H 0.1012 0.5103 0.1637 0.139 Uiso 1 1 calc R . .
H49C H 0.1011 0.5555 0.1405 0.139 Uiso 1 1 calc R . .
C50 C 0.0668(3) 0.5831(7) 0.1646(9) 0.073(10) Uiso 1 1 d DU . .
H50A H 0.0593 0.5725 0.1403 0.109 Uiso 1 1 calc R . .
H50B H 0.0751 0.6062 0.1550 0.109 Uiso 1 1 calc R . .
H50C H 0.0581 0.5935 0.1868 0.109 Uiso 1 1 calc R . .
C51 C 0.0417(5) 0.6231(13) 0.3313(12) 0.095(10) Uiso 1 1 d U . .
C52 C 0.0217(4) 0.6060(8) 0.3243(9) 0.103(9) Uiso 1 1 d DU . .
C53 C 0.0075(4) 0.6340(8) 0.3472(9) 0.103(11) Uiso 1 1 d DU . .
H53A H -0.0054 0.6229 0.3428 0.155 Uiso 1 1 calc R . .
H53B H 0.0083 0.6628 0.3358 0.155 Uiso 1 1 calc R . .
H53C H 0.0104 0.6344 0.3779 0.155 Uiso 1 1 calc R . .
C54 C 0.0231(4) 0.5632(8) 0.3451(10) 0.120(12) Uiso 1 1 d DU . .
H54A H 0.0110 0.5482 0.3417 0.180 Uiso 1 1 calc R . .
H54B H 0.0259 0.5667 0.3757 0.180 Uiso 1 1 calc R . .
H54C H 0.0333 0.5469 0.3316 0.180 Uiso 1 1 calc R . .
C55 C 0.0174(5) 0.6025(11) 0.2770(8) 0.142(13) Uiso 1 1 d DU . .
H55A H 0.0047 0.5901 0.2731 0.214 Uiso 1 1 calc R . .
H55B H 0.0270 0.5844 0.2633 0.214 Uiso 1 1 calc R . .
H55C H 0.0178 0.6307 0.2640 0.214 Uiso 1 1 calc R . .
C56 C 0.0726(4) 0.7025(13) 0.2774(14) 0.074(9) Uiso 1 1 d U . .
C57 C 0.0706(3) 0.7280(8) 0.2331(9) 0.088(8) Uiso 1 1 d DU . .
C58 C 0.0532(3) 0.7127(9) 0.2103(10) 0.107(11) Uiso 1 1 d DU . .
H58A H 0.0420 0.7175 0.2283 0.160 Uiso 1 1 calc R . .
H58B H 0.0545 0.6824 0.2043 0.160 Uiso 1 1 calc R . .
H58C H 0.0518 0.7282 0.1833 0.160 Uiso 1 1 calc R . .
C59 C 0.0882(3) 0.7201(10) 0.2072(10) 0.116(12) Uiso 1 1 d DU . .
H59A H 0.0993 0.7307 0.2227 0.174 Uiso 1 1 calc R . .
H59B H 0.0871 0.7348 0.1796 0.174 Uiso 1 1 calc R . .
H59C H 0.0896 0.6897 0.2022 0.174 Uiso 1 1 calc R . .
C60 C 0.0692(4) 0.7730(8) 0.2490(10) 0.108(11) Uiso 1 1 d DU . .
H60A H 0.0576 0.7763 0.2660 0.162 Uiso 1 1 calc R . .
H60B H 0.0688 0.7923 0.2244 0.162 Uiso 1 1 calc R . .
H60C H 0.0804 0.7796 0.2667 0.162 Uiso 1 1 calc R . .
C61 C 0.0651(5) 0.6624(11) 0.4564(14) 0.069(9) Uiso 1 1 d U . .
C62 C 0.0598(4) 0.6320(8) 0.4911(9) 0.092(8) Uiso 1 1 d DU . .
C63 C 0.0677(4) 0.6409(11) 0.5352(10) 0.157(13) Uiso 1 1 d DU . .
H63A H 0.0634 0.6189 0.5551 0.235 Uiso 1 1 calc R . .
H63B H 0.0632 0.6686 0.5451 0.235 Uiso 1 1 calc R . .
H63C H 0.0817 0.6410 0.5341 0.235 Uiso 1 1 calc R . .
C64 C 0.0675(4) 0.5899(9) 0.4766(10) 0.111(11) Uiso 1 1 d DU . .
H64A H 0.0644 0.5683 0.4981 0.166 Uiso 1 1 calc R . .
H64B H 0.0814 0.5918 0.4733 0.166 Uiso 1 1 calc R . .
H64C H 0.0617 0.5822 0.4491 0.166 Uiso 1 1 calc R . .
C65 C 0.0385(3) 0.6322(11) 0.4900(11) 0.142(13) Uiso 1 1 d DU . .
H65A H 0.0336 0.6127 0.5117 0.213 Uiso 1 1 calc R . .
H65B H 0.0341 0.6232 0.4616 0.213 Uiso 1 1 calc R . .
H65C H 0.0338 0.6608 0.4959 0.213 Uiso 1 1 calc R . .
C66 C 0.0479(6) 0.7598(14) 0.4101(18) 0.120(11) Uiso 1 1 d U . .
C67 C 0.0303(4) 0.7931(9) 0.4140(10) 0.137(10) Uiso 1 1 d DU . .
C68 C 0.0227(5) 0.7871(12) 0.4590(9) 0.185(14) Uiso 1 1 d DU . .
H68A H 0.0179 0.7581 0.4623 0.278 Uiso 1 1 calc R . .
H68B H 0.0123 0.8072 0.4642 0.278 Uiso 1 1 calc R . .
H68C H 0.0329 0.7922 0.4798 0.278 Uiso 1 1 calc R . .
C69 C 0.0151(5) 0.7824(11) 0.3817(10) 0.152(13) Uiso 1 1 d DU . .
H69A H 0.0107 0.7534 0.3865 0.227 Uiso 1 1 calc R . .
H69B H 0.0204 0.7848 0.3527 0.227 Uiso 1 1 calc R . .
H69C H 0.0044 0.8021 0.3848 0.227 Uiso 1 1 calc R . .
C70 C 0.0376(5) 0.8374(10) 0.4096(11) 0.144(13) Uiso 1 1 d DU . .
H70A H 0.0472 0.8427 0.4317 0.215 Uiso 1 1 calc R . .
H70B H 0.0271 0.8574 0.4130 0.215 Uiso 1 1 calc R . .
H70C H 0.0433 0.8410 0.3812 0.215 Uiso 1 1 calc R . .
C71 C 0.0980(7) 0.7995(12) 0.5205(12) 0.093(10) Uiso 1 1 d U . .
C72 C 0.0878(4) 0.8219(9) 0.5591(9) 0.107(9) Uiso 1 1 d DU . .
C73 C 0.1033(4) 0.8274(11) 0.5920(11) 0.140(13) Uiso 1 1 d DU . .
H73A H 0.1063 0.7999 0.6048 0.210 Uiso 1 1 calc R . .
H73B H 0.0989 0.8469 0.6144 0.210 Uiso 1 1 calc R . .
H73C H 0.1147 0.8391 0.5782 0.210 Uiso 1 1 calc R . .
C74 C 0.0710(4) 0.8013(10) 0.5805(11) 0.133(13) Uiso 1 1 d DU . .
H74A H 0.0607 0.7978 0.5596 0.200 Uiso 1 1 calc R . .
H74B H 0.0666 0.8192 0.6042 0.200 Uiso 1 1 calc R . .
H74C H 0.0747 0.7735 0.5916 0.200 Uiso 1 1 calc R . .
C75 C 0.0815(4) 0.8627(10) 0.5388(11) 0.144(13) Uiso 1 1 d DU . .
H75A H 0.0715 0.8570 0.5179 0.216 Uiso 1 1 calc R . .
H75B H 0.0924 0.8760 0.5244 0.216 Uiso 1 1 calc R . .
H75C H 0.0767 0.8818 0.5610 0.216 Uiso 1 1 calc R . .
C76 C 0.1081(6) 0.8176(11) 0.4123(11) 0.087(10) Uiso 1 1 d U . .
C77 C 0.1055(4) 0.8588(9) 0.3869(9) 0.107(9) Uiso 1 1 d DU . .
C78 C 0.1072(4) 0.8932(10) 0.4205(9) 0.122(12) Uiso 1 1 d DU . .
H78A H 0.0959 0.8926 0.4391 0.183 Uiso 1 1 calc R . .
H78B H 0.1080 0.9208 0.4064 0.183 Uiso 1 1 calc R . .
H78C H 0.1186 0.8884 0.4378 0.183 Uiso 1 1 calc R . .
C79 C 0.0865(4) 0.8627(12) 0.3647(11) 0.153(13) Uiso 1 1 d DU . .
H79A H 0.0763 0.8616 0.3860 0.229 Uiso 1 1 calc R . .
H79B H 0.0850 0.8393 0.3444 0.229 Uiso 1 1 calc R . .
H79C H 0.0859 0.8897 0.3493 0.229 Uiso 1 1 calc R . .
C80 C 0.1215(4) 0.8615(10) 0.3551(10) 0.114(12) Uiso 1 1 d DU . .
H80A H 0.1337 0.8613 0.3704 0.172 Uiso 1 1 calc R . .
H80B H 0.1204 0.8878 0.3386 0.172 Uiso 1 1 calc R . .
H80C H 0.1209 0.8373 0.3356 0.172 Uiso 1 1 calc R . .
C81 C 0.1354(5) 0.0450(9) 0.4963(10) 0.037(9) Uiso 1 1 d U . .
C82 C 0.1391(5) 0.0177(11) 0.5431(12) 0.223(15) Uiso 1 1 d DU . .
C83 C 0.1275(5) -0.0226(13) 0.5405(16) 0.228(18) Uiso 1 1 d DU . .
H83A H 0.1334 -0.0419 0.5198 0.342 Uiso 1 1 calc R . .
H83B H 0.1145 -0.0158 0.5313 0.342 Uiso 1 1 calc R . .
H83C H 0.1271 -0.0361 0.5688 0.342 Uiso 1 1 calc R . .
C84 C 0.1308(6) 0.0453(12) 0.5776(16) 0.231(18) Uiso 1 1 d DU . .
H84A H 0.1173 0.0499 0.5720 0.346 Uiso 1 1 calc R . .
H84B H 0.1375 0.0725 0.5780 0.346 Uiso 1 1 calc R . .
H84C H 0.1324 0.0313 0.6055 0.346 Uiso 1 1 calc R . .
C85 C 0.1599(5) 0.0085(14) 0.5513(15) 0.210(17) Uiso 1 1 d DU . .
H85A H 0.1646 -0.0112 0.5295 0.315 Uiso 1 1 calc R . .
H85B H 0.1613 -0.0042 0.5797 0.315 Uiso 1 1 calc R . .
H85C H 0.1672 0.0349 0.5499 0.315 Uiso 1 1 calc R . .
C86 C 0.1396(6) 0.0287(10) 0.3870(10) 0.058(8) Uiso 1 1 d U . .
C87 C 0.1476(3) -0.0059(7) 0.3531(7) 0.066(7) Uiso 1 1 d DU . .
C88 C 0.1560(3) -0.0408(8) 0.3803(8) 0.070(10) Uiso 1 1 d DU . .
H88A H 0.1670 -0.0298 0.3963 0.105 Uiso 1 1 calc R . .
H88B H 0.1602 -0.0641 0.3618 0.105 Uiso 1 1 calc R . .
H88C H 0.1464 -0.0511 0.4005 0.105 Uiso 1 1 calc R . .
C89 C 0.1629(3) 0.0129(8) 0.3249(8) 0.063(9) Uiso 1 1 d DU . .
H89A H 0.1737 0.0218 0.3426 0.095 Uiso 1 1 calc R . .
H89B H 0.1577 0.0374 0.3096 0.095 Uiso 1 1 calc R . .
H89C H 0.1672 -0.0084 0.3041 0.095 Uiso 1 1 calc R . .
C90 C 0.1307(3) -0.0203(9) 0.3273(9) 0.085(10) Uiso 1 1 d DU . .
H90A H 0.1212 -0.0328 0.3465 0.128 Uiso 1 1 calc R . .
H90B H 0.1348 -0.0416 0.3063 0.128 Uiso 1 1 calc R . .
H90C H 0.1252 0.0040 0.3123 0.128 Uiso 1 1 calc R . .
C91 C 0.0864(7) 0.1338(16) 0.4790(17) 0.143(12) Uiso 1 1 d U . .
C92 C 0.0886(4) 0.1579(10) 0.5250(11) 0.157(11) Uiso 1 1 d DU . .
C93 C 0.0783(5) 0.1994(10) 0.5214(13) 0.179(15) Uiso 1 1 d DU . .
H93A H 0.0864 0.2200 0.5066 0.268 Uiso 1 1 calc R . .
H93B H 0.0752 0.2098 0.5501 0.268 Uiso 1 1 calc R . .
H93C H 0.0665 0.1953 0.5051 0.268 Uiso 1 1 calc R . .
C94 C 0.1084(4) 0.1642(12) 0.5427(13) 0.175(15) Uiso 1 1 d DU . .
H94A H 0.1148 0.1869 0.5267 0.262 Uiso 1 1 calc R . .
H94B H 0.1157 0.1379 0.5398 0.262 Uiso 1 1 calc R . .
H94C H 0.1075 0.1721 0.5730 0.262 Uiso 1 1 calc R . .
C95 C 0.0777(5) 0.1249(10) 0.5494(13) 0.170(14) Uiso 1 1 d DU . .
H95A H 0.0855 0.0993 0.5525 0.256 Uiso 1 1 calc R . .
H95B H 0.0660 0.1179 0.5338 0.256 Uiso 1 1 calc R . .
H95C H 0.0744 0.1359 0.5779 0.256 Uiso 1 1 calc R . .
C96 C 0.0706(7) 0.0290(16) 0.4355(14) 0.130(11) Uiso 1 1 d U . .
C97 C 0.0606(4) -0.0045(10) 0.4644(10) 0.142(10) Uiso 1 1 d DU . .
C98 C 0.0703(5) -0.0252(12) 0.5018(11) 0.166(14) Uiso 1 1 d DU . .
H98A H 0.0706 -0.0054 0.5260 0.250 Uiso 1 1 calc R . .
H98B H 0.0834 -0.0329 0.4939 0.250 Uiso 1 1 calc R . .
H98C H 0.0633 -0.0507 0.5100 0.250 Uiso 1 1 calc R . .
C99 C 0.0584(5) -0.0335(12) 0.4266(10) 0.159(14) Uiso 1 1 d DU . .
H99A H 0.0510 -0.0192 0.4042 0.238 Uiso 1 1 calc R . .
H99B H 0.0516 -0.0592 0.4356 0.238 Uiso 1 1 calc R . .
H99C H 0.0710 -0.0412 0.4155 0.238 Uiso 1 1 calc R . .
C100 C 0.0413(5) 0.0122(11) 0.4766(12) 0.177(14) Uiso 1 1 d DU . .
H10D H 0.0351 0.0244 0.4514 0.265 Uiso 1 1 calc R . .
H10E H 0.0427 0.0341 0.4987 0.265 Uiso 1 1 calc R . .
H10F H 0.0335 -0.0110 0.4879 0.265 Uiso 1 1 calc R . .
C101 C 0.0318(5) 0.1547(13) 0.3839(15) 0.089(10) Uiso 1 1 d U A .
C102 C 0.0119(4) 0.1568(10) 0.4077(11) 0.097(9) Uiso 1 1 d DU . .
C103 C 0.0096(8) 0.1950(14) 0.4359(18) 0.105(13) Uiso 0.55(2) 1 d PDU A 1
H10G H 0.0127 0.2205 0.4196 0.158 Uiso 0.55(2) 1 calc PR A 1
H10H H 0.0181 0.1926 0.4606 0.158 Uiso 0.55(2) 1 calc PR A 1
H10I H -0.0036 0.1967 0.4459 0.158 Uiso 0.55(2) 1 calc PR A 1
C104 C 0.0064(8) 0.1170(13) 0.4311(19) 0.096(12) Uiso 0.55(2) 1 d PDU A 1
H10J H 0.0082 0.0925 0.4122 0.143 Uiso 0.55(2) 1 calc PR A 1
H10K H -0.0070 0.1187 0.4398 0.143 Uiso 0.55(2) 1 calc PR A 1
H10L H 0.0144 0.1138 0.4566 0.143 Uiso 0.55(2) 1 calc PR A 1
C105 C 0.0018(7) 0.160(2) 0.3652(12) 0.100(12) Uiso 0.55(2) 1 d PDU A 1
H10M H 0.0035 0.1340 0.3491 0.150 Uiso 0.55(2) 1 calc PR A 1
H10N H 0.0072 0.1839 0.3489 0.150 Uiso 0.55(2) 1 calc PR A 1
H10O H -0.0118 0.1654 0.3700 0.150 Uiso 0.55(2) 1 calc PR A 1
C703 C 0.0092(10) 0.152(3) 0.4655(17) 0.110(15) Uiso 0.45(2) 1 d PDU A 2
H70D H 0.0134 0.1241 0.4748 0.164 Uiso 0.45(2) 1 calc PR A 2
H70E H -0.0043 0.1561 0.4732 0.164 Uiso 0.45(2) 1 calc PR A 2
H70F H 0.0169 0.1739 0.4797 0.164 Uiso 0.45(2) 1 calc PR A 2
C704 C 0.0026(10) 0.1185(18) 0.396(2) 0.091(12) Uiso 0.45(2) 1 d PDU A 2
H70G H 0.0100 0.0943 0.4061 0.137 Uiso 0.45(2) 1 calc PR A 2
H70H H 0.0017 0.1171 0.3643 0.137 Uiso 0.45(2) 1 calc PR A 2
H70I H -0.0102 0.1178 0.4080 0.137 Uiso 0.45(2) 1 calc PR A 2
C705 C 0.0052(10) 0.1972(17) 0.400(3) 0.100(13) Uiso 0.45(2) 1 d PDU A 2
H70J H 0.0139 0.2178 0.4132 0.150 Uiso 0.45(2) 1 calc PR A 2
H70K H -0.0075 0.2003 0.4131 0.150 Uiso 0.45(2) 1 calc PR A 2
H70L H 0.0044 0.2022 0.3694 0.150 Uiso 0.45(2) 1 calc PR A 2
C106 C 0.0595(3) 0.0914(10) 0.3109(11) 0.037(9) Uiso 1 1 d U B .
C107 C 0.0468(5) 0.0600(11) 0.2763(12) 0.126(12) Uiso 1 1 d DU . .
C108 C 0.0390(8) 0.0232(16) 0.3018(15) 0.128(15) Uiso 0.65 1 d PDU B 1
H10P H 0.0282 0.0328 0.3191 0.192 Uiso 0.65 1 calc PR B 1
H10Q H 0.0490 0.0121 0.3207 0.192 Uiso 0.65 1 calc PR B 1
H10R H 0.0348 0.0009 0.2821 0.192 Uiso 0.65 1 calc PR B 1
C109 C 0.0628(6) 0.0461(18) 0.2479(18) 0.132(14) Uiso 0.65 1 d PDU B 1
H10S H 0.0670 0.0699 0.2301 0.198 Uiso 0.65 1 calc PR B 1
H10T H 0.0584 0.0230 0.2294 0.198 Uiso 0.65 1 calc PR B 1
H10U H 0.0734 0.0362 0.2655 0.198 Uiso 0.65 1 calc PR B 1
C110 C 0.0314(7) 0.0814(14) 0.2504(17) 0.116(15) Uiso 0.65 1 d PDU B 1
H11A H 0.0207 0.0887 0.2691 0.174 Uiso 0.65 1 calc PR B 1
H11B H 0.0270 0.0622 0.2278 0.174 Uiso 0.65 1 calc PR B 1
H11C H 0.0365 0.1073 0.2374 0.174 Uiso 0.65 1 calc PR B 1
C708 C 0.0602(13) 0.023(3) 0.290(3) 0.121(15) Uiso 0.35 1 d PDU B 2
H70M H 0.0567 0.0133 0.3184 0.182 Uiso 0.35 1 calc PR B 2
H70N H 0.0734 0.0331 0.2898 0.182 Uiso 0.35 1 calc PR B 2
H70O H 0.0589 -0.0002 0.2692 0.182 Uiso 0.35 1 calc PR B 2
C709 C 0.0490(16) 0.078(3) 0.239(3) 0.121(15) Uiso 0.35 1 d PDU B 2
H70P H 0.0623 0.0754 0.2298 0.181 Uiso 0.35 1 calc PR B 2
H70Q H 0.0456 0.1080 0.2411 0.181 Uiso 0.35 1 calc PR B 2
H70R H 0.0407 0.0642 0.2180 0.181 Uiso 0.35 1 calc PR B 2
C710 C 0.0282(11) 0.057(4) 0.300(3) 0.124(17) Uiso 0.35 1 d PDU B 2
H71A H 0.0302 0.0426 0.3273 0.186 Uiso 0.35 1 calc PR B 2
H71B H 0.0191 0.0410 0.2827 0.186 Uiso 0.35 1 calc PR B 2
H71C H 0.0233 0.0856 0.3052 0.186 Uiso 0.35 1 calc PR B 2
C111 C 0.0675(4) 0.2760(11) 0.3335(12) 0.053(8) Uiso 1 1 d U . .
C112 C 0.0628(3) 0.3193(7) 0.3594(7) 0.064(7) Uiso 1 1 d DU . .
C113 C 0.0517(4) 0.3480(9) 0.3295(8) 0.101(11) Uiso 1 1 d DU . .
H11D H 0.0393 0.3351 0.3230 0.152 Uiso 1 1 calc R . .
H11E H 0.0589 0.3518 0.3028 0.152 Uiso 1 1 calc R . .
H11F H 0.0497 0.3755 0.3432 0.152 Uiso 1 1 calc R . .
C114 C 0.0812(3) 0.3412(9) 0.3705(9) 0.078(10) Uiso 1 1 d DU . .
H11G H 0.0879 0.3488 0.3441 0.117 Uiso 1 1 calc R . .
H11H H 0.0891 0.3221 0.3877 0.117 Uiso 1 1 calc R . .
H11I H 0.0785 0.3669 0.3870 0.117 Uiso 1 1 calc R . .
C115 C 0.0514(3) 0.3080(9) 0.3989(8) 0.078(10) Uiso 1 1 d DU . .
H11J H 0.0393 0.2949 0.3904 0.117 Uiso 1 1 calc R . .
H11K H 0.0488 0.3336 0.4156 0.117 Uiso 1 1 calc R . .
H11L H 0.0587 0.2880 0.4164 0.117 Uiso 1 1 calc R . .
C116 C 0.0468(6) 0.2279(13) 0.2367(15) 0.110(10) Uiso 1 1 d U . .
C117 C 0.0296(4) 0.2391(9) 0.2092(9) 0.124(9) Uiso 1 1 d DU . .
C118 C 0.0297(5) 0.2864(9) 0.2052(12) 0.167(14) Uiso 1 1 d DU . .
H11M H 0.0273 0.2991 0.2333 0.251 Uiso 1 1 calc R . .
H11N H 0.0196 0.2952 0.1852 0.251 Uiso 1 1 calc R . .
H11O H 0.0421 0.2958 0.1944 0.251 Uiso 1 1 calc R . .
C119 C 0.0115(4) 0.2233(10) 0.2297(10) 0.134(13) Uiso 1 1 d DU . .
H11P H 0.0093 0.2385 0.2566 0.202 Uiso 1 1 calc R . .
H11Q H 0.0126 0.1929 0.2355 0.202 Uiso 1 1 calc R . .
H11R H 0.0007 0.2281 0.2102 0.202 Uiso 1 1 calc R . .
C120 C 0.0333(5) 0.2167(10) 0.1677(10) 0.143(13) Uiso 1 1 d DU . .
H12A H 0.0332 0.1861 0.1725 0.215 Uiso 1 1 calc R . .
H12B H 0.0457 0.2253 0.1564 0.215 Uiso 1 1 calc R . .
H12C H 0.0233 0.2241 0.1470 0.215 Uiso 1 1 calc R . .
C121 C 0.1044(6) 0.3292(11) 0.2238(11) 0.074(9) Uiso 1 1 d U . .
C122 C 0.0978(3) 0.3730(8) 0.2047(8) 0.083(8) Uiso 1 1 d DU . .
C123 C 0.1119(3) 0.3840(9) 0.1704(8) 0.087(10) Uiso 1 1 d DU . .
H12D H 0.1247 0.3858 0.1828 0.130 Uiso 1 1 calc R . .
H12E H 0.1085 0.4114 0.1577 0.130 Uiso 1 1 calc R . .
H12F H 0.1117 0.3622 0.1481 0.130 Uiso 1 1 calc R . .
C124 C 0.0998(4) 0.4036(10) 0.2417(8) 0.101(11) Uiso 1 1 d DU . .
H12G H 0.0908 0.3960 0.2643 0.151 Uiso 1 1 calc R . .
H12H H 0.0972 0.4324 0.2317 0.151 Uiso 1 1 calc R . .
H12I H 0.1129 0.4022 0.2529 0.151 Uiso 1 1 calc R . .
C125 C 0.0776(3) 0.3712(10) 0.1888(10) 0.112(12) Uiso 1 1 d DU . .
H12J H 0.0691 0.3640 0.2125 0.168 Uiso 1 1 calc R . .
H12K H 0.0766 0.3497 0.1663 0.168 Uiso 1 1 calc R . .
H12L H 0.0740 0.3989 0.1771 0.168 Uiso 1 1 calc R . .
C126 C 0.1147(5) 0.2232(10) 0.1892(11) 0.062(8) Uiso 1 1 d U C .
C127 C 0.1181(4) 0.2083(8) 0.1420(9) 0.072(8) Uiso 1 1 d DU . .
C128 C 0.1001(4) 0.2149(13) 0.1170(13) 0.073(11) Uiso 0.70 1 d PDU C 1
H12M H 0.0984 0.2452 0.1116 0.109 Uiso 0.70 1 calc PR C 1
H12N H 0.0893 0.2040 0.1334 0.109 Uiso 0.70 1 calc PR C 1
H12O H 0.1010 0.1998 0.0896 0.109 Uiso 0.70 1 calc PR C 1
C129 C 0.1226(6) 0.1624(9) 0.1501(13) 0.076(11) Uiso 0.70 1 d PDU C 1
H12P H 0.1347 0.1602 0.1657 0.114 Uiso 0.70 1 calc PR C 1
H12Q H 0.1236 0.1475 0.1227 0.114 Uiso 0.70 1 calc PR C 1
H12R H 0.1124 0.1497 0.1672 0.114 Uiso 0.70 1 calc PR C 1
C130 C 0.1347(5) 0.2290(12) 0.1195(13) 0.070(11) Uiso 0.70 1 d PDU C 1
H13D H 0.1465 0.2221 0.1347 0.105 Uiso 0.70 1 calc PR C 1
H13E H 0.1329 0.2597 0.1193 0.105 Uiso 0.70 1 calc PR C 1
H13F H 0.1354 0.2185 0.0900 0.105 Uiso 0.70 1 calc PR C 1
C728 C 0.1192(14) 0.244(2) 0.110(3) 0.067(12) Uiso 0.30 1 d PDU C 2
H72A H 0.1314 0.2585 0.1130 0.101 Uiso 0.30 1 calc PR C 2
H72B H 0.1087 0.2635 0.1147 0.101 Uiso 0.30 1 calc PR C 2
H72C H 0.1182 0.2320 0.0808 0.101 Uiso 0.30 1 calc PR C 2
C729 C 0.1022(10) 0.182(3) 0.139(3) 0.070(12) Uiso 0.30 1 d PDU C 2
H72D H 0.0906 0.1990 0.1375 0.105 Uiso 0.30 1 calc PR C 2
H72E H 0.1016 0.1631 0.1638 0.105 Uiso 0.30 1 calc PR C 2
H72F H 0.1031 0.1646 0.1126 0.105 Uiso 0.30 1 calc PR C 2
C730 C 0.1372(10) 0.183(3) 0.141(3) 0.068(12) Uiso 0.30 1 d PDU C 2
H73D H 0.1479 0.2023 0.1468 0.102 Uiso 0.30 1 calc PR C 2
H73E H 0.1389 0.1695 0.1133 0.102 Uiso 0.30 1 calc PR C 2
H73F H 0.1370 0.1611 0.1637 0.102 Uiso 0.30 1 calc PR C 2
C131 C 0.1564(6) 0.3106(11) 0.3262(12) 0.079(9) Uiso 1 1 d U . .
C132 C 0.1622(3) 0.3506(8) 0.3588(8) 0.085(8) Uiso 1 1 d DU . .
C133 C 0.1781(3) 0.3730(10) 0.3355(9) 0.109(11) Uiso 1 1 d DU . .
H13G H 0.1736 0.3823 0.3074 0.163 Uiso 1 1 calc R . .
H13H H 0.1889 0.3536 0.3319 0.163 Uiso 1 1 calc R . .
H13I H 0.1822 0.3976 0.3522 0.163 Uiso 1 1 calc R . .
C134 C 0.1675(4) 0.3353(10) 0.4029(9) 0.108(11) Uiso 1 1 d DU . .
H13J H 0.1792 0.3183 0.4012 0.162 Uiso 1 1 calc R . .
H13K H 0.1571 0.3179 0.4145 0.162 Uiso 1 1 calc R . .
H13L H 0.1697 0.3597 0.4217 0.162 Uiso 1 1 calc R . .
C135 C 0.1447(3) 0.3780(9) 0.3611(9) 0.089(10) Uiso 1 1 d DU . .
H13M H 0.1414 0.3877 0.3323 0.134 Uiso 1 1 calc R . .
H13N H 0.1473 0.4025 0.3795 0.134 Uiso 1 1 calc R . .
H13O H 0.1341 0.3616 0.3731 0.134 Uiso 1 1 calc R . .
C136 C 0.1729(6) 0.2896(12) 0.2225(11) 0.071(9) Uiso 1 1 d U . .
C137 C 0.1852(3) 0.3128(7) 0.1872(8) 0.072(7) Uiso 1 1 d DU . .
C138 C 0.1992(4) 0.3386(8) 0.2126(8) 0.087(10) Uiso 1 1 d DU . .
H13P H 0.1924 0.3606 0.2287 0.130 Uiso 1 1 calc R . .
H13Q H 0.2084 0.3519 0.1931 0.130 Uiso 1 1 calc R . .
H13R H 0.2060 0.3201 0.2327 0.130 Uiso 1 1 calc R . .
C139 C 0.1727(3) 0.3404(8) 0.1597(9) 0.074(10) Uiso 1 1 d DU . .
H13S H 0.1672 0.3630 0.1773 0.112 Uiso 1 1 calc R . .
H13T H 0.1625 0.3233 0.1472 0.112 Uiso 1 1 calc R . .
H13U H 0.1804 0.3530 0.1368 0.112 Uiso 1 1 calc R . .
C140 C 0.1942(4) 0.2785(7) 0.1610(9) 0.092(11) Uiso 1 1 d DU . .
H14D H 0.2025 0.2613 0.1793 0.138 Uiso 1 1 calc R . .
H14E H 0.2018 0.2912 0.1380 0.138 Uiso 1 1 calc R . .
H14F H 0.1843 0.2605 0.1485 0.138 Uiso 1 1 calc R . .
C141 C 0.2119(5) 0.2203(13) 0.3424(14) 0.084(9) Uiso 1 1 d U D .
C142 C 0.2301(4) 0.2464(11) 0.3484(12) 0.082(8) Uiso 1 1 d DU . .
C143 C 0.2452(9) 0.2146(18) 0.337(3) 0.073(14) Uiso 0.35 1 d PDU D 1
H14G H 0.2438 0.1894 0.3550 0.110 Uiso 0.35 1 calc PR D 1
H14H H 0.2579 0.2270 0.3416 0.110 Uiso 0.35 1 calc PR D 1
H14I H 0.2439 0.2065 0.3068 0.110 Uiso 0.35 1 calc PR D 1
C144 C 0.2295(10) 0.253(3) 0.3962(13) 0.079(14) Uiso 0.35 1 d PDU D 1
H14J H 0.2280 0.2253 0.4104 0.119 Uiso 0.35 1 calc PR D 1
H14K H 0.2186 0.2709 0.4035 0.119 Uiso 0.35 1 calc PR D 1
H14L H 0.2413 0.2663 0.4058 0.119 Uiso 0.35 1 calc PR D 1
C145 C 0.2325(10) 0.2881(17) 0.326(2) 0.081(12) Uiso 0.35 1 d PDU D 1
H14M H 0.2222 0.3072 0.3343 0.122 Uiso 0.35 1 calc PR D 1
H14N H 0.2322 0.2836 0.2949 0.122 Uiso 0.35 1 calc PR D 1
H14O H 0.2448 0.3006 0.3339 0.122 Uiso 0.35 1 calc PR D 1
C743 C 0.2440(6) 0.2161(12) 0.3702(14) 0.073(12) Uiso 0.65 1 d PDU D 2
H74D H 0.2455 0.1906 0.3526 0.110 Uiso 0.65 1 calc PR D 2
H74E H 0.2390 0.2083 0.3984 0.110 Uiso 0.65 1 calc PR D 2
H74F H 0.2564 0.2300 0.3736 0.110 Uiso 0.65 1 calc PR D 2
C744 C 0.2259(6) 0.2834(13) 0.3697(16) 0.088(12) Uiso 0.65 1 d PDU D 2
H74G H 0.2169 0.3001 0.3527 0.131 Uiso 0.65 1 calc PR D 2
H74H H 0.2376 0.2998 0.3741 0.131 Uiso 0.65 1 calc PR D 2
H74I H 0.2202 0.2767 0.3976 0.131 Uiso 0.65 1 calc PR D 2
C745 C 0.2387(6) 0.2564(16) 0.3021(11) 0.091(12) Uiso 0.65 1 d PDU D 2
H74J H 0.2421 0.2299 0.2877 0.137 Uiso 0.65 1 calc PR D 2
H74K H 0.2501 0.2741 0.3051 0.137 Uiso 0.65 1 calc PR D 2
H74L H 0.2292 0.2715 0.2849 0.137 Uiso 0.65 1 calc PR D 2
C146 C 0.1863(4) 0.1422(13) 0.2808(14) 0.071(9) Uiso 1 1 d U . .
C147 C 0.1936(3) 0.1149(7) 0.2392(8) 0.082(8) Uiso 1 1 d DU . .
C148 C 0.2107(3) 0.1374(8) 0.2209(10) 0.095(11) Uiso 1 1 d DU . .
H14P H 0.2208 0.1386 0.2425 0.143 Uiso 1 1 calc R . .
H14Q H 0.2071 0.1662 0.2126 0.143 Uiso 1 1 calc R . .
H14R H 0.2153 0.1220 0.1957 0.143 Uiso 1 1 calc R . .
C149 C 0.1781(3) 0.1131(9) 0.2061(10) 0.105(11) Uiso 1 1 d DU . .
H14S H 0.1670 0.0982 0.2179 0.157 Uiso 1 1 calc R . .
H14T H 0.1827 0.0981 0.1807 0.157 Uiso 1 1 calc R . .
H14U H 0.1744 0.1420 0.1981 0.157 Uiso 1 1 calc R . .
C150 C 0.1985(4) 0.0716(8) 0.2565(9) 0.084(10) Uiso 1 1 d DU . .
H15D H 0.2083 0.0744 0.2787 0.125 Uiso 1 1 calc R . .
H15E H 0.2033 0.0538 0.2332 0.125 Uiso 1 1 calc R . .
H15F H 0.1871 0.0586 0.2689 0.125 Uiso 1 1 calc R . .
C151 C 0.1719(5) 0.1764(12) 0.4608(13) 0.073(9) Uiso 1 1 d U . .
C152 C 0.1776(3) 0.2056(8) 0.4988(9) 0.085(8) Uiso 1 1 d DU . .
C153 C 0.1846(4) 0.2482(8) 0.4844(10) 0.113(11) Uiso 1 1 d DU . .
H15G H 0.1960 0.2446 0.4664 0.169 Uiso 1 1 calc R . .
H15H H 0.1879 0.2654 0.5095 0.169 Uiso 1 1 calc R . .
H15I H 0.1746 0.2625 0.4679 0.169 Uiso 1 1 calc R . .
C154 C 0.1932(3) 0.1801(8) 0.5195(10) 0.094(11) Uiso 1 1 d DU . .
H15J H 0.2041 0.1783 0.4999 0.141 Uiso 1 1 calc R . .
H15K H 0.1885 0.1516 0.5259 0.141 Uiso 1 1 calc R . .
H15L H 0.1972 0.1940 0.5461 0.141 Uiso 1 1 calc R . .
C155 C 0.1607(3) 0.2088(9) 0.5284(10) 0.113(11) Uiso 1 1 d DU . .
H15M H 0.1569 0.1804 0.5375 0.170 Uiso 1 1 calc R . .
H15N H 0.1501 0.2224 0.5134 0.170 Uiso 1 1 calc R . .
H15O H 0.1642 0.2256 0.5536 0.170 Uiso 1 1 calc R . .
C156 C 0.1973(5) 0.0892(12) 0.4204(14) 0.080(9) Uiso 1 1 d U E .
C157 C 0.2138(4) 0.0528(9) 0.4278(10) 0.084(8) Uiso 1 1 d DU . .
C158 C 0.2174(7) 0.0611(14) 0.4746(11) 0.078(12) Uiso 0.60 1 d PDU E 1
H15P H 0.2054 0.0580 0.4906 0.117 Uiso 0.60 1 calc PR E 1
H15Q H 0.2223 0.0898 0.4784 0.117 Uiso 0.60 1 calc PR E 1
H15R H 0.2267 0.0407 0.4855 0.117 Uiso 0.60 1 calc PR E 1
C159 C 0.2315(5) 0.0592(15) 0.4015(15) 0.077(12) Uiso 0.60 1 d PDU E 1
H15S H 0.2291 0.0498 0.3720 0.115 Uiso 0.60 1 calc PR E 1
H15T H 0.2420 0.0428 0.4138 0.115 Uiso 0.60 1 calc PR E 1
H15U H 0.2349 0.0893 0.4014 0.115 Uiso 0.60 1 calc PR E 1
C160 C 0.2059(6) 0.0089(11) 0.4201(15) 0.078(13) Uiso 0.60 1 d PDU E 1
H16A H 0.1960 0.0028 0.4414 0.117 Uiso 0.60 1 calc PR E 1
H16B H 0.2162 -0.0120 0.4227 0.117 Uiso 0.60 1 calc PR E 1
H16C H 0.2004 0.0074 0.3913 0.117 Uiso 0.60 1 calc PR E 1
C758 C 0.2315(9) 0.074(2) 0.438(3) 0.081(12) Uiso 0.40 1 d PDU E 2
H75D H 0.2289 0.1000 0.4536 0.122 Uiso 0.40 1 calc PR E 2
H75E H 0.2383 0.0804 0.4114 0.122 Uiso 0.40 1 calc PR E 2
H75F H 0.2394 0.0551 0.4557 0.122 Uiso 0.40 1 calc PR E 2
C759 C 0.2210(10) 0.031(2) 0.3768(18) 0.094(18) Uiso 0.40 1 d PDU E 2
H75G H 0.2118 0.0096 0.3677 0.142 Uiso 0.40 1 calc PR E 2
H75H H 0.2336 0.0180 0.3796 0.142 Uiso 0.40 1 calc PR E 2
H75I H 0.2216 0.0537 0.3554 0.142 Uiso 0.40 1 calc PR E 2
C760 C 0.2061(9) 0.018(2) 0.448(2) 0.077(14) Uiso 0.40 1 d PDU E 2
H76A H 0.1925 0.0164 0.4413 0.115 Uiso 0.40 1 calc PR E 2
H76B H 0.2080 0.0203 0.4787 0.115 Uiso 0.40 1 calc PR E 2
H76C H 0.2124 -0.0077 0.4371 0.115 Uiso 0.40 1 calc PR E 2
O100 O 0.0362(3) 0.5299(6) 0.5879(7) 0.098(8) Uiso 1 1 d D . .
O101 O 0.0218(3) 0.4837(7) 0.6295(7) 0.112(9) Uiso 1 1 d D . .
C300 C 0.0267(4) 0.5205(6) 0.6203(8) 0.078(8) Uiso 1 1 d DU . .
C301 C 0.0188(3) 0.5546(5) 0.6470(6) 0.082(7) Uiso 1 1 d GDU . .
C302 C 0.0216(2) 0.5968(6) 0.6361(5) 0.080(7) Uiso 1 1 d GDU . .
H302 H 0.0287 0.6039 0.6111 0.096 Uiso 1 1 calc R . .
C303 C 0.0141(3) 0.6287(5) 0.6618(6) 0.081(6) Uiso 1 1 d GDU . .
C304 C 0.0038(3) 0.6183(6) 0.6983(6) 0.089(7) Uiso 1 1 d GDU . .
H304 H -0.0013 0.6401 0.7158 0.107 Uiso 1 1 calc R . .
C305 C 0.0010(3) 0.5761(6) 0.7092(5) 0.106(7) Uiso 1 1 d GDU . .
C306 C 0.0085(3) 0.5443(5) 0.6835(6) 0.095(7) Uiso 1 1 d GDU . .
H306 H 0.0066 0.5154 0.6910 0.114 Uiso 1 1 calc R . .
C307 C 0.0173(3) 0.6745(6) 0.6456(7) 0.088(7) Uiso 1 1 d DU . .
C308 C 0.0087(4) 0.6804(9) 0.6016(7) 0.101(11) Uiso 1 1 d DU . .
H30D H -0.0051 0.6768 0.6033 0.152 Uiso 1 1 calc R . .
H30E H 0.0140 0.6593 0.5819 0.152 Uiso 1 1 calc R . .
H30F H 0.0117 0.7088 0.5910 0.152 Uiso 1 1 calc R . .
C309 C 0.0386(3) 0.6815(8) 0.6423(9) 0.081(10) Uiso 1 1 d DU . .
H30G H 0.0444 0.6782 0.6707 0.121 Uiso 1 1 calc R . .
H30H H 0.0410 0.7102 0.6316 0.121 Uiso 1 1 calc R . .
H30I H 0.0441 0.6608 0.6225 0.121 Uiso 1 1 calc R . .
C310 C 0.0087(4) 0.7061(8) 0.6765(9) 0.115(11) Uiso 1 1 d DU . .
H31A H -0.0051 0.7024 0.6773 0.172 Uiso 1 1 calc R . .
H31B H 0.0118 0.7349 0.6669 0.172 Uiso 1 1 calc R . .
H31C H 0.0140 0.7015 0.7052 0.172 Uiso 1 1 calc R . .
C311 C -0.0152(3) 0.5648(8) 0.7437(7) 0.141(8) Uiso 1 1 d DU . .
C312 C -0.0216(5) 0.6026(9) 0.7691(11) 0.188(14) Uiso 1 1 d DU . .
H31D H -0.0273 0.6235 0.7498 0.281 Uiso 1 1 calc R . .
H31E H -0.0106 0.6152 0.7836 0.281 Uiso 1 1 calc R . .
H31F H -0.0310 0.5937 0.7905 0.281 Uiso 1 1 calc R . .
C313 C -0.0068(4) 0.5308(9) 0.7718(10) 0.163(13) Uiso 1 1 d DU . .
H31G H -0.0025 0.5071 0.7539 0.245 Uiso 1 1 calc R . .
H31H H -0.0164 0.5209 0.7922 0.245 Uiso 1 1 calc R . .
H31I H 0.0042 0.5424 0.7875 0.245 Uiso 1 1 calc R . .
C314 C -0.0318(4) 0.5466(11) 0.7180(11) 0.186(14) Uiso 1 1 d DU . .
H31J H -0.0274 0.5218 0.7019 0.279 Uiso 1 1 calc R . .
H31K H -0.0365 0.5680 0.6980 0.279 Uiso 1 1 calc R . .
H31L H -0.0420 0.5382 0.7376 0.279 Uiso 1 1 calc R . .
C315 C 0.0319(6) 0.4439(16) 0.6007(17) 0.208(14) Uiso 1 1 d DU . .
H31M H 0.0244 0.4177 0.6052 0.250 Uiso 1 1 calc R . .
H31N H 0.0312 0.4511 0.5699 0.250 Uiso 1 1 calc R . .
C316 C 0.0518(6) 0.4353(16) 0.6117(17) 0.213(13) Uiso 1 1 d DU . .
H31O H 0.0504 0.4056 0.6212 0.255 Uiso 1 1 calc R . .
H31P H 0.0525 0.4515 0.6388 0.255 Uiso 1 1 calc R . .
C317 C 0.0721(6) 0.4348(15) 0.6008(17) 0.206(12) Uiso 1 1 d DU . .
H31Q H 0.0700 0.4303 0.5698 0.247 Uiso 1 1 calc R . .
H31R H 0.0743 0.4058 0.6118 0.247 Uiso 1 1 calc R . .
C318 C 0.0924(6) 0.4453(15) 0.5966(15) 0.185(11) Uiso 1 1 d DU . .
H31S H 0.0958 0.4628 0.6217 0.223 Uiso 1 1 calc R . .
H31T H 0.0995 0.4184 0.5993 0.223 Uiso 1 1 calc R . .
C319 C 0.0996(6) 0.4669(14) 0.5589(15) 0.171(11) Uiso 1 1 d DU . .
H31U H 0.1010 0.4463 0.5351 0.205 Uiso 1 1 calc R . .
H31V H 0.0904 0.4889 0.5498 0.205 Uiso 1 1 calc R . .
C320 C 0.1180(6) 0.4863(13) 0.5675(14) 0.159(12) Uiso 1 1 d DU . .
H32A H 0.1165 0.5111 0.5867 0.191 Uiso 1 1 calc R . .
H32B H 0.1267 0.4658 0.5813 0.191 Uiso 1 1 calc R . .
C321 C 0.1287(7) 0.5400(15) 0.5154(14) 0.194(13) Uiso 1 1 d DU . .
H32C H 0.1379 0.5497 0.5371 0.233 Uiso 1 1 calc R . .
H32D H 0.1166 0.5548 0.5224 0.233 Uiso 1 1 calc R . .
C322 C 0.1350(6) 0.5615(14) 0.4765(14) 0.185(11) Uiso 1 1 d DU . .
H32E H 0.1357 0.5404 0.4531 0.223 Uiso 1 1 calc R . .
H32F H 0.1481 0.5721 0.4815 0.223 Uiso 1 1 calc R . .
C323 C 0.1233(5) 0.5969(14) 0.4620(12) 0.175(11) Uiso 1 1 d DU . .
H32G H 0.1140 0.5887 0.4396 0.210 Uiso 1 1 calc R . .
H32H H 0.1167 0.6118 0.4858 0.210 Uiso 1 1 calc R . .
C324 C 0.1394(5) 0.6200(12) 0.4454(10) 0.181(10) Uiso 1 1 d DU . .
H32I H 0.1518 0.6063 0.4508 0.217 Uiso 1 1 calc R . .
H32J H 0.1396 0.6503 0.4535 0.217 Uiso 1 1 calc R . .
C325 C 0.1317(6) 0.6121(12) 0.4031(9) 0.165(10) Uiso 1 1 d DU . .
H32K H 0.1416 0.6065 0.3812 0.198 Uiso 1 1 calc R . .
H32L H 0.1218 0.5897 0.4026 0.198 Uiso 1 1 calc R . .
C326 C 0.1240(5) 0.6542(12) 0.4013(11) 0.141(11) Uiso 1 1 d DU . .
H32M H 0.1101 0.6539 0.3967 0.169 Uiso 1 1 calc R . .
H32N H 0.1270 0.6704 0.4276 0.169 Uiso 1 1 calc R . .
C327 C 0.1278(5) 0.7056(10) 0.3428(12) 0.121(10) Uiso 1 1 d DU . .
H32O H 0.1149 0.6986 0.3324 0.145 Uiso 1 1 calc R . .
H32P H 0.1261 0.7282 0.3645 0.145 Uiso 1 1 calc R . .
C328 C 0.1366(5) 0.7254(12) 0.3086(12) 0.133(9) Uiso 1 1 d DU . .
H32Q H 0.1375 0.7032 0.2862 0.160 Uiso 1 1 calc R . .
H32R H 0.1499 0.7304 0.3183 0.160 Uiso 1 1 calc R . .
C329 C 0.1317(5) 0.7621(12) 0.2862(13) 0.140(9) Uiso 1 1 d DU . .
H32S H 0.1188 0.7558 0.2754 0.168 Uiso 1 1 calc R . .
H32T H 0.1298 0.7831 0.3094 0.168 Uiso 1 1 calc R . .
C330 C 0.1397(6) 0.7862(13) 0.2533(14) 0.155(10) Uiso 1 1 d DU . .
H33D H 0.1423 0.7650 0.2307 0.186 Uiso 1 1 calc R . .
H33E H 0.1523 0.7941 0.2648 0.186 Uiso 1 1 calc R . .
C331 C 0.1343(6) 0.8222(13) 0.2298(15) 0.156(10) Uiso 1 1 d DU . .
H33F H 0.1337 0.8137 0.1993 0.187 Uiso 1 1 calc R . .
H33G H 0.1212 0.8296 0.2387 0.187 Uiso 1 1 calc R . .
C332 C 0.1451(6) 0.8589(13) 0.2319(15) 0.159(12) Uiso 1 1 d DU . .
H33H H 0.1401 0.8788 0.2100 0.190 Uiso 1 1 calc R . .
H33I H 0.1429 0.8721 0.2603 0.190 Uiso 1 1 calc R . .
O102 O 0.1658(4) 0.9128(9) 0.2653(10) 0.180(13) Uiso 1 1 d D . .
O103 O 0.1622(4) 0.8556(8) 0.2268(8) 0.130(10) Uiso 1 1 d D . .
C341 C 0.1727(3) 0.8817(11) 0.2459(13) 0.148(11) Uiso 1 1 d DU . .
C342 C 0.1932(3) 0.8790(11) 0.2396(12) 0.148(9) Uiso 1 1 d DU . .
C343 C 0.2007(3) 0.8473(10) 0.2130(11) 0.149(9) Uiso 1 1 d DU . .
H343 H 0.1922 0.8285 0.1987 0.179 Uiso 1 1 calc R . .
C344 C 0.2201(4) 0.8428(10) 0.2072(11) 0.160(8) Uiso 1 1 d DU . .
C345 C 0.2322(4) 0.8687(11) 0.2308(12) 0.165(9) Uiso 1 1 d DU . .
H345 H 0.2456 0.8649 0.2287 0.198 Uiso 1 1 calc R . .
C346 C 0.2250(3) 0.9002(11) 0.2571(11) 0.177(8) Uiso 1 1 d DU . .
C347 C 0.2056(4) 0.9049(11) 0.2620(12) 0.159(9) Uiso 1 1 d DU . .
H347 H 0.2007 0.9260 0.2807 0.190 Uiso 1 1 calc R . .
C348 C 0.2286(4) 0.8062(8) 0.1802(8) 0.173(9) Uiso 1 1 d DU . .
C349 C 0.2139(4) 0.7838(11) 0.1534(11) 0.205(15) Uiso 1 1 d DU . .
H34D H 0.2087 0.8035 0.1321 0.308 Uiso 1 1 calc R . .
H34E H 0.2036 0.7737 0.1720 0.308 Uiso 1 1 calc R . .
H34F H 0.2198 0.7597 0.1388 0.308 Uiso 1 1 calc R . .
C350 C 0.2374(5) 0.7755(11) 0.2116(11) 0.207(15) Uiso 1 1 d DU . .
H35D H 0.2472 0.7900 0.2284 0.310 Uiso 1 1 calc R . .
H35E H 0.2432 0.7519 0.1959 0.310 Uiso 1 1 calc R . .
H35F H 0.2275 0.7646 0.2308 0.310 Uiso 1 1 calc R . .
C351 C 0.2444(4) 0.8237(11) 0.1524(11) 0.186(14) Uiso 1 1 d DU . .
H35G H 0.2538 0.8381 0.1705 0.280 Uiso 1 1 calc R . .
H35H H 0.2391 0.8439 0.1319 0.280 Uiso 1 1 calc R . .
H35I H 0.2506 0.8005 0.1369 0.280 Uiso 1 1 calc R . .
C352 C 0.2412(4) 0.9236(9) 0.2855(9) 0.211(10) Uiso 1 1 d DU . .
C353 C 0.2526(5) 0.8925(12) 0.3115(13) 0.226(15) Uiso 1 1 d DU . .
H35J H 0.2603 0.8749 0.2922 0.339 Uiso 1 1 calc R . .
H35K H 0.2439 0.8745 0.3281 0.339 Uiso 1 1 calc R . .
H35L H 0.2610 0.9079 0.3311 0.339 Uiso 1 1 calc R . .
C354 C 0.2307(5) 0.9547(12) 0.3131(13) 0.248(16) Uiso 1 1 d DU . .
H35M H 0.2218 0.9710 0.2954 0.372 Uiso 1 1 calc R . .
H35N H 0.2398 0.9739 0.3267 0.372 Uiso 1 1 calc R . .
H35O H 0.2236 0.9394 0.3353 0.372 Uiso 1 1 calc R . .
C355 C 0.2543(5) 0.9455(13) 0.2541(12) 0.255(16) Uiso 1 1 d DU . .
H35P H 0.2609 0.9242 0.2367 0.383 Uiso 1 1 calc R . .
H35Q H 0.2636 0.9624 0.2698 0.383 Uiso 1 1 calc R . .
H35R H 0.2468 0.9640 0.2354 0.383 Uiso 1 1 calc R . .
O104 O 0.0984(2) 0.4089(6) 0.4654(6) 0.062(7) Uiso 1 1 d D . .
O105 O 0.0976(3) 0.3500(6) 0.5038(6) 0.063(7) Uiso 1 1 d D . .
C401 C 0.0897(3) 0.3797(7) 0.4835(8) 0.048(8) Uiso 1 1 d DU . .
C402 C 0.0688(2) 0.3808(7) 0.4861(9) 0.048(6) Uiso 1 1 d DU . .
C403 C 0.0579(3) 0.4142(7) 0.4696(8) 0.042(6) Uiso 1 1 d DU . .
H403 H 0.0642 0.4375 0.4567 0.051 Uiso 1 1 calc R . .
C404 C 0.0382(3) 0.4141(6) 0.4716(8) 0.047(6) Uiso 1 1 d DU . .
C405 C 0.0296(3) 0.3801(7) 0.4924(8) 0.050(6) Uiso 1 1 d DU . .
H405 H 0.0161 0.3797 0.4953 0.060 Uiso 1 1 calc R . .
C406 C 0.0401(3) 0.3467(7) 0.5092(8) 0.063(6) Uiso 1 1 d DU . .
C407 C 0.0597(3) 0.3467(7) 0.5054(8) 0.053(6) Uiso 1 1 d DU . .
H407 H 0.0670 0.3235 0.5158 0.063 Uiso 1 1 calc R . .
C408 C 0.0267(2) 0.4502(6) 0.4496(6) 0.051(6) Uiso 1 1 d DU . .
C409 C 0.0289(3) 0.4480(8) 0.4013(6) 0.056(9) Uiso 1 1 d DU . .
H40D H 0.0424 0.4495 0.3938 0.084 Uiso 1 1 calc R . .
H40E H 0.0221 0.4718 0.3882 0.084 Uiso 1 1 calc R . .
H40F H 0.0235 0.4213 0.3909 0.084 Uiso 1 1 calc R . .
C410 C 0.0353(3) 0.4914(6) 0.4654(8) 0.068(9) Uiso 1 1 d DU . .
H41A H 0.0488 0.4927 0.4573 0.103 Uiso 1 1 calc R . .
H41B H 0.0342 0.4929 0.4967 0.103 Uiso 1 1 calc R . .
H41C H 0.0285 0.5153 0.4526 0.103 Uiso 1 1 calc R . .
C411 C 0.0059(2) 0.4492(7) 0.4619(8) 0.055(9) Uiso 1 1 d DU . .
H41D H 0.0048 0.4509 0.4931 0.082 Uiso 1 1 calc R . .
H41E H 0.0002 0.4228 0.4517 0.082 Uiso 1 1 calc R . .
H41F H -0.0006 0.4734 0.4488 0.082 Uiso 1 1 calc R . .
C412 C 0.0286(3) 0.3085(6) 0.5311(7) 0.093(7) Uiso 1 1 d DU . .
C413 C 0.0149(3) 0.3253(9) 0.5644(8) 0.102(11) Uiso 1 1 d DU . .
H41G H 0.0055 0.3436 0.5506 0.152 Uiso 1 1 calc R . .
H41H H 0.0219 0.3415 0.5860 0.152 Uiso 1 1 calc R . .
H41I H 0.0084 0.3015 0.5783 0.152 Uiso 1 1 calc R . .
C414 C 0.0429(4) 0.2804(9) 0.5529(10) 0.132(12) Uiso 1 1 d DU . .
H41J H 0.0488 0.2958 0.5767 0.199 Uiso 1 1 calc R . .
H41K H 0.0527 0.2720 0.5323 0.199 Uiso 1 1 calc R . .
H41L H 0.0364 0.2552 0.5640 0.199 Uiso 1 1 calc R . .
C415 C 0.0188(4) 0.2852(9) 0.4952(8) 0.127(12) Uiso 1 1 d DU . .
H41M H 0.0094 0.3039 0.4817 0.190 Uiso 1 1 calc R . .
H41N H 0.0123 0.2602 0.5068 0.190 Uiso 1 1 calc R . .
H41O H 0.0282 0.2764 0.4739 0.190 Uiso 1 1 calc R . .
C416 C 0.1161(4) 0.3524(11) 0.4995(13) 0.133(11) Uiso 1 1 d DU . .
H41P H 0.1218 0.3590 0.5278 0.160 Uiso 1 1 calc R . .
H41Q H 0.1191 0.3762 0.4800 0.160 Uiso 1 1 calc R . .
C417 C 0.1250(5) 0.3146(11) 0.4830(13) 0.132(9) Uiso 1 1 d DU . .
H41R H 0.1321 0.3022 0.5074 0.159 Uiso 1 1 calc R . .
H41S H 0.1348 0.3245 0.4623 0.159 Uiso 1 1 calc R . .
C418 C 0.1155(5) 0.2792(11) 0.4623(11) 0.125(9) Uiso 1 1 d DU . .
H41T H 0.1033 0.2903 0.4508 0.150 Uiso 1 1 calc R . .
H41U H 0.1121 0.2590 0.4853 0.150 Uiso 1 1 calc R . .
C419 C 0.1241(5) 0.2541(10) 0.4278(11) 0.110(8) Uiso 1 1 d DU . .
H41V H 0.1284 0.2747 0.4059 0.131 Uiso 1 1 calc R . .
H41W H 0.1358 0.2415 0.4401 0.131 Uiso 1 1 calc R . .
C420 C 0.1145(4) 0.2201(10) 0.4044(10) 0.100(8) Uiso 1 1 d DU . .
H42A H 0.1110 0.1978 0.4252 0.120 Uiso 1 1 calc R . .
H42B H 0.1025 0.2316 0.3926 0.120 Uiso 1 1 calc R . .
C421 C 0.1250(4) 0.2005(10) 0.3697(10) 0.090(9) Uiso 1 1 d DU . .
H42C H 0.1287 0.2227 0.3489 0.108 Uiso 1 1 calc R . .
H42D H 0.1369 0.1880 0.3814 0.108 Uiso 1 1 calc R . .
C422 C 0.1248(4) 0.1488(10) 0.3139(10) 0.091(9) Uiso 1 1 d DU . .
H42E H 0.1369 0.1379 0.3259 0.109 Uiso 1 1 calc R . .
H42F H 0.1281 0.1711 0.2930 0.109 Uiso 1 1 calc R . .
C423 C 0.1159(4) 0.1143(10) 0.2901(10) 0.100(8) Uiso 1 1 d DU . .
H42G H 0.1032 0.1247 0.2816 0.120 Uiso 1 1 calc R . .
H42H H 0.1137 0.0914 0.3112 0.120 Uiso 1 1 calc R . .
C424 C 0.1238(5) 0.0936(11) 0.2520(10) 0.103(8) Uiso 1 1 d DU . .
H42I H 0.1357 0.0801 0.2618 0.124 Uiso 1 1 calc R . .
H42J H 0.1277 0.1170 0.2329 0.124 Uiso 1 1 calc R . .
C425 C 0.1149(5) 0.0623(11) 0.2235(11) 0.113(8) Uiso 1 1 d DU . .
H42K H 0.1103 0.0391 0.2421 0.136 Uiso 1 1 calc R . .
H42L H 0.1035 0.0760 0.2113 0.136 Uiso 1 1 calc R . .
C426 C 0.1249(5) 0.0425(11) 0.1878(11) 0.120(9) Uiso 1 1 d DU . .
H42M H 0.1292 0.0650 0.1681 0.144 Uiso 1 1 calc R . .
H42N H 0.1156 0.0247 0.1720 0.144 Uiso 1 1 calc R . .
C427 C 0.1412(5) 0.0163(11) 0.1988(12) 0.124(10) Uiso 1 1 d DU . .
H42O H 0.1515 0.0346 0.2101 0.149 Uiso 1 1 calc R . .
H42P H 0.1375 -0.0038 0.2216 0.149 Uiso 1 1 calc R . .
C428 C 0.1657(7) -0.025(2) 0.177(2) 0.32(2) Uiso 1 1 d DU . .
H42Q H 0.1632 -0.0482 0.1980 0.381 Uiso 1 1 calc R . .
H42R H 0.1740 -0.0038 0.1906 0.381 Uiso 1 1 calc R . .
C429 C 0.1746(10) -0.042(2) 0.139(2) 0.329(19) Uiso 1 1 d DU . .
H42S H 0.1659 -0.0289 0.1174 0.395 Uiso 1 1 calc R . .
H42T H 0.1696 -0.0716 0.1409 0.395 Uiso 1 1 calc R . .
C430 C 0.1904(11) -0.051(2) 0.110(2) 0.342(18) Uiso 1 1 d DU . .
H43D H 0.1915 -0.0299 0.0863 0.410 Uiso 1 1 calc R . .
H43E H 0.1898 -0.0800 0.0973 0.410 Uiso 1 1 calc R . .
C431 C 0.2051(11) -0.047(3) 0.142(2) 0.350(19) Uiso 1 1 d DU . .
H43F H 0.2079 -0.0172 0.1514 0.420 Uiso 1 1 calc R . .
H43G H 0.2042 -0.0664 0.1668 0.420 Uiso 1 1 calc R . .
C432 C 0.2161(11) -0.062(2) 0.106(2) 0.355(19) Uiso 1 1 d DU . .
H43H H 0.2180 -0.0930 0.1049 0.425 Uiso 1 1 calc R . .
H43I H 0.2119 -0.0507 0.0776 0.425 Uiso 1 1 calc R . .
C433 C 0.2315(11) -0.038(2) 0.126(2) 0.36(2) Uiso 1 1 d DU . .
H43J H 0.2270 -0.0284 0.1543 0.430 Uiso 1 1 calc R . .
H43K H 0.2423 -0.0577 0.1307 0.430 Uiso 1 1 calc R . .
O107 O 0.2369(8) 0.0402(15) 0.1570(13) 0.36(3) Uiso 1 1 d D . .
O108 O 0.2376(15) -0.0054(12) 0.1041(19) 0.61(6) Uiso 1 1 d D . .
C450 C 0.2393(12) 0.0319(11) 0.1177(13) 0.309(14) Uiso 1 1 d DU . .
C451 C 0.2423(10) 0.0666(10) 0.0871(11) 0.297(12) Uiso 1 1 d DU . .
C452 C 0.2424(9) 0.0628(10) 0.0420(11) 0.285(12) Uiso 1 1 d DU . .
H452 H 0.2419 0.0353 0.0297 0.342 Uiso 1 1 calc R . .
C453 C 0.2430(8) 0.0976(11) 0.0150(9) 0.280(11) Uiso 1 1 d DU . .
C454 C 0.2434(8) 0.1379(10) 0.0335(10) 0.280(11) Uiso 1 1 d DU . .
H454 H 0.2432 0.1624 0.0158 0.336 Uiso 1 1 calc R . .
C455 C 0.2440(8) 0.1421(9) 0.0778(11) 0.290(11) Uiso 1 1 d DU . .
C456 C 0.2430(9) 0.1073(11) 0.1047(10) 0.296(12) Uiso 1 1 d DU . .
H456 H 0.2429 0.1111 0.1349 0.355 Uiso 1 1 calc R . .
C457 C 0.2443(5) 0.0934(10) -0.0344(9) 0.282(12) Uiso 1 1 d DU . .
C458 C 0.2259(5) 0.1073(15) -0.0552(15) 0.280(18) Uiso 1 1 d DU . .
H45D H 0.2153 0.0906 -0.0437 0.420 Uiso 1 1 calc R . .
H45E H 0.2267 0.1030 -0.0863 0.420 Uiso 1 1 calc R . .
H45F H 0.2237 0.1374 -0.0492 0.420 Uiso 1 1 calc R . .
C459 C 0.2487(7) 0.0475(11) -0.0438(14) 0.297(18) Uiso 1 1 d DU . .
H45G H 0.2383 0.0297 -0.0333 0.445 Uiso 1 1 calc R . .
H45H H 0.2606 0.0395 -0.0293 0.445 Uiso 1 1 calc R . .
H45I H 0.2501 0.0436 -0.0748 0.445 Uiso 1 1 calc R . .
C460 C 0.2604(6) 0.1199(14) -0.0523(15) 0.285(18) Uiso 1 1 d DU . .
H46A H 0.2724 0.1114 -0.0388 0.427 Uiso 1 1 calc R . .
H46B H 0.2580 0.1498 -0.0463 0.427 Uiso 1 1 calc R . .
H46C H 0.2613 0.1155 -0.0833 0.427 Uiso 1 1 calc R . .
C461 C 0.2428(5) 0.1896(9) 0.0965(11) 0.292(12) Uiso 1 1 d DU . .
C462 C 0.2390(7) 0.1888(15) 0.1439(11) 0.306(18) Uiso 1 1 d DU . .
H46D H 0.2263 0.1773 0.1492 0.460 Uiso 1 1 calc R . .
H46E H 0.2398 0.2177 0.1553 0.460 Uiso 1 1 calc R . .
H46F H 0.2485 0.1710 0.1580 0.460 Uiso 1 1 calc R . .
C463 C 0.2267(6) 0.2106(15) 0.0724(15) 0.293(18) Uiso 1 1 d DU . .
H46G H 0.2296 0.2105 0.0417 0.439 Uiso 1 1 calc R . .
H46H H 0.2253 0.2398 0.0824 0.439 Uiso 1 1 calc R . .
H46I H 0.2148 0.1950 0.0776 0.439 Uiso 1 1 calc R . .
C464 C 0.2615(5) 0.2101(15) 0.0859(16) 0.286(18) Uiso 1 1 d DU . .
H46J H 0.2635 0.2092 0.0549 0.429 Uiso 1 1 calc R . .
H46K H 0.2718 0.1949 0.1005 0.429 Uiso 1 1 calc R . .
H46L H 0.2613 0.2396 0.0956 0.429 Uiso 1 1 calc R . .
N1 N 0.1249(8) 0.4987(14) 0.5278(14) 0.34(3) Uiso 1 1 d D . .
H1A H 0.1362 0.4841 0.5240 0.403 Uiso 1 1 calc R . .
H1B H 0.1165 0.4881 0.5079 0.403 Uiso 1 1 calc R . .
N2 N 0.1336(4) 0.6704(9) 0.3659(9) 0.124(12) Uiso 1 1 d D . .
H2A H 0.1458 0.6760 0.3749 0.149 Uiso 1 1 calc R . .
H2B H 0.1345 0.6486 0.3465 0.149 Uiso 1 1 calc R . .
N3 N 0.1146(4) 0.1686(8) 0.3480(9) 0.105(11) Uiso 1 1 d D . .
H3D H 0.1036 0.1803 0.3371 0.127 Uiso 1 1 calc R . .
H3E H 0.1111 0.1482 0.3674 0.127 Uiso 1 1 calc R . .
N4 N 0.1482(4) -0.0068(10) 0.1629(10) 0.133(12) Uiso 1 1 d D . .
H4D H 0.1503 0.0110 0.1400 0.159 Uiso 1 1 calc R . .
H4E H 0.1397 -0.0273 0.1547 0.159 Uiso 1 1 calc R . .
O120 O 0.1409(4) 0.0787(9) 0.0715(9) 0.167(12) Uiso 1 1 d D . .
O121 O 0.1598(5) 0.0453(12) 0.1155(12) 0.34(3) Uiso 1 1 d D . .
C600 C 0.1579(5) 0.0715(8) 0.0849(9) 0.168(13) Uiso 1 1 d DU . .
C601 C 0.1723(4) 0.0978(9) 0.0593(9) 0.172(11) Uiso 1 1 d DU . .
C602 C 0.1733(5) 0.1479(8) 0.0699(12) 0.189(15) Uiso 1 1 d DU . .
H60D H 0.1829 0.1612 0.0516 0.284 Uiso 1 1 calc R . .
H60E H 0.1768 0.1518 0.1000 0.284 Uiso 1 1 calc R . .
H60F H 0.1609 0.1609 0.0645 0.284 Uiso 1 1 calc R . .
C603 C 0.1701(5) 0.0996(12) 0.0080(9) 0.188(15) Uiso 1 1 d DU . .
H60G H 0.1800 0.1180 -0.0039 0.282 Uiso 1 1 calc R . .
H60H H 0.1576 0.1109 0.0005 0.282 Uiso 1 1 calc R . .
H60I H 0.1715 0.0710 -0.0038 0.282 Uiso 1 1 calc R . .
C604 C 0.1945(4) 0.0855(11) 0.0631(12) 0.200(15) Uiso 1 1 d DU . .
H60J H 0.2021 0.1048 0.0456 0.300 Uiso 1 1 calc R . .
H60K H 0.1964 0.0564 0.0531 0.300 Uiso 1 1 calc R . .
H60L H 0.1985 0.0877 0.0931 0.300 Uiso 1 1 calc R . .
O130 O 0.0994(7) 0.960(3) 0.113(2) 0.61(6) Uiso 1 1 d D . .
O131 O 0.1251(4) 0.9358(8) 0.1441(9) 0.140(10) Uiso 1 1 d D . .
C610 C 0.1071(5) 0.9396(15) 0.1445(15) 0.227(14) Uiso 1 1 d DU . .
C611 C 0.0919(5) 0.9191(10) 0.1735(12) 0.220(13) Uiso 1 1 d DU . .
C612 C 0.0882(5) 0.8691(10) 0.1675(13) 0.176(15) Uiso 1 1 d DU . .
H61A H 0.0784 0.8597 0.1876 0.264 Uiso 1 1 calc R . .
H61B H 0.1001 0.8537 0.1731 0.264 Uiso 1 1 calc R . .
H61C H 0.0841 0.8635 0.1380 0.264 Uiso 1 1 calc R . .
C613 C 0.0705(5) 0.9381(13) 0.1711(14) 0.208(16) Uiso 1 1 d DU . .
H61D H 0.0623 0.9227 0.1912 0.312 Uiso 1 1 calc R . .
H61E H 0.0655 0.9349 0.1420 0.312 Uiso 1 1 calc R . .
H61F H 0.0707 0.9682 0.1788 0.312 Uiso 1 1 calc R . .
C614 C 0.0948(6) 0.9214(14) 0.2251(12) 0.235(17) Uiso 1 1 d DU . .
H61G H 0.0841 0.9075 0.2394 0.353 Uiso 1 1 calc R . .
H61H H 0.0955 0.9511 0.2342 0.353 Uiso 1 1 calc R . .
H61I H 0.1067 0.9070 0.2329 0.353 Uiso 1 1 calc R . .

loop_
_atom_site_aniso_label
_atom_site_aniso_U_11
_atom_site_aniso_U_22
_atom_site_aniso_U_33
_atom_site_aniso_U_23
_atom_site_aniso_U_13
_atom_site_aniso_U_12
Cr1 0.079(4) 0.061(4) 0.078(6) -0.011(4) -0.004(4) -0.012(4)
Cr2 0.071(4) 0.076(5) 0.081(6) -0.009(4) -0.024(4) -0.002(3)
Cr3 0.066(4) 0.056(4) 0.064(5) 0.001(4) -0.012(4) 0.009(3)
Cr4 0.056(4) 0.075(5) 0.067(5) -0.015(4) -0.014(3) 0.021(3)
Cr5 0.061(4) 0.055(4) 0.064(5) -0.014(4) 0.014(4) 0.001(3)
Cr6 0.061(4) 0.044(4) 0.062(5) -0.014(4) -0.002(3) 0.011(3)
Cr7 0.057(4) 0.041(4) 0.082(6) -0.021(4) 0.009(4) 0.003(3)
Cr8 0.081(4) 0.041(4) 0.061(5) -0.013(4) 0.006(4) -0.012(3)
Cr9 0.083(5) 0.063(5) 0.068(5) 0.018(4) 0.009(4) 0.014(3)
Cr10 0.084(4) 0.057(4) 0.081(6) 0.023(4) 0.027(4) 0.024(4)
Cr11 0.058(4) 0.055(4) 0.100(6) 0.019(5) 0.023(4) -0.003(3)
Cr12 0.057(4) 0.042(4) 0.070(5) 0.002(4) -0.009(4) -0.005(3)
Cr13 0.068(4) 0.048(4) 0.049(5) -0.015(4) 0.005(3) 0.015(3)
Cr14 0.072(4) 0.042(4) 0.062(5) 0.000(4) -0.007(4) 0.011(3)
Cr15 0.065(4) 0.047(4) 0.081(5) 0.008(4) 0.002(4) 0.000(3)
Cr16 0.074(4) 0.048(4) 0.058(5) 0.010(4) -0.017(3) 0.009(3)
Co1 0.079(4) 0.061(4) 0.078(6) -0.011(4) -0.004(4) -0.012(4)
Co2 0.071(4) 0.076(5) 0.081(6) -0.009(4) -0.024(4) -0.002(3)
Co3 0.066(4) 0.056(4) 0.064(5) 0.001(4) -0.012(4) 0.009(3)
Co4 0.056(4) 0.075(5) 0.067(5) -0.015(4) -0.014(3) 0.021(3)
Co5 0.061(4) 0.055(4) 0.064(5) -0.014(4) 0.014(4) 0.001(3)
Co6 0.061(4) 0.044(4) 0.062(5) -0.014(4) -0.002(3) 0.011(3)
Co7 0.057(4) 0.041(4) 0.082(6) -0.021(4) 0.009(4) 0.003(3)
Co8 0.081(4) 0.041(4) 0.061(5) -0.013(4) 0.006(4) -0.012(3)
Co9 0.083(5) 0.063(5) 0.068(5) 0.018(4) 0.009(4) 0.014(3)
Co10 0.084(4) 0.057(4) 0.081(6) 0.023(4) 0.027(4) 0.024(4)
Co11 0.058(4) 0.055(4) 0.100(6) 0.019(5) 0.023(4) -0.003(3)
Co12 0.057(4) 0.042(4) 0.070(5) 0.002(4) -0.009(4) -0.005(3)
Co13 0.068(4) 0.048(4) 0.049(5) -0.015(4) 0.005(3) 0.015(3)
Co14 0.072(4) 0.042(4) 0.062(5) 0.000(4) -0.007(4) 0.011(3)
Co15 0.065(4) 0.047(4) 0.081(5) 0.008(4) 0.002(4) 0.000(3)
Co16 0.074(4) 0.048(4) 0.058(5) 0.010(4) -0.017(3) 0.009(3)

loop_
_atom_type_symbol
_atom_type_description
_atom_type_scat_dispersion_real
_atom_type_scat_dispersion_imag
_atom_type_scat_source
C C 0.0033 0.0016 'International Tables Vol C Tables 4.2.6.8 and 6.1.1.4'
H H 0.0000 0.0000 'International Tables Vol C Tables 4.2.6.8 and 6.1.1.4'
N N 0.0061 0.0033 'International Tables Vol C Tables 4.2.6.8 and 6.1.1.4'
O O 0.0106 0.0060 'International Tables Vol C Tables 4.2.6.8 and 6.1.1.4'
F F 0.0171 0.0103 'International Tables Vol C Tables 4.2.6.8 and 6.1.1.4'
Cr Cr 0.3209 0.6236 'International Tables Vol C Tables 4.2.6.8 and 6.1.1.4'
Co Co 0.3494 0.9721 'International Tables Vol C Tables 4.2.6.8 and 6.1.1.4'

loop_
_geom_angle_atom_site_label_1
_geom_angle_atom_site_label_2
_geom_angle_atom_site_label_3
_geom_angle
F1 Cr1 O30 178.2(9)
F1 Cr1 O32 89.2(7)
O30 Cr1 O32 89.0(9)
F1 Cr1 O3 91.8(7)
O30 Cr1 O3 88.3(9)
O32 Cr1 O3 83.8(8)
F1 Cr1 F8 86.9(6)
O30 Cr1 F8 92.9(8)
O32 Cr1 F8 92.3(7)
O3 Cr1 F8 175.9(8)
F1 Cr1 O1 93.0(8)
O30 Cr1 O1 88.8(9)
O32 Cr1 O1 177.7(9)
O3 Cr1 O1 95.4(9)
F8 Cr1 O1 88.6(7)
F2 Cr2 O7 92.6(8)
F2 Cr2 O5 92.8(8)
O7 Cr2 O5 92.6(8)
F2 Cr2 F1 87.6(6)
O7 Cr2 F1 89.3(7)
O5 Cr2 F1 178.0(8)
F2 Cr2 O4 177.7(9)
O7 Cr2 O4 85.1(9)
O5 Cr2 O4 86.9(9)
F1 Cr2 O4 92.8(8)
F2 Cr2 O2 92.5(8)
O7 Cr2 O2 174.1(9)
O5 Cr2 O2 90.0(9)
F1 Cr2 O2 88.1(7)
O4 Cr2 O2 89.8(9)
O6 Cr3 O8 93.3(9)
O6 Cr3 O11 90.0(10)
O8 Cr3 O11 88.2(9)
O6 Cr3 F2 92.9(9)
O8 Cr3 F2 90.9(8)
O11 Cr3 F2 177.0(8)
O6 Cr3 F3 177.6(9)
O8 Cr3 F3 88.7(8)
O11 Cr3 F3 91.3(8)
F2 Cr3 F3 85.8(6)
O6 Cr3 O9 86.7(9)
O8 Cr3 O9 178.3(9)
O11 Cr3 O9 90.2(8)
F2 Cr3 O9 90.8(7)
F3 Cr3 O9 91.3(7)
F3 Cr4 F4 87.7(6)
F3 Cr4 O12 94.4(8)
F4 Cr4 O12 177.6(8)
F3 Cr4 O10 94.3(9)
F4 Cr4 O10 87.8(9)
O12 Cr4 O10 90.8(10)
F3 Cr4 O13 178.4(9)
F4 Cr4 O13 93.1(8)
O12 Cr4 O13 84.8(10)
O10 Cr4 O13 84.4(10)
F3 Cr4 O15 90.5(8)
F4 Cr4 O15 91.4(7)
O12 Cr4 O15 89.8(9)
O10 Cr4 O15 175.2(10)
O13 Cr4 O15 90.9(9)
F5 Cr5 F4 85.7(6)
F5 Cr5 O14 179.3(9)
F4 Cr5 O14 94.8(8)
F5 Cr5 O16 88.9(7)
F4 Cr5 O16 91.9(7)
O14 Cr5 O16 90.5(8)
F5 Cr5 O19 91.1(7)
F4 Cr5 O19 176.7(7)
O14 Cr5 O19 88.5(9)
O16 Cr5 O19 88.6(8)
F5 Cr5 O17 91.5(7)
F4 Cr5 O17 87.6(7)
O14 Cr5 O17 89.1(8)
O16 Cr5 O17 179.3(8)
O19 Cr5 O17 91.9(8)
F5 Cr6 O20 93.5(7)
F5 Cr6 F6 90.5(6)
O20 Cr6 F6 175.9(7)
F5 Cr6 O21 178.2(7)
O20 Cr6 O21 86.1(8)
F6 Cr6 O21 89.9(7)
F5 Cr6 O18 91.4(6)
O20 Cr6 O18 91.7(8)
F6 Cr6 O18 89.0(7)
O21 Cr6 O18 86.8(7)
F5 Cr6 O23 90.7(6)
O20 Cr6 O23 89.1(8)
F6 Cr6 O23 90.1(7)
O21 Cr6 O23 91.1(7)
O18 Cr6 O23 177.7(8)
O22 Cr7 F6 94.2(8)
O22 Cr7 F7 177.9(8)
F6 Cr7 F7 87.7(6)
O22 Cr7 O25 84.8(9)
F6 Cr7 O25 89.5(7)
F7 Cr7 O25 94.3(8)
O22 Cr7 O24 92.8(9)
F6 Cr7 O24 91.1(8)
F7 Cr7 O24 88.1(8)
O25 Cr7 O24 177.6(9)
O22 Cr7 O27 86.8(9)
F6 Cr7 O27 177.5(8)
F7 Cr7 O27 91.4(8)
O25 Cr7 O27 92.9(9)
O24 Cr7 O27 86.6(9)
F8 Cr8 F7 88.3(6)
F8 Cr8 O28 178.5(8)
F7 Cr8 O28 93.2(8)
F8 Cr8 O31 94.0(7)
F7 Cr8 O31 87.7(7)
O28 Cr8 O31 86.0(8)
F8 Cr8 O29 91.9(7)
F7 Cr8 O29 176.8(8)
O28 Cr8 O29 86.7(8)
O31 Cr8 O29 89.1(8)
F8 Cr8 O26 88.2(6)
F7 Cr8 O26 91.4(7)
O28 Cr8 O26 91.9(7)
O31 Cr8 O26 177.7(7)
O29 Cr8 O26 91.8(8)
F9 Cr9 F16 90.6(6)
F9 Cr9 O64 177.6(8)
F16 Cr9 O64 90.9(8)
F9 Cr9 O33 91.8(8)
F16 Cr9 O33 177.6(8)
O64 Cr9 O33 86.6(9)
F9 Cr9 O62 91.5(7)
F16 Cr9 O62 91.4(7)
O64 Cr9 O62 90.3(8)
O33 Cr9 O62 88.3(9)
F9 Cr9 O35 90.1(7)
F16 Cr9 O35 88.4(7)
O64 Cr9 O35 88.1(8)
O33 Cr9 O35 91.7(8)
O62 Cr9 O35 178.4(7)
O34 Cr10 F10 175.3(9)
O34 Cr10 O36 89.4(9)
F10 Cr10 O36 89.6(7)
O34 Cr10 O37 87.9(10)
F10 Cr10 O37 93.2(9)
O36 Cr10 O37 176.9(9)
O34 Cr10 F9 98.6(9)
F10 Cr10 F9 86.1(7)
O36 Cr10 F9 90.9(7)
O37 Cr10 F9 88.0(8)
O34 Cr10 O39 84.2(10)
F10 Cr10 O39 91.2(8)
O36 Cr10 O39 92.4(8)
O37 Cr10 O39 88.8(9)
F9 Cr10 O39 175.6(8)
O43 Cr11 O38 173.4(11)
O43 Cr11 F11 95.4(9)
O38 Cr11 F11 91.2(9)
O43 Cr11 O40 86.6(10)
O38 Cr11 O40 86.9(10)
F11 Cr11 O40 177.3(9)
O43 Cr11 F10 89.3(8)
O38 Cr11 F10 91.7(9)
F11 Cr11 F10 88.4(6)
O40 Cr11 F10 89.8(8)
O43 Cr11 O41 92.3(9)
O38 Cr11 O41 86.8(11)
F11 Cr11 O41 90.1(9)
O40 Cr11 O41 91.6(10)
F10 Cr11 O41 177.9(9)
F11 Cr12 O42 90.7(9)
F11 Cr12 O47 178.5(9)
O42 Cr12 O47 90.7(10)
F11 Cr12 F12 86.6(6)
O42 Cr12 F12 177.1(8)
O47 Cr12 F12 92.0(8)
F11 Cr12 O45 87.9(7)
O42 Cr12 O45 87.3(9)
O47 Cr12 O45 91.6(9)
F12 Cr12 O45 91.7(7)
F11 Cr12 O44 93.7(8)
O42 Cr12 O44 92.9(8)
O47 Cr12 O44 86.8(9)
F12 Cr12 O44 88.2(7)
O45 Cr12 O44 178.4(9)
F12 Cr13 F13 87.4(6)
F12 Cr13 O51 89.0(7)
F13 Cr13 O51 90.3(7)
F12 Cr13 O46 94.1(8)
F13 Cr13 O46 88.1(7)
O51 Cr13 O46 176.4(9)
F12 Cr13 O49 178.4(8)
F13 Cr13 O49 91.2(7)
O51 Cr13 O49 91.9(8)
O46 Cr13 O49 84.9(8)
F12 Cr13 O48 91.3(7)
F13 Cr13 O48 178.7(8)
O51 Cr13 O48 89.4(8)
O46 Cr13 O48 92.2(8)
O49 Cr13 O48 90.1(8)
F13 Cr14 F14 86.6(6)
F13 Cr14 O50 92.4(7)
F14 Cr14 O50 178.8(8)
F13 Cr14 O53 91.6(7)
F14 Cr14 O53 91.1(7)
O50 Cr14 O53 88.2(8)
F13 Cr14 O55 180.0(9)
F14 Cr14 O55 93.4(7)
O50 Cr14 O55 87.6(8)
O53 Cr14 O55 88.4(8)
F13 Cr14 O52 90.4(7)
F14 Cr14 O52 89.0(7)
O50 Cr14 O52 91.7(8)
O53 Cr14 O52 178.0(8)
O55 Cr14 O52 89.6(8)
F15 Cr15 F14 92.4(6)
F15 Cr15 O54 90.7(7)
F14 Cr15 O54 91.6(7)
F15 Cr15 O56 175.2(8)
F14 Cr15 O56 89.9(7)
O54 Cr15 O56 93.4(9)
F15 Cr15 O57 91.1(8)
F14 Cr15 O57 176.5(9)
O54 Cr15 O57 88.1(9)
O56 Cr15 O57 86.6(9)
F15 Cr15 O59 90.4(7)
F14 Cr15 O59 89.8(7)
O54 Cr15 O59 178.2(8)
O56 Cr15 O59 85.4(9)
O57 Cr15 O59 90.4(8)
F15 Cr16 F16 90.3(6)
F15 Cr16 O60 92.3(8)
F16 Cr16 O60 90.5(7)
F15 Cr16 O63 175.6(9)
F16 Cr16 O63 93.0(8)
O60 Cr16 O63 84.9(10)
F15 Cr16 O58 91.0(7)
F16 Cr16 O58 175.9(8)
O60 Cr16 O58 93.3(8)
O63 Cr16 O58 85.8(9)
F15 Cr16 O61 89.4(7)
F16 Cr16 O61 91.0(7)
O60 Cr16 O61 177.7(8)
O63 Cr16 O61 93.3(9)
O58 Cr16 O61 85.1(8)
Cr1 F1 Cr2 121.9(8)
Cr2 F2 Cr3 122.4(8)
Cr4 F3 Cr3 121.2(7)
Cr4 F4 Cr5 121.4(8)
Cr6 F5 Cr5 122.0(7)
Cr7 F6 Cr6 122.9(8)
Cr7 F7 Cr8 121.8(7)
Cr8 F8 Cr1 120.8(7)
Cr9 F9 Cr10 121.6(8)
Cr10 F10 Cr11 121.9(9)
Cr12 F11 Cr11 123.8(8)
Cr13 F12 Cr12 119.8(7)
Cr14 F13 Cr13 121.9(8)
Cr14 F14 Cr15 122.7(7)
Cr16 F15 Cr15 126.4(7)
Cr16 F16 Cr9 124.3(8)
C1 O1 Cr1 134(3)
C1 O2 Cr2 129(3)
C6 O3 Cr1 121(2)
C6 O4 Cr2 130(3)
C11 O5 Cr2 122(3)
C11 O6 Cr3 128(3)
C16 O7 Cr2 129(2)
C16 O8 Cr3 130(3)
C21 O9 Cr3 123(2)
C21 O10 Cr4 121(3)
C26 O11 Cr3 136(3)
C26 O12 Cr4 131(3)
C31 O13 Cr4 134(3)
C31 O14 Cr5 134(3)
C36 O15 Cr4 135(3)
C36 O16 Cr5 130(2)
C41 O17 Cr5 134(2)
C41 O18 Cr6 130(2)
C46 O19 Cr5 130(2)
C46 O20 Cr6 136(2)
C51 O21 Cr6 133(2)
C51 O22 Cr7 136(2)
C56 O23 Cr6 135(2)
C56 O24 Cr7 129(3)
C61 O25 Cr7 137(2)
C61 O26 Cr8 125(2)
C66 O27 Cr7 125(3)
C66 O28 Cr8 129(3)
C71 O29 Cr8 122(2)
C71 O30 Cr1 137(3)
C76 O31 Cr8 129(2)
C76 O32 Cr1 126(2)
C81 O33 Cr9 120.5(19)
C81 O34 Cr10 125(2)
C86 O35 Cr9 130(2)
C86 O36 Cr10 124(2)
C91 O37 Cr10 133(3)
C91 O38 Cr11 133(4)
C96 O39 Cr10 131(3)
C96 O40 Cr11 136(3)
C101 O41 Cr11 131(3)
C101 O42 Cr12 136(3)
C106 O43 Cr11 135(2)
C106 O44 Cr12 124.2(19)
C111 O45 Cr12 124(2)
C111 O46 Cr13 129(2)
C116 O47 Cr12 142(3)
C116 O48 Cr13 138(3)
C121 O49 Cr13 133(2)
C121 O50 Cr14 128(2)
C126 O51 Cr13 129(2)
C126 O52 Cr14 140(2)
C131 O53 Cr14 129(2)
C131 O54 Cr15 134(2)
C136 O55 Cr14 133(2)
C136 O56 Cr15 126(2)
C141 O57 Cr15 131(2)
C141 O58 Cr16 135(3)
C146 O59 Cr15 125(2)
C146 O60 Cr16 133(3)
C151 O61 Cr16 132(2)
C151 O62 Cr9 124(2)
C156 O63 Cr16 125(2)
C156 O64 Cr9 131(2)
O2 C1 O1 128(5)
O2 C1 C2 120(4)
O1 C1 C2 112(3)
C3 C2 C4 110.8(14)
C3 C2 C5 110.3(14)
C4 C2 C5 110.2(14)
C3 C2 C1 108.2(14)
C4 C2 C1 108.3(14)
C5 C2 C1 109.0(14)
C2 C3 H3A 109.5
C2 C3 H3B 109.5
H3A C3 H3B 109.5
C2 C3 H3C 109.5
H3A C3 H3C 109.5
H3B C3 H3C 109.5
C2 C4 H4A 109.5
C2 C4 H4B 109.5
H4A C4 H4B 109.5
C2 C4 H4C 109.5
H4A C4 H4C 109.5
H4B C4 H4C 109.5
C2 C5 H5A 109.5
C2 C5 H5B 109.5
H5A C5 H5B 109.5
C2 C5 H5C 109.5
H5A C5 H5C 109.5
H5B C5 H5C 109.5
O4 C6 O3 136(4)
O4 C6 C7 120(4)
O3 C6 C7 103(3)
C8 C7 C9 112.5(17)
C8 C7 C10 113.0(17)
C9 C7 C10 109.9(17)
C8 C7 C6 92(3)
C9 C7 C6 112(3)
C10 C7 C6 117(3)
C7 C8 H8A 109.5
C7 C8 H8B 109.5
H8A C8 H8B 109.5
C7 C8 H8C 109.5
H8A C8 H8C 109.5
H8B C8 H8C 109.5
C7 C9 H9A 109.5
C7 C9 H9B 109.5
H9A C9 H9B 109.5
C7 C9 H9C 109.5
H9A C9 H9C 109.5
H9B C9 H9C 109.5
C7 C10 H10A 109.5
C7 C10 H10B 109.5
H10A C10 H10B 109.5
C7 C10 H10C 109.5
H10A C10 H10C 109.5
H10B C10 H10C 109.5
O6 C11 O5 140(4)
O6 C11 C12 117(4)
O5 C11 C12 100(4)
C14 C12 C13 112.7(18)
C14 C12 C15 109.9(18)
C13 C12 C15 112.0(18)
C14 C12 C11 101(3)
C13 C12 C11 105(3)
C15 C12 C11 116(3)
C12 C13 H13A 109.5
C12 C13 H13B 109.5
H13A C13 H13B 109.5
C12 C13 H13C 109.5
H13A C13 H13C 109.5
H13B C13 H13C 109.5
C12 C14 H14A 109.5
C12 C14 H14B 109.5
H14A C14 H14B 109.5
C12 C14 H14C 109.5
H14A C14 H14C 109.5
H14B C14 H14C 109.5
C12 C15 H15A 109.5
C12 C15 H15B 109.5
H15A C15 H15B 109.5
C12 C15 H15C 109.5
H15A C15 H15C 109.5
H15B C15 H15C 109.5
O8 C16 O7 134(4)
O8 C16 C17 123(4)
O7 C16 C17 104(3)
C18 C17 C20 111.4(16)
C18 C17 C19 109.7(16)
C20 C17 C19 109.9(16)
C18 C17 C16 110(2)
C20 C17 C16 106(3)
C19 C17 C16 110(2)
C17 C18 H18A 109.5
C17 C18 H18B 109.5
H18A C18 H18B 109.5
C17 C18 H18C 109.5
H18A C18 H18C 109.5
H18B C18 H18C 109.5
C17 C19 H19A 109.5
C17 C19 H19B 109.5
H19A C19 H19B 109.5
C17 C19 H19C 109.5
H19A C19 H19C 109.5
H19B C19 H19C 109.5
C17 C20 H20A 109.5
C17 C20 H20B 109.5
H20A C20 H20B 109.5
C17 C20 H20C 109.5
H20A C20 H20C 109.5
H20B C20 H20C 109.5
O10 C21 O9 142(4)
O10 C21 C22 119(4)
O9 C21 C22 99(3)
C23 C22 C25 112.2(17)
C23 C22 C24 111.5(17)
C25 C22 C24 111.6(17)
C23 C22 C21 100(2)
C25 C22 C21 121(3)
C24 C22 C21 99(3)
C22 C23 H23A 109.5
C22 C23 H23B 109.5
H23A C23 H23B 109.5
C22 C23 H23C 109.5
H23A C23 H23C 109.5
H23B C23 H23C 109.5
C22 C24 H24A 109.5
C22 C24 H24B 109.5
H24A C24 H24B 109.5
C22 C24 H24C 109.5
H24A C24 H24C 109.5
H24B C24 H24C 109.5
C22 C25 H25A 109.5
C22 C25 H25B 109.5
H25A C25 H25B 109.5
C22 C25 H25C 109.5
H25A C25 H25C 109.5
H25B C25 H25C 109.5
O11 C26 O12 119(4)
O11 C26 C27 122(4)
O12 C26 C27 111(4)
C28 C27 C30 113.5(17)
C28 C27 C29 110.3(17)
C30 C27 C29 111.4(17)
C28 C27 C26 111(3)
C30 C27 C26 113(3)
C29 C27 C26 96(3)
C27 C28 H28A 109.5
C27 C28 H28B 109.5
H28A C28 H28B 109.5
C27 C28 H28C 109.5
H28A C28 H28C 109.5
H28B C28 H28C 109.5
C27 C29 H29A 109.5
C27 C29 H29B 109.5
H29A C29 H29B 109.5
C27 C29 H29C 109.5
H29A C29 H29C 109.5
H29B C29 H29C 109.5
C27 C30 H30A 109.5
C27 C30 H30B 109.5
H30A C30 H30B 109.5
C27 C30 H30C 109.5
H30A C30 H30C 109.5
H30B C30 H30C 109.5
O13 C31 O14 124(4)
O13 C31 C32 117(4)
O14 C31 C32 118(4)
C31 C32 C33 107(3)
C31 C32 C35 109(3)
C33 C32 C35 113.9(17)
C31 C32 C34 106(3)
C33 C32 C34 111.8(17)
C35 C32 C34 109.5(16)
C32 C33 H33A 109.5
C32 C33 H33B 109.5
H33A C33 H33B 109.5
C32 C33 H33C 109.5
H33A C33 H33C 109.5
H33B C33 H33C 109.5
C32 C34 H34A 109.5
C32 C34 H34B 109.5
H34A C34 H34B 109.5
C32 C34 H34C 109.5
H34A C34 H34C 109.5
H34B C34 H34C 109.5
C32 C35 H35A 109.5
C32 C35 H35B 109.5
H35A C35 H35B 109.5
C32 C35 H35C 109.5
H35A C35 H35C 109.5
H35B C35 H35C 109.5
O15 C36 O16 127(4)
O15 C36 C37 113(4)
O16 C36 C37 116(4)
C38 C37 C39 111.8(17)
C38 C37 C40 111.8(17)
C39 C37 C40 110.1(16)
C38 C37 C36 105(3)
C39 C37 C36 110(3)
C40 C37 C36 109(3)
C37 C38 H38A 109.5
C37 C38 H38B 109.5
H38A C38 H38B 109.5
C37 C38 H38C 109.5
H38A C38 H38C 109.5
H38B C38 H38C 109.5
C37 C39 H39A 109.5
C37 C39 H39B 109.5
H39A C39 H39B 109.5
C37 C39 H39C 109.5
H39A C39 H39C 109.5
H39B C39 H39C 109.5
C37 C40 H40A 109.5
C37 C40 H40B 109.5
H40A C40 H40B 109.5
C37 C40 H40C 109.5
H40A C40 H40C 109.5
H40B C40 H40C 109.5
O17 C41 O18 127(4)
O17 C41 C42 117(4)
O18 C41 C42 115(4)
C43 C42 C45 114.2(17)
C43 C42 C44 110.3(16)
C45 C42 C44 110.0(16)
C43 C42 C41 104(2)
C45 C42 C41 110(3)
C44 C42 C41 108(3)
C42 C43 H43A 109.5
C42 C43 H43B 109.5
H43A C43 H43B 109.5
C42 C43 H43C 109.5
H43A C43 H43C 109.5
H43B C43 H43C 109.5
C42 C44 H44A 109.5
C42 C44 H44B 109.5
H44A C44 H44B 109.5
C42 C44 H44C 109.5
H44A C44 H44C 109.5
H44B C44 H44C 109.5
C42 C45 H45A 109.5
C42 C45 H45B 109.5
H45A C45 H45B 109.5
C42 C45 H45C 109.5
H45A C45 H45C 109.5
H45B C45 H45C 109.5
O19 C46 O20 126(3)
O19 C46 C47 119(3)
O20 C46 C47 115(3)
C50 C47 C48 110.8(15)
C50 C47 C49 112.1(16)
C48 C47 C49 111.3(15)
C50 C47 C46 107(2)
C48 C47 C46 106(2)
C49 C47 C46 109(2)
C47 C48 H48A 109.5
C47 C48 H48B 109.5
H48A C48 H48B 109.5
C47 C48 H48C 109.5
H48A C48 H48C 109.5
H48B C48 H48C 109.5
C47 C49 H49A 109.5
C47 C49 H49B 109.5
H49A C49 H49B 109.5
C47 C49 H49C 109.5
H49A C49 H49C 109.5
H49B C49 H49C 109.5
C47 C50 H50A 109.5
C47 C50 H50B 109.5
H50A C50 H50B 109.5
C47 C50 H50C 109.5
H50A C50 H50C 109.5
H50B C50 H50C 109.5
O22 C51 O21 122(3)
O22 C51 C52 122(3)
O21 C51 C52 115(3)
C54 C52 C55 111.6(17)
C54 C52 C53 111.2(16)
C55 C52 C53 111.9(16)
C54 C52 C51 101(2)
C55 C52 C51 111(3)
C53 C52 C51 109(3)
C52 C53 H53A 109.5
C52 C53 H53B 109.5
H53A C53 H53B 109.5
C52 C53 H53C 109.5
H53A C53 H53C 109.5
H53B C53 H53C 109.5
C52 C54 H54A 109.5
C52 C54 H54B 109.5
H54A C54 H54B 109.5
C52 C54 H54C 109.5
H54A C54 H54C 109.5
H54B C54 H54C 109.5
C52 C55 H55A 109.5
C52 C55 H55B 109.5
H55A C55 H55B 109.5
C52 C55 H55C 109.5
H55A C55 H55C 109.5
H55B C55 H55C 109.5
O24 C56 O23 127(4)
O24 C56 C57 125(4)
O23 C56 C57 108(3)
C59 C57 C58 111.2(16)
C59 C57 C60 112.8(16)
C58 C57 C60 114.0(16)
C59 C57 C56 108(2)
C58 C57 C56 109(2)
C60 C57 C56 101(3)
C57 C58 H58A 109.5
C57 C58 H58B 109.5
H58A C58 H58B 109.5
C57 C58 H58C 109.5
H58A C58 H58C 109.5
H58B C58 H58C 109.5
C57 C59 H59A 109.5
C57 C59 H59B 109.5
H59A C59 H59B 109.5
C57 C59 H59C 109.5
H59A C59 H59C 109.5
H59B C59 H59C 109.5
C57 C60 H60A 109.5
C57 C60 H60B 109.5
H60A C60 H60B 109.5
C57 C60 H60C 109.5
H60A C60 H60C 109.5
H60B C60 H60C 109.5
O25 C61 O26 127(3)
O25 C61 C62 127(4)
O26 C61 C62 106(3)
C61 C62 C65 103(2)
C61 C62 C64 105(2)
C65 C62 C64 110.8(16)
C61 C62 C63 117(3)
C65 C62 C63 112.8(17)
C64 C62 C63 107.8(16)
C62 C63 H63A 109.5
C62 C63 H63B 109.5
H63A C63 H63B 109.5
C62 C63 H63C 109.5
H63A C63 H63C 109.5
H63B C63 H63C 109.5
C62 C64 H64A 109.5
C62 C64 H64B 109.5
H64A C64 H64B 109.5
C62 C64 H64C 109.5
H64A C64 H64C 109.5
H64B C64 H64C 109.5
C62 C65 H65A 109.5
C62 C65 H65B 109.5
H65A C65 H65B 109.5
C62 C65 H65C 109.5
H65A C65 H65C 109.5
H65B C65 H65C 109.5
O28 C66 O27 136(4)
O28 C66 C67 109(4)
O27 C66 C67 115(4)
C70 C67 C69 113.0(18)
C70 C67 C68 108.8(17)
C69 C67 C68 110.2(17)
C70 C67 C66 110(3)
C69 C67 C66 110(3)
C68 C67 C66 105(3)
C67 C68 H68A 109.5
C67 C68 H68B 109.5
H68A C68 H68B 109.5
C67 C68 H68C 109.5
H68A C68 H68C 109.5
H68B C68 H68C 109.5
C67 C69 H69A 109.5
C67 C69 H69B 109.5
H69A C69 H69B 109.5
C67 C69 H69C 109.5
H69A C69 H69C 109.5
H69B C69 H69C 109.5
C67 C70 H70A 109.5
C67 C70 H70B 109.5
H70A C70 H70B 109.5
C67 C70 H70C 109.5
H70A C70 H70C 109.5
H70B C70 H70C 109.5
O30 C71 O29 130(4)
O30 C71 C72 130(4)
O29 C71 C72 100(3)
C75 C72 C73 113.6(17)
C75 C72 C74 109.2(16)
C73 C72 C74 108.3(16)
C75 C72 C71 101(2)
C73 C72 C71 104(3)
C74 C72 C71 120(3)
C72 C73 H73A 109.5
C72 C73 H73B 109.5
H73A C73 H73B 109.5
C72 C73 H73C 109.5
H73A C73 H73C 109.5
H73B C73 H73C 109.5
C72 C74 H74A 109.5
C72 C74 H74B 109.5
H74A C74 H74B 109.5
C72 C74 H74C 109.5
H74A C74 H74C 109.5
H74B C74 H74C 109.5
C72 C75 H75A 109.5
C72 C75 H75B 109.5
H75A C75 H75B 109.5
C72 C75 H75C 109.5
H75A C75 H75C 109.5
H75B C75 H75C 109.5
O32 C76 O31 133(4)
O32 C76 C77 118(3)
O31 C76 C77 109(3)
C80 C77 C79 110.7(17)
C80 C77 C78 111.0(17)
C79 C77 C78 109.2(16)
C80 C77 C76 107(3)
C79 C77 C76 114(3)
C78 C77 C76 104(2)
C77 C78 H78A 109.5
C77 C78 H78B 109.5
H78A C78 H78B 109.5
C77 C78 H78C 109.5
H78A C78 H78C 109.5
H78B C78 H78C 109.5
C77 C79 H79A 109.5
C77 C79 H79B 109.5
H79A C79 H79B 109.5
C77 C79 H79C 109.5
H79A C79 H79C 109.5
H79B C79 H79C 109.5
C77 C80 H80A 109.5
C77 C80 H80B 109.5
H80A C80 H80B 109.5
C77 C80 H80C 109.5
H80A C80 H80C 109.5
H80B C80 H80C 109.5
O34 C81 O33 139(3)
O34 C81 C82 114(3)
O33 C81 C82 107(3)
C84 C82 C85 111.3(18)
C84 C82 C83 108.4(17)
C85 C82 C83 111.6(18)
C84 C82 C81 105(3)
C85 C82 C81 113(3)
C83 C82 C81 107(3)
C82 C83 H83A 109.5
C82 C83 H83B 109.5
H83A C83 H83B 109.5
C82 C83 H83C 109.5
H83A C83 H83C 109.5
H83B C83 H83C 109.5
C82 C84 H84A 109.5
C82 C84 H84B 109.5
H84A C84 H84B 109.5
C82 C84 H84C 109.5
H84A C84 H84C 109.5
H84B C84 H84C 109.5
C82 C85 H85A 109.5
C82 C85 H85B 109.5
H85A C85 H85B 109.5
C82 C85 H85C 109.5
H85A C85 H85C 109.5
H85B C85 H85C 109.5
O35 C86 O36 134(3)
O35 C86 C87 108(3)
O36 C86 C87 118(3)
C90 C87 C89 111.5(15)
C90 C87 C88 112.8(15)
C89 C87 C88 109.8(15)
C90 C87 C86 106(2)
C89 C87 C86 111(2)
C88 C87 C86 105(2)
C87 C88 H88A 109.5
C87 C88 H88B 109.5
H88A C88 H88B 109.5
C87 C88 H88C 109.5
H88A C88 H88C 109.5
H88B C88 H88C 109.5
C87 C89 H89A 109.5
C87 C89 H89B 109.5
H89A C89 H89B 109.5
C87 C89 H89C 109.5
H89A C89 H89C 109.5
H89B C89 H89C 109.5
C87 C90 H90A 109.5
C87 C90 H90B 109.5
H90A C90 H90B 109.5
C87 C90 H90C 109.5
H90A C90 H90C 109.5
H90B C90 H90C 109.5
O38 C91 O37 125(5)
O38 C91 C92 127(5)
O37 C91 C92 107(4)
C95 C92 C94 112.3(18)
C95 C92 C93 113.2(18)
C94 C92 C93 110.9(18)
C95 C92 C91 94(3)
C94 C92 C91 118(3)
C93 C92 C91 107(3)
C92 C93 H93A 109.5
C92 C93 H93B 109.5
H93A C93 H93B 109.5
C92 C93 H93C 109.5
H93A C93 H93C 109.5
H93B C93 H93C 109.5
C92 C94 H94A 109.5
C92 C94 H94B 109.5
H94A C94 H94B 109.5
C92 C94 H94C 109.5
H94A C94 H94C 109.5
H94B C94 H94C 109.5
C92 C95 H95A 109.5
C92 C95 H95B 109.5
H95A C95 H95B 109.5
C92 C95 H95C 109.5
H95A C95 H95C 109.5
H95B C95 H95C 109.5
O40 C96 O39 121(5)
O40 C96 C97 118(4)
O39 C96 C97 107(4)
C99 C97 C98 113.2(18)
C99 C97 C100 108.6(17)
C98 C97 C100 111.2(17)
C99 C97 C96 91(3)
C98 C97 C96 123(3)
C100 C97 C96 108(3)
C97 C98 H98A 109.5
C97 C98 H98B 109.5
H98A C98 H98B 109.5
C97 C98 H98C 109.5
H98A C98 H98C 109.5
H98B C98 H98C 109.5
C97 C99 H99A 109.5
C97 C99 H99B 109.5
H99A C99 H99B 109.5
C97 C99 H99C 109.5
H99A C99 H99C 109.5
H99B C99 H99C 109.5
C97 C100 H10D 109.5
C97 C100 H10E 109.5
H10D C100 H10E 109.5
C97 C100 H10F 109.5
H10D C100 H10F 109.5
H10E C100 H10F 109.5
O42 C101 O41 127(4)
O42 C101 C102 125(4)
O41 C101 C102 106(4)
C705 C102 C704 126(4)
C705 C102 C103 47(3)
C704 C102 C103 142(4)
C705 C102 C104 140(4)
C704 C102 C104 46(3)
C103 C102 C104 111.0(18)
C705 C102 C105 68(3)
C704 C102 C105 67(3)
C103 C102 C105 113.9(18)
C104 C102 C105 111.7(17)
C705 C102 C101 105(4)
C704 C102 C101 104(4)
C103 C102 C101 114(3)
C104 C102 C101 115(3)
C105 C102 C101 90(3)
C705 C102 C703 102(3)
C704 C102 C703 98(3)
C103 C102 C703 58(2)
C104 C102 C703 55(2)
C105 C102 C703 146(3)
C101 C102 C703 124(3)
C102 C103 H10G 109.5
C102 C103 H10H 109.5
H10G C103 H10H 109.5
C102 C103 H10I 109.5
H10G C103 H10I 109.5
H10H C103 H10I 109.5
C102 C104 H10J 109.5
C102 C104 H10K 109.5
H10J C104 H10K 109.5
C102 C104 H10L 109.5
H10J C104 H10L 109.5
H10K C104 H10L 109.5
C102 C105 H10M 109.5
C102 C105 H10N 109.5
H10M C105 H10N 109.5
C102 C105 H10O 109.5
H10M C105 H10O 109.5
H10N C105 H10O 109.5
C102 C703 H70D 109.5
C102 C703 H70E 109.5
H70D C703 H70E 109.5
C102 C703 H70F 109.5
H70D C703 H70F 109.5
H70E C703 H70F 109.5
C102 C704 H70G 109.5
C102 C704 H70H 109.5
H70G C704 H70H 109.5
C102 C704 H70I 109.5
H70G C704 H70I 109.5
H70H C704 H70I 109.5
C102 C705 H70J 109.5
C102 C705 H70K 109.5
H70J C705 H70K 109.5
C102 C705 H70L 109.5
H70J C705 H70L 109.5
H70K C705 H70L 109.5
O43 C106 O44 130(3)
O43 C106 C107 123(3)
O44 C106 C107 101(3)
C709 C107 C109 61(4)
C709 C107 C710 124(5)
C109 C107 C710 157(5)
C709 C107 C110 54(4)
C109 C107 C110 110.5(18)
C710 C107 C110 71(4)
C709 C107 C108 148(6)
C109 C107 C108 110.9(18)
C710 C107 C108 52(4)
C110 C107 C108 111.5(18)
C709 C107 C708 120(4)
C109 C107 C708 59(3)
C710 C107 C708 110(4)
C110 C107 C708 156(5)
C108 C107 C708 60(3)
C709 C107 C106 105(6)
C109 C107 C106 99(3)
C710 C107 C106 100(5)
C110 C107 C106 117(3)
C108 C107 C106 108(3)
C708 C107 C106 87(4)
C107 C108 H10P 109.5
C107 C108 H10Q 109.5
H10P C108 H10Q 109.5
C107 C108 H10R 109.5
H10P C108 H10R 109.5
H10Q C108 H10R 109.5
C107 C109 H10S 109.5
C107 C109 H10T 109.5
H10S C109 H10T 109.5
C107 C109 H10U 109.5
H10S C109 H10U 109.5
H10T C109 H10U 109.5
C107 C110 H11A 109.5
C107 C110 H11B 109.5
H11A C110 H11B 109.5
C107 C110 H11C 109.5
H11A C110 H11C 109.5
H11B C110 H11C 109.5
C107 C708 H70M 109.5
C107 C708 H70N 109.5
H70M C708 H70N 109.5
C107 C708 H70O 109.5
H70M C708 H70O 109.5
H70N C708 H70O 109.5
C107 C709 H70P 109.5
C107 C709 H70Q 109.5
H70P C709 H70Q 109.5
C107 C709 H70R 109.5
H70P C709 H70R 109.5
H70Q C709 H70R 109.5
C107 C710 H71A 109.5
C107 C710 H71B 109.5
H71A C710 H71B 109.5
C107 C710 H71C 109.5
H71A C710 H71C 109.5
H71B C710 H71C 109.5
O45 C111 O46 139(3)
O45 C111 C112 114(3)
O46 C111 C112 107(3)
C114 C112 C115 111.8(16)
C114 C112 C113 108.0(15)
C115 C112 C113 112.1(16)
C114 C112 C111 109(2)
C115 C112 C111 108(2)
C113 C112 C111 108(2)
C112 C113 H11D 109.5
C112 C113 H11E 109.5
H11D C113 H11E 109.5
C112 C113 H11F 109.5
H11D C113 H11F 109.5
H11E C113 H11F 109.5
C112 C114 H11G 109.5
C112 C114 H11H 109.5
H11G C114 H11H 109.5
C112 C114 H11I 109.5
H11G C114 H11I 109.5
H11H C114 H11I 109.5
C112 C115 H11J 109.5
C112 C115 H11K 109.5
H11J C115 H11K 109.5
C112 C115 H11L 109.5
H11J C115 H11L 109.5
H11K C115 H11L 109.5
O48 C116 O47 116(4)
O48 C116 C117 121(4)
O47 C116 C117 121(4)
C120 C117 C118 113.4(18)
C120 C117 C119 110.7(17)
C118 C117 C119 111.6(17)
C120 C117 C116 104(3)
C118 C117 C116 106(3)
C119 C117 C116 111(3)
C117 C118 H11M 109.5
C117 C118 H11N 109.5
H11M C118 H11N 109.5
C117 C118 H11O 109.5
H11M C118 H11O 109.5
H11N C118 H11O 109.5
C117 C119 H11P 109.5
C117 C119 H11Q 109.5
H11P C119 H11Q 109.5
C117 C119 H11R 109.5
H11P C119 H11R 109.5
H11Q C119 H11R 109.5
C117 C120 H12A 109.5
C117 C120 H12B 109.5
H12A C120 H12B 109.5
C117 C120 H12C 109.5
H12A C120 H12C 109.5
H12B C120 H12C 109.5
O50 C121 O49 130(4)
O50 C121 C122 116(3)
O49 C121 C122 113(3)
C123 C122 C125 113.2(16)
C123 C122 C124 109.5(16)
C125 C122 C124 111.5(16)
C123 C122 C121 106(2)
C125 C122 C121 112(3)
C124 C122 C121 104(2)
C122 C123 H12D 109.5
C122 C123 H12E 109.5
H12D C123 H12E 109.5
C122 C123 H12F 109.5
H12D C123 H12F 109.5
H12E C123 H12F 109.5
C122 C124 H12G 109.5
C122 C124 H12H 109.5
H12G C124 H12H 109.5
C122 C124 H12I 109.5
H12G C124 H12I 109.5
H12H C124 H12I 109.5
C122 C125 H12J 109.5
C122 C125 H12K 109.5
H12J C125 H12K 109.5
C122 C125 H12L 109.5
H12J C125 H12L 109.5
H12K C125 H12L 109.5
O52 C126 O51 120(3)
O52 C126 C127 114(3)
O51 C126 C127 126(3)
C729 C127 C128 51(3)
C729 C127 C129 67(3)
C128 C127 C129 113.5(17)
C729 C127 C728 116(4)
C128 C127 C728 66(3)
C129 C127 C728 145(4)
C729 C127 C130 147(5)
C128 C127 C130 110.3(16)
C129 C127 C130 109.6(16)
C728 C127 C130 48(3)
C729 C127 C730 112(4)
C128 C127 C730 142(4)
C129 C127 C730 48(3)
C728 C127 C730 109(4)
C130 C127 C730 63(3)
C729 C127 C126 97(5)
C128 C127 C126 109(3)
C129 C127 C126 99(3)
C728 C127 C126 114(4)
C130 C127 C126 115(3)
C730 C127 C126 107(4)
C127 C128 H12M 109.5
C127 C128 H12N 109.5
H12M C128 H12N 109.5
C127 C128 H12O 109.5
H12M C128 H12O 109.5
H12N C128 H12O 109.5
C127 C129 H12P 109.5
C127 C129 H12Q 109.5
H12P C129 H12Q 109.5
C127 C129 H12R 109.5
H12P C129 H12R 109.5
H12Q C129 H12R 109.5
C127 C130 H13D 109.5
C127 C130 H13E 109.5
H13D C130 H13E 109.5
C127 C130 H13F 109.5
H13D C130 H13F 109.5
H13E C130 H13F 109.5
C127 C728 H72A 109.5
C127 C728 H72B 109.5
H72A C728 H72B 109.5
C127 C728 H72C 109.5
H72A C728 H72C 109.5
H72B C728 H72C 109.5
C127 C729 H72D 109.5
C127 C729 H72E 109.5
H72D C729 H72E 109.5
C127 C729 H72F 109.5
H72D C729 H72F 109.5
H72E C729 H72F 109.5
C127 C730 H73D 109.5
C127 C730 H73E 109.5
H73D C730 H73E 109.5
C127 C730 H73F 109.5
H73D C730 H73F 109.5
H73E C730 H73F 109.5
O53 C131 O54 130(4)
O53 C131 C132 121(3)
O54 C131 C132 109(3)
C135 C132 C134 110.1(16)
C135 C132 C133 110.8(16)
C134 C132 C133 114.1(16)
C135 C132 C131 105(2)
C134 C132 C131 112(2)
C133 C132 C131 104(2)
C132 C133 H13G 109.5
C132 C133 H13H 109.5
H13G C133 H13H 109.5
C132 C133 H13I 109.5
H13G C133 H13I 109.5
H13H C133 H13I 109.5
C132 C134 H13J 109.5
C132 C134 H13K 109.5
H13J C134 H13K 109.5
C132 C134 H13L 109.5
H13J C134 H13L 109.5
H13K C134 H13L 109.5
C132 C135 H13M 109.5
C132 C135 H13N 109.5
H13M C135 H13N 109.5
C132 C135 H13O 109.5
H13M C135 H13O 109.5
H13N C135 H13O 109.5
O56 C136 O55 130(3)
O56 C136 C137 113(3)
O55 C136 C137 117(3)
C140 C137 C139 110.7(15)
C140 C137 C138 113.6(16)
C139 C137 C138 111.6(15)
C140 C137 C136 106(2)
C139 C137 C136 111(2)
C138 C137 C136 104(2)
C137 C138 H13P 109.5
C137 C138 H13Q 109.5
H13P C138 H13Q 109.5
C137 C138 H13R 109.5
H13P C138 H13R 109.5
H13Q C138 H13R 109.5
C137 C139 H13S 109.5
C137 C139 H13T 109.5
H13S C139 H13T 109.5
C137 C139 H13U 109.5
H13S C139 H13U 109.5
H13T C139 H13U 109.5
C137 C140 H14D 109.5
C137 C140 H14E 109.5
H14D C140 H14E 109.5
C137 C140 H14F 109.5
H14D C140 H14F 109.5
H14E C140 H14F 109.5
O58 C141 O57 126(4)
O58 C141 C142 125(4)
O57 C141 C142 109(4)
C744 C142 C145 60(3)
C744 C142 C143 147(4)
C145 C142 C143 113.4(19)
C744 C142 C144 53(3)
C145 C142 C144 110.4(18)
C143 C142 C144 110.3(18)
C744 C142 C743 117(3)
C145 C142 C743 133(4)
C143 C142 C743 40(3)
C144 C142 C743 70(3)
C744 C142 C141 109(3)
C145 C142 C141 120(4)
C143 C142 C141 102(4)
C144 C142 C141 100(4)
C743 C142 C141 105(3)
C744 C142 C745 110(3)
C145 C142 C745 50(3)
C143 C142 C745 70(3)
C144 C142 C745 152(4)
C743 C142 C745 107(2)
C141 C142 C745 108(3)
C142 C143 H14G 109.5
C142 C143 H14H 109.5
H14G C143 H14H 109.5
C142 C143 H14I 109.5
H14G C143 H14I 109.5
H14H C143 H14I 109.5
C142 C144 H14J 109.5
C142 C144 H14K 109.5
H14J C144 H14K 109.5
C142 C144 H14L 109.5
H14J C144 H14L 109.5
H14K C144 H14L 109.5
C142 C145 H14M 109.5
C142 C145 H14N 109.5
H14M C145 H14N 109.5
C142 C145 H14O 109.5
H14M C145 H14O 109.5
H14N C145 H14O 109.5
C142 C743 H74D 109.5
C142 C743 H74E 109.5
H74D C743 H74E 109.5
C142 C743 H74F 109.5
H74D C743 H74F 109.5
H74E C743 H74F 109.5
C142 C744 H74G 109.5
C142 C744 H74H 109.5
H74G C744 H74H 109.5
C142 C744 H74I 109.5
H74G C744 H74I 109.5
H74H C744 H74I 109.5
C142 C745 H74J 109.5
C142 C745 H74K 109.5
H74J C745 H74K 109.5
C142 C745 H74L 109.5
H74J C745 H74L 109.5
H74K C745 H74L 109.5
O60 C146 O59 133(4)
O60 C146 C147 124(4)
O59 C146 C147 103(3)
C149 C147 C148 109.4(16)
C149 C147 C150 112.2(16)
C148 C147 C150 112.5(16)
C149 C147 C146 110(2)
C148 C147 C146 108(2)
C150 C147 C146 105(2)
C147 C148 H14P 109.5
C147 C148 H14Q 109.5
H14P C148 H14Q 109.5
C147 C148 H14R 109.5
H14P C148 H14R 109.5
H14Q C148 H14R 109.5
C147 C149 H14S 109.5
C147 C149 H14T 109.5
H14S C149 H14T 109.5
C147 C149 H14U 109.5
H14S C149 H14U 109.5
H14T C149 H14U 109.5
C147 C150 H15D 109.5
C147 C150 H15E 109.5
H15D C150 H15E 109.5
C147 C150 H15F 109.5
H15D C150 H15F 109.5
H15E C150 H15F 109.5
O62 C151 O61 133(4)
O62 C151 C152 117(4)
O61 C151 C152 110(3)
C155 C152 C153 112.5(16)
C155 C152 C154 110.2(16)
C153 C152 C154 111.4(16)
C155 C152 C151 108(3)
C153 C152 C151 113(3)
C154 C152 C151 101(2)
C152 C153 H15G 109.5
C152 C153 H15H 109.5
H15G C153 H15H 109.5
C152 C153 H15I 109.5
H15G C153 H15I 109.5
H15H C153 H15I 109.5
C152 C154 H15J 109.5
C152 C154 H15K 109.5
H15J C154 H15K 109.5
C152 C154 H15L 109.5
H15J C154 H15L 109.5
H15K C154 H15L 109.5
C152 C155 H15M 109.5
C152 C155 H15N 109.5
H15M C155 H15N 109.5
C152 C155 H15O 109.5
H15M C155 H15O 109.5
H15N C155 H15O 109.5
O63 C156 O64 133(4)
O63 C156 C157 113(3)
O64 C156 C157 114(3)
C760 C157 C758 127(4)
C760 C157 C159 133(4)
C758 C157 C159 49(3)
C760 C157 C158 76(3)
C758 C157 C158 64(3)
C159 C157 C158 111.8(17)
C760 C157 C160 36(3)
C758 C157 C160 140(4)
C159 C157 C160 110.0(17)
C158 C157 C160 111.8(17)
C760 C157 C156 110(4)
C758 C157 C156 108(4)
C159 C157 C156 114(3)
C158 C157 C156 98(3)
C160 C157 C156 111(3)
C760 C157 C759 102(3)
C758 C157 C759 97(3)
C159 C157 C759 49(2)
C158 C157 C759 151(3)
C160 C157 C759 67(2)
C156 C157 C759 110(3)
C157 C158 H15P 109.5
C157 C158 H15Q 109.5
H15P C158 H15Q 109.5
C157 C158 H15R 109.5
H15P C158 H15R 109.5
H15Q C158 H15R 109.5
C157 C159 H15S 109.5
C157 C159 H15T 109.5
H15S C159 H15T 109.5
C157 C159 H15U 109.5
H15S C159 H15U 109.5
H15T C159 H15U 109.5
C157 C160 H16A 109.5
C157 C160 H16B 109.5
H16A C160 H16B 109.5
C157 C160 H16C 109.5
H16A C160 H16C 109.5
H16B C160 H16C 109.5
C157 C758 H75D 109.5
C157 C758 H75E 109.5
H75D C758 H75E 109.5
C157 C758 H75F 109.5
H75D C758 H75F 109.5
H75E C758 H75F 109.5
C157 C759 H75G 109.5
C157 C759 H75H 109.5
H75G C759 H75H 109.5
C157 C759 H75I 109.5
H75G C759 H75I 109.5
H75H C759 H75I 109.5
C157 C760 H76A 109.5
C157 C760 H76B 109.5
H76A C760 H76B 109.5
C157 C760 H76C 109.5
H76A C760 H76C 109.5
H76B C760 H76C 109.5
C300 O101 C315 117(2)
O101 C300 O100 124(2)
O101 C300 C301 116.7(18)
O100 C300 C301 119.1(17)
C302 C301 C306 120.0
C302 C301 C300 120.7(13)
C306 C301 C300 119.3(13)
C301 C302 C303 120.0
C301 C302 H302 120.0
C303 C302 H302 120.0
C302 C303 C304 120.0
C302 C303 C307 115.7(13)
C304 C303 C307 124.2(13)
C305 C304 C303 120.0
C305 C304 H304 120.0
C303 C304 H304 120.0
C304 C305 C306 120.0
C304 C305 C311 118.5(13)
C306 C305 C311 119.6(13)
C305 C306 C301 120.0
C305 C306 H306 120.0
C301 C306 H306 120.0
C309 C307 C308 108.3(14)
C309 C307 C310 109.8(14)
C308 C307 C310 109.7(14)
C309 C307 C303 107.7(15)
C308 C307 C303 110.7(16)
C310 C307 C303 110.6(16)
C307 C308 H30D 109.5
C307 C308 H30E 109.5
H30D C308 H30E 109.5
C307 C308 H30F 109.5
H30D C308 H30F 109.5
H30E C308 H30F 109.5
C307 C309 H30G 109.5
C307 C309 H30H 109.5
H30G C309 H30H 109.5
C307 C309 H30I 109.5
H30G C309 H30I 109.5
H30H C309 H30I 109.5
C307 C310 H31A 109.5
C307 C310 H31B 109.5
H31A C310 H31B 109.5
C307 C310 H31C 109.5
H31A C310 H31C 109.5
H31B C310 H31C 109.5
C312 C311 C313 112.1(16)
C312 C311 C314 110.6(15)
C313 C311 C314 109.7(15)
C312 C311 C305 112.8(17)
C313 C311 C305 105.6(17)
C314 C311 C305 105.7(17)
C311 C312 H31D 109.5
C311 C312 H31E 109.5
H31D C312 H31E 109.5
C311 C312 H31F 109.5
H31D C312 H31F 109.5
H31E C312 H31F 109.5
C311 C313 H31G 109.5
C311 C313 H31H 109.5
H31G C313 H31H 109.5
C311 C313 H31I 109.5
H31G C313 H31I 109.5
H31H C313 H31I 109.5
C311 C314 H31J 109.5
C311 C314 H31K 109.5
H31J C314 H31K 109.5
C311 C314 H31L 109.5
H31J C314 H31L 109.5
H31K C314 H31L 109.5
C316 C315 O101 114(4)
C316 C315 H31M 108.7
O101 C315 H31M 108.7
C316 C315 H31N 108.7
O101 C315 H31N 108.7
H31M C315 H31N 107.6
C315 C316 C317 151(5)
C315 C316 H31O 98.8
C317 C316 H31O 98.8
C315 C316 H31P 98.8
C317 C316 H31P 98.8
H31O C316 H31P 103.9
C316 C317 C318 164(5)
C316 C317 H31Q 94.9
C318 C317 H31Q 94.9
C316 C317 H31R 94.9
C318 C317 H31R 94.9
H31Q C317 H31R 103.2
C319 C318 C317 121(4)
C319 C318 H31S 107.0
C317 C318 H31S 107.0
C319 C318 H31T 107.0
C317 C318 H31T 107.0
H31S C318 H31T 106.8
C320 C319 C318 111(4)
C320 C319 H31U 109.4
C318 C319 H31U 109.4
C320 C319 H31V 109.4
C318 C319 H31V 109.4
H31U C319 H31V 108.0
N1 C320 C319 105(4)
N1 C320 H32A 110.7
C319 C320 H32A 110.7
N1 C320 H32B 110.7
C319 C320 H32B 110.7
H32A C320 H32B 108.8
N1 C321 C322 137(5)
N1 C321 H32C 102.9
C322 C321 H32C 102.9
N1 C321 H32D 102.9
C322 C321 H32D 102.9
H32C C321 H32D 105.1
C321 C322 C323 116(4)
C321 C322 N1 21(2)
C323 C322 N1 128(3)
C321 C322 H32E 108.2
C323 C322 H32E 108.2
N1 C322 H32E 87.3
C321 C322 H32F 108.2
C323 C322 H32F 108.2
N1 C322 H32F 114.1
H32E C322 H32F 107.4
C324 C323 C322 93(3)
C324 C323 H32G 113.1
C322 C323 H32G 113.1
C324 C323 H32H 113.1
C322 C323 H32H 113.1
H32G C323 H32H 110.4
C323 C324 C325 87.1(12)
C323 C324 H32I 114.1
C325 C324 H32I 114.1
C323 C324 H32J 114.1
C325 C324 H32J 114.1
H32I C324 H32J 111.3
C326 C325 C324 91(2)
C326 C325 H32K 113.5
C324 C325 H32K 113.5
C326 C325 H32L 113.5
C324 C325 H32L 113.5
H32K C325 H32L 110.8
N2 C326 C325 101(3)
N2 C326 H32M 111.6
C325 C326 H32M 111.6
N2 C326 H32N 111.6
C325 C326 H32N 111.6
H32M C326 H32N 109.4
C328 C327 N2 129(4)
C328 C327 H32O 105.0
N2 C327 H32O 105.0
C328 C327 H32P 105.0
N2 C327 H32P 105.0
H32O C327 H32P 105.8
C327 C328 C329 131(4)
C327 C328 H32Q 104.6
C329 C328 H32Q 104.6
C327 C328 H32R 104.6
C329 C328 H32R 104.6
H32Q C328 H32R 105.7
C330 C329 C328 136(4)
C330 C329 H32S 103.1
C328 C329 H32S 103.1
C330 C329 H32T 103.1
C328 C329 H32T 103.1
H32S C329 H32T 105.1
C329 C330 C331 136(5)
C329 C330 H33D 103.2
C331 C330 H33D 103.2
C329 C330 H33E 103.2
C331 C330 H33E 103.2
H33D C330 H33E 105.1
C332 C331 C330 121(4)
C332 C331 H33F 107.2
C330 C331 H33F 107.2
C332 C331 H33G 107.2
C330 C331 H33G 107.2
H33F C331 H33G 106.8
O103 C332 C331 117(4)
O103 C332 H33H 108.0
C331 C332 H33H 108.0
O103 C332 H33I 108.0
C331 C332 H33I 108.0
H33H C332 H33I 107.2
C332 O103 C341 118(3)
O102 C341 O103 121(2)
O102 C341 C342 119.5(19)
O103 C341 C342 118.6(19)
C347 C342 C343 118.9(16)
C347 C342 C341 121.4(17)
C343 C342 C341 119.5(16)
C344 C343 C342 121.3(16)
C344 C343 H343 119.4
C342 C343 H343 119.4
C343 C344 C345 118.2(16)
C343 C344 C348 121.7(18)
C345 C344 C348 119.6(18)
C346 C345 C344 120.9(17)
C346 C345 H345 119.5
C344 C345 H345 119.5
C347 C346 C345 120.3(16)
C347 C346 C352 125.7(18)
C345 C346 C352 113.4(17)
C346 C347 C342 120.2(17)
C346 C347 H347 119.9
C342 C347 H347 119.9
C349 C348 C350 109.8(16)
C349 C348 C351 111.0(16)
C350 C348 C351 107.9(15)
C349 C348 C344 112.9(17)
C350 C348 C344 106.5(18)
C351 C348 C344 108.6(18)
C348 C349 H34D 109.5
C348 C349 H34E 109.5
H34D C349 H34E 109.5
C348 C349 H34F 109.5
H34D C349 H34F 109.5
H34E C349 H34F 109.5
C348 C350 H35D 109.5
C348 C350 H35E 109.5
H35D C350 H35E 109.5
C348 C350 H35F 109.5
H35D C350 H35F 109.5
H35E C350 H35F 109.5
C348 C351 H35G 109.5
C348 C351 H35H 109.5
H35G C351 H35H 109.5
C348 C351 H35I 109.5
H35G C351 H35I 109.5
H35H C351 H35I 109.5
C354 C352 C353 112.2(16)
C354 C352 C355 111.9(16)
C353 C352 C355 108.9(16)
C354 C352 C346 105.7(18)
C353 C352 C346 111.7(19)
C355 C352 C346 106.4(19)
C352 C353 H35J 109.5
C352 C353 H35K 109.5
H35J C353 H35K 109.5
C352 C353 H35L 109.5
H35J C353 H35L 109.5
H35K C353 H35L 109.5
C352 C354 H35M 109.5
C352 C354 H35N 109.5
H35M C354 H35N 109.5
C352 C354 H35O 109.5
H35M C354 H35O 109.5
H35N C354 H35O 109.5
C352 C355 H35P 109.5
C352 C355 H35Q 109.5
H35P C355 H35Q 109.5
C352 C355 H35R 109.5
H35P C355 H35R 109.5
H35Q C355 H35R 109.5
C401 O105 C416 110(2)
O104 C401 O105 125(2)
O104 C401 C402 119.9(16)
O105 C401 C402 115.2(16)
C407 C402 C403 119.4(14)
C407 C402 C401 117.7(15)
C403 C402 C401 122.9(15)
C404 C403 C402 122.0(15)
C404 C403 H403 119.0
C402 C403 H403 119.0
C403 C404 C405 117.0(14)
C403 C404 C408 119.7(15)
C405 C404 C408 123.3(16)
C406 C405 C404 122.0(15)
C406 C405 H405 119.0
C404 C405 H405 119.0
C407 C406 C405 119.8(14)
C407 C406 C412 122.6(15)
C405 C406 C412 117.5(15)
C406 C407 C402 119.7(15)
C406 C407 H407 120.1
C402 C407 H407 120.1
C411 C408 C409 110.3(13)
C411 C408 C410 108.6(13)
C409 C408 C410 109.0(14)
C411 C408 C404 111.8(15)
C409 C408 C404 110.8(15)
C410 C408 C404 106.3(15)
C408 C409 H40D 109.5
C408 C409 H40E 109.5
H40D C409 H40E 109.5
C408 C409 H40F 109.5
H40D C409 H40F 109.5
H40E C409 H40F 109.5
C408 C410 H41A 109.5
C408 C410 H41B 109.5
H41A C410 H41B 109.5
C408 C410 H41C 109.5
H41A C410 H41C 109.5
H41B C410 H41C 109.5
C408 C411 H41D 109.5
C408 C411 H41E 109.5
H41D C411 H41E 109.5
C408 C411 H41F 109.5
H41D C411 H41F 109.5
H41E C411 H41F 109.5
C414 C412 C415 110.6(15)
C414 C412 C413 108.7(15)
C415 C412 C413 113.0(15)
C414 C412 C406 107.5(16)
C415 C412 C406 106.4(17)
C413 C412 C406 110.5(16)
C412 C413 H41G 109.5
C412 C413 H41H 109.5
H41G C413 H41H 109.5
C412 C413 H41I 109.5
H41G C413 H41I 109.5
H41H C413 H41I 109.5
C412 C414 H41J 109.5
C412 C414 H41K 109.5
H41J C414 H41K 109.5
C412 C414 H41L 109.5
H41J C414 H41L 109.5
H41K C414 H41L 109.5
C412 C415 H41M 109.5
C412 C415 H41N 109.5
H41M C415 H41N 109.5
C412 C415 H41O 109.5
H41M C415 H41O 109.5
H41N C415 H41O 109.5
O105 C416 C417 115(3)
O105 C416 H41P 108.6
C417 C416 H41P 108.6
O105 C416 H41Q 108.6
C417 C416 H41Q 108.6
H41P C416 H41Q 107.6
C416 C417 C418 127(3)
C416 C417 H41R 105.7
C418 C417 H41R 105.7
C416 C417 H41S 105.7
C418 C417 H41S 105.7
H41R C417 H41S 106.1
C417 C418 C419 123(3)
C417 C418 H41T 106.5
C419 C418 H41T 106.5
C417 C418 H41U 106.5
C419 C418 H41U 106.5
H41T C418 H41U 106.5
C420 C419 C418 125(3)
C420 C419 H41V 106.1
C418 C419 H41V 106.1
C420 C419 H41W 106.1
C418 C419 H41W 106.1
H41V C419 H41W 106.3
C421 C420 C419 117(3)
C421 C420 H42A 108.1
C419 C420 H42A 108.1
C421 C420 H42B 108.1
C419 C420 H42B 108.1
H42A C420 H42B 107.3
N3 C421 C420 114(3)
N3 C421 H42C 108.8
C420 C421 H42C 108.8
N3 C421 H42D 108.8
C420 C421 H42D 108.8
H42C C421 H42D 107.7
N3 C422 C423 120(3)
N3 C422 H42E 107.4
C423 C422 H42E 107.4
N3 C422 H42F 107.4
C423 C422 H42F 107.4
H42E C422 H42F 106.9
C422 C423 C424 126(3)
C422 C423 H42G 105.8
C424 C423 H42G 105.8
C422 C423 H42H 105.8
C424 C423 H42H 105.8
H42G C423 H42H 106.2
C423 C424 C425 129(3)
C423 C424 H42I 105.0
C425 C424 H42I 105.0
C423 C424 H42J 105.0
C425 C424 H42J 105.0
H42I C424 H42J 105.8
C426 C425 C424 123(3)
C426 C425 H42K 106.5
C424 C425 H42K 106.5
C426 C425 H42L 106.5
C424 C425 H42L 106.5
H42K C425 H42L 106.5
C425 C426 C427 116(3)
C425 C426 H42M 108.2
C427 C426 H42M 108.2
C425 C426 H42N 108.2
C427 C426 H42N 108.2
H42M C426 H42N 107.4
N4 C427 C426 112(3)
N4 C427 H42O 109.2
C426 C427 H42O 109.2
N4 C427 H42P 109.2
C426 C427 H42P 109.2
H42O C427 H42P 107.9
N4 C428 C429 105(5)
N4 C428 H42Q 110.7
C429 C428 H42Q 110.7
N4 C428 H42R 110.7
C429 C428 H42R 110.7
H42Q C428 H42R 108.8
C428 C429 C430 155(7)
C428 C429 N4 37(3)
C430 C429 N4 156(6)
C428 C429 H42S 97.6
C430 C429 H42S 97.6
N4 C429 H42S 61.3
C428 C429 H42T 97.6
C430 C429 H42T 97.6
N4 C429 H42T 98.7
H42S C429 H42T 103.6
C429 C430 C431 95(5)
C429 C430 C432 145(6)
C431 C430 C432 51(2)
C429 C430 H43D 112.7
C431 C430 H43D 112.7
C432 C430 H43D 89.8
C429 C430 H43E 112.7
C431 C430 H43E 112.7
C432 C430 H43E 80.8
H43D C430 H43E 110.2
C432 C431 C430 78(5)
C432 C431 C433 48(2)
C430 C431 C433 120(5)
C432 C431 H43F 115.5
C430 C431 H43F 115.5
C433 C431 H43F 76.1
C432 C431 H43G 115.5
C430 C431 H43G 115.5
C433 C431 H43G 110.8
H43F C431 H43G 112.6
C433 C432 C431 83(5)
C433 C432 C430 127(6)
C431 C432 C430 51(2)
C433 C432 H43H 114.8
C431 C432 H43H 114.8
C430 C432 H43H 108.5
C433 C432 H43I 114.8
C431 C432 H43I 114.8
C430 C432 H43I 72.7
H43H C432 H43I 111.8
O108 C433 C432 115(7)
O108 C433 C431 124(8)
C432 C433 C431 48(2)
O108 C433 H43J 108.5
C432 C433 H43J 108.5
C431 C433 H43J 60.5
O108 C433 H43K 108.5
C432 C433 H43K 108.5
C431 C433 H43K 127.5
H43J C433 H43K 107.5
C450 O108 C433 127(6)
O108 C450 O107 121(3)
O108 C450 C451 120(2)
O107 C450 C451 120(2)
C456 C451 C452 117.9(16)
C456 C451 C450 115.8(18)
C452 C451 C450 126(2)
C453 C452 C451 122.7(18)
C453 C452 H452 118.6
C451 C452 H452 118.6
C452 C453 C454 118.1(16)
C452 C453 C457 123(2)
C454 C453 C457 119.3(19)
C455 C454 C453 119.9(17)
C455 C454 H454 120.1
C453 C454 H454 120.1
C456 C455 C454 121.8(17)
C456 C455 C461 121.1(19)
C454 C455 C461 116.5(18)
C455 C456 C451 119.5(17)
C455 C456 H456 120.2
C451 C456 H456 120.2
C459 C457 C458 111.8(16)
C459 C457 C460 107.8(16)
C458 C457 C460 108.6(16)
C459 C457 C453 106.7(18)
C458 C457 C453 110.7(19)
C460 C457 C453 111(2)
C457 C458 H45D 109.5
C457 C458 H45E 109.5
H45D C458 H45E 109.5
C457 C458 H45F 109.5
H45D C458 H45F 109.5
H45E C458 H45F 109.5
C457 C459 H45G 109.5
C457 C459 H45H 109.5
H45G C459 H45H 109.5
C457 C459 H45I 109.5
H45G C459 H45I 109.5
H45H C459 H45I 109.5
C457 C460 H46A 109.5
C457 C460 H46B 109.5
H46A C460 H46B 109.5
C457 C460 H46C 109.5
H46A C460 H46C 109.5
H46B C460 H46C 109.5
C464 C461 C462 112.1(16)
C464 C461 C463 110.7(16)
C462 C461 C463 111.4(16)
C464 C461 C455 106(2)
C462 C461 C455 110.5(18)
C463 C461 C455 105.6(18)
C461 C462 H46D 109.5
C461 C462 H46E 109.5
H46D C462 H46E 109.5
C461 C462 H46F 109.5
H46D C462 H46F 109.5
H46E C462 H46F 109.5
C461 C463 H46G 109.5
C461 C463 H46H 109.5
H46G C463 H46H 109.5
C461 C463 H46I 109.5
H46G C463 H46I 109.5
H46H C463 H46I 109.5
C461 C464 H46J 109.5
C461 C464 H46K 109.5
H46J C464 H46K 109.5
C461 C464 H46L 109.5
H46J C464 H46L 109.5
H46K C464 H46L 109.5
C321 N1 C320 126(3)
C321 N1 C322 22(2)
C320 N1 C322 148(3)
C321 N1 H1A 105.9
C320 N1 H1A 105.9
C322 N1 H1A 94.0
C321 N1 H1B 105.9
C320 N1 H1B 105.9
C322 N1 H1B 92.1
H1A N1 H1B 106.3
C327 N2 C326 125(3)
C327 N2 H2A 106.2
C326 N2 H2A 106.2
C327 N2 H2B 106.2
C326 N2 H2B 106.2
H2A N2 H2B 106.4
C421 N3 C422 114(3)
C421 N3 H3D 108.7
C422 N3 H3D 108.7
C421 N3 H3E 108.7
C422 N3 H3E 108.7
H3D N3 H3E 107.6
C427 N4 C428 105(4)
C427 N4 C429 142(3)
C428 N4 C429 38(3)
C427 N4 H4D 110.7
C428 N4 H4D 110.7
C429 N4 H4D 85.0
C427 N4 H4E 110.7
C428 N4 H4E 110.7
C429 N4 H4E 95.1
H4D N4 H4E 108.8
O121 C600 O120 117(3)
O121 C600 C601 132(3)
O120 C600 C601 110(2)
C600 C601 C603 118.5(16)
C600 C601 C604 117.8(16)
C603 C601 C604 99.9(18)
C600 C601 C602 117.1(16)
C603 C601 C602 100.0(18)
C604 C601 C602 100.2(18)
C601 C602 H60D 109.5
C601 C602 H60E 109.5
H60D C602 H60E 109.5
C601 C602 H60F 109.5
H60D C602 H60F 109.5
H60E C602 H60F 109.5
C601 C603 H60G 109.5
C601 C603 H60H 109.5
H60G C603 H60H 109.5
C601 C603 H60I 109.5
H60G C603 H60I 109.5
H60H C603 H60I 109.5
C601 C604 H60J 109.5
C601 C604 H60K 109.5
H60J C604 H60K 109.5
C601 C604 H60L 109.5
H60J C604 H60L 109.5
H60K C604 H60L 109.5
O131 C610 O130 117(4)
O131 C610 C611 131(3)
O130 C610 C611 111(3)
C610 C611 C612 117(2)
C610 C611 C613 117(2)
C612 C611 C613 102(2)
C610 C611 C614 118(2)
C612 C611 C614 100(2)
C613 C611 C614 98(2)
C611 C612 H61A 109.5
C611 C612 H61B 109.5
H61A C612 H61B 109.5
C611 C612 H61C 109.5
H61A C612 H61C 109.5
H61B C612 H61C 109.5
C611 C613 H61D 109.5
C611 C613 H61E 109.5
H61D C613 H61E 109.5
C611 C613 H61F 109.5
H61D C613 H61F 109.5
H61E C613 H61F 109.5
C611 C614 H61G 109.5
C611 C614 H61H 109.5
H61G C614 H61H 109.5
C611 C614 H61I 109.5
H61G C614 H61I 109.5
H61H C614 H61I 109.5

loop_
_geom_bond_atom_site_label_1
_geom_bond_atom_site_label_2
_geom_bond_distance
Cr1 F1 1.886(15)
Cr1 O30 1.91(2)
Cr1 O32 1.95(2)
Cr1 O3 1.96(2)
Cr1 F8 1.961(15)
Cr1 O1 1.98(2)
Cr2 F2 1.937(17)
Cr2 O7 1.97(2)
Cr2 O5 1.98(2)
Cr2 F1 1.980(14)
Cr2 O4 1.99(2)
Cr2 O2 2.06(2)
Cr3 O6 1.96(3)
Cr3 O8 1.97(2)
Cr3 O11 1.98(2)
Cr3 F2 1.987(16)
Cr3 F3 2.004(15)
Cr3 O9 2.09(2)
Cr4 F3 1.925(15)
Cr4 F4 1.947(14)
Cr4 O12 1.95(2)
Cr4 O10 1.96(3)
Cr4 O13 2.00(3)
Cr4 O15 2.00(2)
Cr5 F5 1.953(14)
Cr5 F4 1.953(15)
Cr5 O14 1.96(2)
Cr5 O16 1.97(2)
Cr5 O19 2.00(2)
Cr5 O17 2.02(2)
Cr6 F5 1.923(13)
Cr6 O20 1.94(2)
Cr6 F6 1.946(16)
Cr6 O21 1.958(18)
Cr6 O18 1.981(19)
Cr6 O23 2.01(2)
Cr7 O22 1.89(2)
Cr7 F6 1.904(15)
Cr7 F7 1.909(15)
Cr7 O25 1.93(2)
Cr7 O24 1.95(2)
Cr7 O27 1.98(2)
Cr8 F8 1.937(14)
Cr8 F7 1.948(16)
Cr8 O28 1.97(2)
Cr8 O31 1.994(19)
Cr8 O29 2.03(2)
Cr8 O26 2.036(18)
Cr9 F9 1.919(14)
Cr9 F16 1.938(15)
Cr9 O64 1.96(2)
Cr9 O33 1.97(2)
Cr9 O62 2.00(2)
Cr9 O35 2.009(19)
Cr10 O34 1.88(3)
Cr10 F10 1.891(17)
Cr10 O36 1.916(19)
Cr10 O37 1.95(2)
Cr10 F9 1.957(15)
Cr10 O39 1.97(2)
Cr11 O43 1.86(3)
Cr11 O38 1.96(3)
Cr11 F11 1.961(17)
Cr11 O40 1.99(3)
Cr11 F10 2.006(15)
Cr11 O41 2.01(3)
Cr12 F11 1.910(17)
Cr12 O42 1.97(3)
Cr12 O47 1.98(3)
Cr12 F12 2.002(15)
Cr12 O45 2.02(2)
Cr12 O44 2.05(2)
Cr13 F12 1.937(15)
Cr13 F13 1.947(14)
Cr13 O51 1.98(2)
Cr13 O46 1.98(2)
Cr13 O49 2.01(2)
Cr13 O48 2.03(2)
Cr14 F13 1.921(14)
Cr14 F14 1.925(14)
Cr14 O50 1.94(2)
Cr14 O53 1.94(2)
Cr14 O55 1.97(2)
Cr14 O52 2.03(2)
Cr15 F15 1.929(15)
Cr15 F14 1.931(13)
Cr15 O54 1.93(2)
Cr15 O56 2.01(2)
Cr15 O57 2.01(2)
Cr15 O59 2.04(2)
Cr16 F15 1.884(14)
Cr16 F16 1.904(14)
Cr16 O60 1.94(2)
Cr16 O63 1.95(2)
Cr16 O58 1.96(2)
Cr16 O61 2.01(2)
O1 C1 1.25(4)
O2 C1 1.16(4)
O3 C6 1.30(4)
O4 C6 1.15(4)
O5 C11 1.31(5)
O6 C11 1.13(5)
O7 C16 1.34(4)
O8 C16 1.14(4)
O9 C21 1.34(4)
O10 C21 1.13(4)
O11 C26 1.18(4)
O12 C26 1.33(4)
O13 C31 1.22(4)
O14 C31 1.31(4)
O15 C36 1.22(4)
O16 C36 1.28(4)
O17 C41 1.23(4)
O18 C41 1.24(4)
O19 C46 1.22(3)
O20 C46 1.28(3)
O21 C51 1.29(4)
O22 C51 1.27(4)
O23 C56 1.27(4)
O24 C56 1.21(4)
O25 C61 1.20(4)
O26 C61 1.34(3)
O27 C66 1.21(5)
O28 C66 1.20(5)
O29 C71 1.32(4)
O30 C71 1.14(4)
O31 C76 1.29(4)
O32 C76 1.20(3)
O33 C81 1.36(3)
O34 C81 1.18(3)
O35 C86 1.17(3)
O36 C86 1.27(3)
O37 C91 1.34(5)
O38 C91 1.15(5)
O39 C96 1.29(4)
O40 C96 1.13(4)
O41 C101 1.21(4)
O42 C101 1.21(4)
O43 C106 1.27(3)
O44 C106 1.39(3)
O45 C111 1.20(3)
O46 C111 1.22(3)
O47 C116 1.27(4)
O48 C116 1.19(4)
O49 C121 1.21(3)
O50 C121 1.20(3)
O51 C126 1.26(3)
O52 C126 1.23(3)
O53 C131 1.19(3)
O54 C131 1.26(3)
O55 C136 1.22(3)
O56 C136 1.22(3)
O57 C141 1.32(4)
O58 C141 1.19(4)
O59 C146 1.30(4)
O60 C146 1.14(4)
O61 C151 1.25(4)
O62 C151 1.17(3)
O63 C156 1.19(4)
O64 C156 1.31(4)
C1 C2 1.56(5)
C2 C3 1.502(12)
C2 C4 1.503(12)
C2 C5 1.505(12)
C3 H3A 0.9800
C3 H3B 0.9800
C3 H3C 0.9800
C4 H4A 0.9800
C4 H4B 0.9800
C4 H4C 0.9800
C5 H5A 0.9800
C5 H5B 0.9800
C5 H5C 0.9800
C6 C7 1.61(4)
C7 C8 1.496(12)
C7 C9 1.496(12)
C7 C10 1.499(12)
C8 H8A 0.9800
C8 H8B 0.9800
C8 H8C 0.9800
C9 H9A 0.9800
C9 H9B 0.9800
C9 H9C 0.9800
C10 H10A 0.9800
C10 H10B 0.9800
C10 H10C 0.9800
C11 C12 1.81(5)
C12 C14 1.495(12)
C12 C13 1.499(12)
C12 C15 1.504(12)
C13 H13A 0.9800
C13 H13B 0.9800
C13 H13C 0.9800
C14 H14A 0.9800
C14 H14B 0.9800
C14 H14C 0.9800
C15 H15A 0.9800
C15 H15B 0.9800
C15 H15C 0.9800
C16 C17 1.62(4)
C17 C18 1.503(12)
C17 C20 1.504(12)
C17 C19 1.515(12)
C18 H18A 0.9800
C18 H18B 0.9800
C18 H18C 0.9800
C19 H19A 0.9800
C19 H19B 0.9800
C19 H19C 0.9800
C20 H20A 0.9800
C20 H20B 0.9800
C20 H20C 0.9800
C21 C22 1.74(4)
C22 C23 1.503(12)
C22 C25 1.506(12)
C22 C24 1.509(12)
C23 H23A 0.9800
C23 H23B 0.9800
C23 H23C 0.9800
C24 H24A 0.9800
C24 H24B 0.9800
C24 H24C 0.9800
C25 H25A 0.9800
C25 H25B 0.9800
C25 H25C 0.9800
C26 C27 1.54(4)
C27 C28 1.504(12)
C27 C30 1.505(12)
C27 C29 1.509(12)
C28 H28A 0.9800
C28 H28B 0.9800
C28 H28C 0.9800
C29 H29A 0.9800
C29 H29B 0.9800
C29 H29C 0.9800
C30 H30A 0.9800
C30 H30B 0.9800
C30 H30C 0.9800
C31 C32 1.46(4)
C32 C33 1.501(12)
C32 C35 1.502(12)
C32 C34 1.511(12)
C33 H33A 0.9800
C33 H33B 0.9800
C33 H33C 0.9800
C34 H34A 0.9800
C34 H34B 0.9800
C34 H34C 0.9800
C35 H35A 0.9800
C35 H35B 0.9800
C35 H35C 0.9800
C36 C37 1.55(4)
C37 C38 1.502(12)
C37 C39 1.504(12)
C37 C40 1.505(12)
C38 H38A 0.9800
C38 H38B 0.9800
C38 H38C 0.9800
C39 H39A 0.9800
C39 H39B 0.9800
C39 H39C 0.9800
C40 H40A 0.9800
C40 H40B 0.9800
C40 H40C 0.9800
C41 C42 1.54(4)
C42 C43 1.497(12)
C42 C45 1.502(12)
C42 C44 1.504(12)
C43 H43A 0.9800
C43 H43B 0.9800
C43 H43C 0.9800
C44 H44A 0.9800
C44 H44B 0.9800
C44 H44C 0.9800
C45 H45A 0.9800
C45 H45B 0.9800
C45 H45C 0.9800
C46 C47 1.53(3)
C47 C50 1.500(11)
C47 C48 1.501(11)
C47 C49 1.515(12)
C48 H48A 0.9800
C48 H48B 0.9800
C48 H48C 0.9800
C49 H49A 0.9800
C49 H49B 0.9800
C49 H49C 0.9800
C50 H50A 0.9800
C50 H50B 0.9800
C50 H50C 0.9800
C51 C52 1.52(4)
C52 C54 1.504(12)
C52 C55 1.509(12)
C52 C53 1.513(12)
C53 H53A 0.9800
C53 H53B 0.9800
C53 H53C 0.9800
C54 H54A 0.9800
C54 H54B 0.9800
C54 H54C 0.9800
C55 H55A 0.9800
C55 H55B 0.9800
C55 H55C 0.9800
C56 C57 1.60(4)
C57 C59 1.495(12)
C57 C58 1.496(12)
C57 C60 1.507(12)
C58 H58A 0.9800
C58 H58B 0.9800
C58 H58C 0.9800
C59 H59A 0.9800
C59 H59B 0.9800
C59 H59C 0.9800
C60 H60A 0.9800
C60 H60B 0.9800
C60 H60C 0.9800
C61 C62 1.49(4)
C62 C65 1.500(12)
C62 C64 1.504(12)
C62 C63 1.511(12)
C63 H63A 0.9800
C63 H63B 0.9800
C63 H63C 0.9800
C64 H64A 0.9800
C64 H64B 0.9800
C64 H64C 0.9800
C65 H65A 0.9800
C65 H65B 0.9800
C65 H65C 0.9800
C66 C67 1.63(4)
C67 C70 1.498(12)
C67 C69 1.502(12)
C67 C68 1.516(12)
C68 H68A 0.9800
C68 H68B 0.9800
C68 H68C 0.9800
C69 H69A 0.9800
C69 H69B 0.9800
C69 H69C 0.9800
C70 H70A 0.9800
C70 H70B 0.9800
C70 H70C 0.9800
C71 C72 1.57(4)
C72 C75 1.502(12)
C72 C73 1.503(12)
C72 C74 1.505(12)
C73 H73A 0.9800
C73 H73B 0.9800
C73 H73C 0.9800
C74 H74A 0.9800
C74 H74B 0.9800
C74 H74C 0.9800
C75 H75A 0.9800
C75 H75B 0.9800
C75 H75C 0.9800
C76 C77 1.53(4)
C77 C80 1.501(12)
C77 C79 1.508(12)
C77 C78 1.515(12)
C78 H78A 0.9800
C78 H78B 0.9800
C78 H78C 0.9800
C79 H79A 0.9800
C79 H79B 0.9800
C79 H79C 0.9800
C80 H80A 0.9800
C80 H80B 0.9800
C80 H80C 0.9800
C81 C82 1.72(4)
C82 C84 1.503(12)
C82 C85 1.506(12)
C82 C83 1.512(12)
C83 H83A 0.9800
C83 H83B 0.9800
C83 H83C 0.9800
C84 H84A 0.9800
C84 H84B 0.9800
C84 H84C 0.9800
C85 H85A 0.9800
C85 H85B 0.9800
C85 H85C 0.9800
C86 C87 1.62(3)
C87 C90 1.506(12)
C87 C89 1.508(11)
C87 C88 1.511(11)
C88 H88A 0.9800
C88 H88B 0.9800
C88 H88C 0.9800
C89 H89A 0.9800
C89 H89B 0.9800
C89 H89C 0.9800
C90 H90A 0.9800
C90 H90B 0.9800
C90 H90C 0.9800
C91 C92 1.63(5)
C92 C95 1.503(12)
C92 C94 1.504(12)
C92 C93 1.505(12)
C93 H93A 0.9800
C93 H93B 0.9800
C93 H93C 0.9800
C94 H94A 0.9800
C94 H94B 0.9800
C94 H94C 0.9800
C95 H95A 0.9800
C95 H95B 0.9800
C95 H95C 0.9800
C96 C97 1.56(5)
C97 C99 1.500(12)
C97 C98 1.501(12)
C97 C100 1.507(12)
C98 H98A 0.9800
C98 H98B 0.9800
C98 H98C 0.9800
C99 H99A 0.9800
C99 H99B 0.9800
C99 H99C 0.9800
C100 H10D 0.9800
C100 H10E 0.9800
C100 H10F 0.9800
C101 C102 1.58(4)
C102 C705 1.38(5)
C102 C704 1.42(5)
C102 C103 1.502(12)
C102 C104 1.504(12)
C102 C105 1.506(12)
C102 C703 1.82(5)
C103 H10G 0.9800
C103 H10H 0.9800
C103 H10I 0.9800
C104 H10J 0.9800
C104 H10K 0.9800
C104 H10L 0.9800
C105 H10M 0.9800
C105 H10N 0.9800
C105 H10O 0.9800
C703 H70D 0.9800
C703 H70E 0.9800
C703 H70F 0.9800
C704 H70G 0.9800
C704 H70H 0.9800
C704 H70I 0.9800
C705 H70J 0.9800
C705 H70K 0.9800
C705 H70L 0.9800
C106 C107 1.72(4)
C107 C709 1.31(6)
C107 C109 1.496(12)
C107 C710 1.50(6)
C107 C110 1.509(12)
C107 C108 1.512(12)
C107 C708 1.55(6)
C108 H10P 0.9800
C108 H10Q 0.9800
C108 H10R 0.9800
C109 H10S 0.9800
C109 H10T 0.9800
C109 H10U 0.9800
C110 H11A 0.9800
C110 H11B 0.9800
C110 H11C 0.9800
C708 H70M 0.9800
C708 H70N 0.9800
C708 H70O 0.9800
C709 H70P 0.9800
C709 H70Q 0.9800
C709 H70R 0.9800
C710 H71A 0.9800
C710 H71B 0.9800
C710 H71C 0.9800
C111 C112 1.62(3)
C112 C114 1.507(12)
C112 C115 1.511(12)
C112 C113 1.514(12)
C113 H11D 0.9800
C113 H11E 0.9800
C113 H11F 0.9800
C114 H11G 0.9800
C114 H11H 0.9800
C114 H11I 0.9800
C115 H11J 0.9800
C115 H11K 0.9800
C115 H11L 0.9800
C116 C117 1.52(4)
C117 C120 1.498(12)
C117 C118 1.499(12)
C117 C119 1.509(12)
C118 H11M 0.9800
C118 H11N 0.9800
C118 H11O 0.9800
C119 H11P 0.9800
C119 H11Q 0.9800
C119 H11R 0.9800
C120 H12A 0.9800
C120 H12B 0.9800
C120 H12C 0.9800
C121 C122 1.58(4)
C122 C123 1.501(12)
C122 C125 1.501(12)
C122 C124 1.511(12)
C123 H12D 0.9800
C123 H12E 0.9800
C123 H12F 0.9800
C124 H12G 0.9800
C124 H12H 0.9800
C124 H12I 0.9800
C125 H12J 0.9800
C125 H12K 0.9800
C125 H12L 0.9800
C126 C127 1.57(4)
C127 C729 1.40(6)
C127 C128 1.499(12)
C127 C129 1.503(12)
C127 C728 1.50(6)
C127 C130 1.507(12)
C127 C730 1.56(6)
C128 H12M 0.9800
C128 H12N 0.9800
C128 H12O 0.9800
C129 H12P 0.9800
C129 H12Q 0.9800
C129 H12R 0.9800
C130 H13D 0.9800
C130 H13E 0.9800
C130 H13F 0.9800
C728 H72A 0.9800
C728 H72B 0.9800
C728 H72C 0.9800
C729 H72D 0.9800
C729 H72E 0.9800
C729 H72F 0.9800
C730 H73D 0.9800
C730 H73E 0.9800
C730 H73F 0.9800
C131 C132 1.67(4)
C132 C135 1.503(12)
C132 C134 1.505(12)
C132 C133 1.510(12)
C133 H13G 0.9800
C133 H13H 0.9800
C133 H13I 0.9800
C134 H13J 0.9800
C134 H13K 0.9800
C134 H13L 0.9800
C135 H13M 0.9800
C135 H13N 0.9800
C135 H13O 0.9800
C136 C137 1.58(4)
C137 C140 1.502(12)
C137 C139 1.503(12)
C137 C138 1.503(11)
C138 H13P 0.9800
C138 H13Q 0.9800
C138 H13R 0.9800
C139 H13S 0.9800
C139 H13T 0.9800
C139 H13U 0.9800
C140 H14D 0.9800
C140 H14E 0.9800
C140 H14F 0.9800
C141 C142 1.53(4)
C142 C744 1.38(4)
C142 C145 1.501(12)
C142 C143 1.503(12)
C142 C144 1.508(12)
C142 C743 1.52(4)
C142 C745 1.60(4)
C143 H14G 0.9800
C143 H14H 0.9800
C143 H14I 0.9800
C144 H14J 0.9800
C144 H14K 0.9800
C144 H14L 0.9800
C145 H14M 0.9800
C145 H14N 0.9800
C145 H14O 0.9800
C743 H74D 0.9800
C743 H74E 0.9800
C743 H74F 0.9800
C744 H74G 0.9800
C744 H74H 0.9800
C744 H74I 0.9800
C745 H74J 0.9800
C745 H74K 0.9800
C745 H74L 0.9800
C146 C147 1.64(4)
C147 C149 1.503(12)
C147 C148 1.504(12)
C147 C150 1.510(12)
C148 H14P 0.9800
C148 H14Q 0.9800
C148 H14R 0.9800
C149 H14S 0.9800
C149 H14T 0.9800
C149 H14U 0.9800
C150 H15D 0.9800
C150 H15E 0.9800
C150 H15F 0.9800
C151 C152 1.55(4)
C152 C155 1.502(12)
C152 C153 1.505(12)
C152 C154 1.506(12)
C153 H15G 0.9800
C153 H15H 0.9800
C153 H15I 0.9800
C154 H15J 0.9800
C154 H15K 0.9800
C154 H15L 0.9800
C155 H15M 0.9800
C155 H15N 0.9800
C155 H15O 0.9800
C156 C157 1.65(4)
C157 C760 1.37(6)
C157 C758 1.44(5)
C157 C159 1.498(12)
C157 C158 1.506(12)
C157 C160 1.515(12)
C157 C759 1.81(6)
C158 H15P 0.9800
C158 H15Q 0.9800
C158 H15R 0.9800
C159 H15S 0.9800
C159 H15T 0.9800
C159 H15U 0.9800
C160 H16A 0.9800
C160 H16B 0.9800
C160 H16C 0.9800
C758 H75D 0.9800
C758 H75E 0.9800
C758 H75F 0.9800
C759 H75G 0.9800
C759 H75H 0.9800
C759 H75I 0.9800
C760 H76A 0.9800
C760 H76B 0.9800
C760 H76C 0.9800
O100 C300 1.247(14)
O101 C300 1.247(14)
O101 C315 1.70(5)
C300 C301 1.469(16)
C301 C302 1.3900
C301 C306 1.3900
C302 C303 1.3900
C302 H302 0.9500
C303 C304 1.3900
C303 C307 1.549(18)
C304 C305 1.3900
C304 H304 0.9500
C305 C306 1.3900
C305 C311 1.606(19)
C306 H306 0.9500
C307 C309 1.509(11)
C307 C308 1.512(11)
C307 C310 1.514(11)
C308 H30D 0.9800
C308 H30E 0.9800
C308 H30F 0.9800
C309 H30G 0.9800
C309 H30H 0.9800
C309 H30I 0.9800
C310 H31A 0.9800
C310 H31B 0.9800
C310 H31C 0.9800
C311 C312 1.501(11)
C311 C313 1.508(11)
C311 C314 1.523(12)
C312 H31D 0.9800
C312 H31E 0.9800
C312 H31F 0.9800
C313 H31G 0.9800
C313 H31H 0.9800
C313 H31I 0.9800
C314 H31J 0.9800
C314 H31K 0.9800
C314 H31L 0.9800
C315 C316 1.459(11)
C315 H31M 0.9900
C315 H31N 0.9900
C316 C317 1.466(15)
C316 H31O 0.9900
C316 H31P 0.9900
C317 C318 1.467(14)
C317 H31Q 0.9900
C317 H31R 0.9900
C318 C319 1.454(15)
C318 H31S 0.9900
C318 H31T 0.9900
C319 C320 1.453(15)
C319 H31U 0.9900
C319 H31V 0.9900
C320 N1 1.389(13)
C320 H32A 0.9900
C320 H32B 0.9900
C321 N1 1.385(17)
C321 C322 1.459(11)
C321 H32C 0.9900
C321 H32D 0.9900
C322 C323 1.460(15)
C322 N1 2.64(4)
C322 H32E 0.9900
C322 H32F 0.9900
C323 C324 1.443(15)
C323 H32G 0.9900
C323 H32H 0.9900
C324 C325 1.446(11)
C324 H32I 0.9900
C324 H32J 0.9900
C325 C326 1.438(15)
C325 H32K 0.9900
C325 H32L 0.9900
C326 N2 1.389(12)
C326 H32M 0.9900
C326 H32N 0.9900
C327 C328 1.384(18)
C327 N2 1.386(16)
C327 H32O 0.9900
C327 H32P 0.9900
C328 C329 1.398(18)
C328 H32Q 0.9900
C328 H32R 0.9900
C329 C330 1.396(18)
C329 H32S 0.9900
C329 H32T 0.9900
C330 C331 1.402(18)
C330 H33D 0.9900
C330 H33E 0.9900
C331 C332 1.386(19)
C331 H33F 0.9900
C331 H33G 0.9900
C332 O103 1.22(4)
C332 H33H 0.9900
C332 H33I 0.9900
O102 C341 1.250(15)
O103 C341 1.257(15)
C341 C342 1.451(17)
C342 C347 1.384(14)
C342 C343 1.404(14)
C343 C344 1.387(14)
C343 H343 0.9500
C344 C345 1.388(14)
C344 C348 1.551(19)
C345 C346 1.386(14)
C345 H345 0.9500
C346 C347 1.378(14)
C346 C352 1.62(2)
C347 H347 0.9500
C348 C349 1.506(11)
C348 C350 1.510(12)
C348 C351 1.513(11)
C349 H34D 0.9800
C349 H34E 0.9800
C349 H34F 0.9800
C350 H35D 0.9800
C350 H35E 0.9800
C350 H35F 0.9800
C351 H35G 0.9800
C351 H35H 0.9800
C351 H35I 0.9800
C352 C354 1.499(12)
C352 C353 1.506(12)
C352 C355 1.511(12)
C353 H35J 0.9800
C353 H35K 0.9800
C353 H35L 0.9800
C354 H35M 0.9800
C354 H35N 0.9800
C354 H35O 0.9800
C355 H35P 0.9800
C355 H35Q 0.9800
C355 H35R 0.9800
O104 C401 1.240(13)
O105 C401 1.260(13)
O105 C416 1.311(19)
C401 C402 1.469(16)
C402 C407 1.388(13)
C402 C403 1.401(13)
C403 C404 1.388(13)
C403 H403 0.9500
C404 C405 1.394(13)
C404 C408 1.554(18)
C405 C406 1.390(13)
C405 H405 0.9500
C406 C407 1.383(13)
C406 C412 1.61(2)
C407 H407 0.9500
C408 C411 1.509(11)
C408 C409 1.514(11)
C408 C410 1.518(11)
C409 H40D 0.9800
C409 H40E 0.9800
C409 H40F 0.9800
C410 H41A 0.9800
C410 H41B 0.9800
C410 H41C 0.9800
C411 H41D 0.9800
C411 H41E 0.9800
C411 H41F 0.9800
C412 C414 1.502(11)
C412 C415 1.507(11)
C412 C413 1.512(11)
C413 H41G 0.9800
C413 H41H 0.9800
C413 H41I 0.9800
C414 H41J 0.9800
C414 H41K 0.9800
C414 H41L 0.9800
C415 H41M 0.9800
C415 H41N 0.9800
C415 H41O 0.9800
C416 C417 1.442(14)
C416 H41P 0.9900
C416 H41Q 0.9900
C417 C418 1.455(14)
C417 H41R 0.9900
C417 H41S 0.9900
C418 C419 1.466(13)
C418 H41T 0.9900
C418 H41U 0.9900
C419 C420 1.464(13)
C419 H41V 0.9900
C419 H41W 0.9900
C420 C421 1.448(13)
C420 H42A 0.9900
C420 H42B 0.9900
C421 N3 1.42(2)
C421 H42C 0.9900
C421 H42D 0.9900
C422 N3 1.42(2)
C422 C423 1.457(13)
C422 H42E 0.9900
C422 H42F 0.9900
C423 C424 1.464(13)
C423 H42G 0.9900
C423 H42H 0.9900
C424 C425 1.466(13)
C424 H42I 0.9900
C424 H42J 0.9900
C425 C426 1.455(14)
C425 H42K 0.9900
C425 H42L 0.9900
C426 C427 1.455(14)
C426 H42M 0.9900
C426 H42N 0.9900
C427 N4 1.43(2)
C427 H42O 0.9900
C427 H42P 0.9900
C428 N4 1.43(2)
C428 C429 1.455(11)
C428 H42Q 0.9900
C428 H42R 0.9900
C429 C430 1.459(14)
C429 N4 2.29(8)
C429 H42S 0.9900
C429 H42T 0.9900
C430 C431 1.461(14)
C430 C432 1.84(9)
C430 H43D 0.9900
C430 H43E 0.9900
C431 C432 1.460(14)
C431 C433 1.94(9)
C431 H43F 0.9900
C431 H43G 0.9900
C432 C433 1.458(11)
C432 H43H 0.9900
C432 H43I 0.9900
C433 O108 1.314(15)
C433 H43J 0.9900
C433 H43K 0.9900
O107 C450 1.267(15)
O108 C450 1.259(15)
C450 C451 1.466(14)
C451 C456 1.401(14)
C451 C452 1.411(14)
C452 C453 1.388(14)
C452 H452 0.9500
C453 C454 1.398(14)
C453 C457 1.550(19)
C454 C455 1.390(14)
C454 H454 0.9500
C455 C456 1.384(14)
C455 C461 1.61(2)
C456 H456 0.9500
C457 C459 1.509(12)
C457 C458 1.511(12)
C457 C460 1.513(12)
C458 H45D 0.9800
C458 H45E 0.9800
C458 H45F 0.9800
C459 H45G 0.9800
C459 H45H 0.9800
C459 H45I 0.9800
C460 H46A 0.9800
C460 H46B 0.9800
C460 H46C 0.9800
C461 C464 1.500(12)
C461 C462 1.502(12)
C461 C463 1.507(12)
C462 H46D 0.9800
C462 H46E 0.9800
C462 H46F 0.9800
C463 H46G 0.9800
C463 H46H 0.9800
C463 H46I 0.9800
C464 H46J 0.9800
C464 H46K 0.9800
C464 H46L 0.9800
N1 H1A 0.9200
N1 H1B 0.9200
N2 H2A 0.9200
N2 H2B 0.9200
N3 H3D 0.9200
N3 H3E 0.9200
N4 H4D 0.9200
N4 H4E 0.9200
O120 C600 1.29(3)
O121 C600 1.272(15)
C600 C601 1.532(16)
C601 C603 1.61(2)
C601 C604 1.61(2)
C601 C602 1.62(2)
C602 H60D 0.9800
C602 H60E 0.9800
C602 H60F 0.9800
C603 H60G 0.9800
C603 H60H 0.9800
C603 H60I 0.9800
C604 H60J 0.9800
C604 H60K 0.9800
C604 H60L 0.9800
O130 C610 1.29(4)
O131 C610 1.27(2)
C610 C611 1.54(2)
C611 C612 1.61(2)
C611 C613 1.62(2)
C611 C614 1.63(2)
C612 H61A 0.9800
C612 H61B 0.9800
C612 H61C 0.9800
C613 H61D 0.9800
C613 H61E 0.9800
C613 H61F 0.9800
C614 H61G 0.9800
C614 H61H 0.9800
C614 H61I 0.9800

loop_
_geom_hbond_atom_site_label_D
_geom_hbond_atom_site_label_H
_geom_hbond_atom_site_label_A
_geom_hbond_distance_DH
_geom_hbond_distance_HA
_geom_hbond_distance_DA
_geom_hbond_angle_DHA
_geom_hbond_site_symmetry_A
N1 H1A O120 0.92 2.50 3.01(6) 115.7 7_566
N2 H2A F2 0.92 2.25 3.11(3) 155.5 .
N2 H2A F3 0.92 2.27 2.82(3) 118.1 .
N2 H2B F4 0.92 2.13 3.02(3) 162.9 .
N3 H3D F12 0.92 2.05 2.91(3) 156.3 .
N3 H3D F11 0.92 2.26 2.84(3) 120.1 .
N3 H3E F10 0.92 2.12 2.99(3) 156.3 .
N3 H3E F9 0.92 2.54 3.23(3) 132.9 .
N4 H4D O121 0.92 1.48 2.36(4) 156.5 .
N4 H4E O131 0.92 1.59 2.51(4) 175.9 1_545

loop_
_geom_torsion_atom_site_label_1
_geom_torsion_atom_site_label_2
_geom_torsion_atom_site_label_3
_geom_torsion_atom_site_label_4
_geom_torsion
O30 Cr1 F1 Cr2 148(27)
O32 Cr1 F1 Cr2 138.0(9)
O3 Cr1 F1 Cr2 54.2(10)
F8 Cr1 F1 Cr2 -129.6(9)
O1 Cr1 F1 Cr2 -41.2(10)
F2 Cr2 F1 Cr1 147.1(9)
O7 Cr2 F1 Cr1 -120.3(10)
O5 Cr2 F1 Cr1 45(25)
O4 Cr2 F1 Cr1 -35.2(10)
O2 Cr2 F1 Cr1 54.5(10)
O7 Cr2 F2 Cr3 43.6(10)
O5 Cr2 F2 Cr3 -49.2(11)
F1 Cr2 F2 Cr3 132.8(10)
O4 Cr2 F2 Cr3 33(23)
O2 Cr2 F2 Cr3 -139.2(10)
O6 Cr3 F2 Cr2 41.9(11)
O8 Cr3 F2 Cr2 -51.4(11)
O11 Cr3 F2 Cr2 -123(15)
F3 Cr3 F2 Cr2 -140.1(10)
O9 Cr3 F2 Cr2 128.6(10)
F4 Cr4 F3 Cr3 142.3(9)
O12 Cr4 F3 Cr3 -36.5(11)
O10 Cr4 F3 Cr3 54.7(11)
O13 Cr4 F3 Cr3 23(35)
O15 Cr4 F3 Cr3 -126.3(9)
O6 Cr3 F3 Cr4 -78(24)
O8 Cr3 F3 Cr4 133.8(10)
O11 Cr3 F3 Cr4 45.7(10)
F2 Cr3 F3 Cr4 -135.2(9)
O9 Cr3 F3 Cr4 -44.5(10)
F3 Cr4 F4 Cr5 134.8(9)
O12 Cr4 F4 Cr5 -76(20)
O10 Cr4 F4 Cr5 -130.8(11)
O13 Cr4 F4 Cr5 -46.5(10)
O15 Cr4 F4 Cr5 44.4(10)
F5 Cr5 F4 Cr4 -142.0(9)
O14 Cr5 F4 Cr4 37.5(10)
O16 Cr5 F4 Cr4 -53.2(9)
O19 Cr5 F4 Cr4 -152(13)
O17 Cr5 F4 Cr4 126.3(9)
O20 Cr6 F5 Cr5 -37.9(10)
F6 Cr6 F5 Cr5 142.8(9)
O21 Cr6 F5 Cr5 40(25)
O18 Cr6 F5 Cr5 53.9(10)
O23 Cr6 F5 Cr5 -127.1(10)
F4 Cr5 F5 Cr6 -128.4(9)
O14 Cr5 F5 Cr6 100(62)
O16 Cr5 F5 Cr6 139.6(10)
O19 Cr5 F5 Cr6 51.0(10)
O17 Cr5 F5 Cr6 -40.9(10)
O22 Cr7 F6 Cr6 37.2(10)
F7 Cr7 F6 Cr6 -143.7(9)
O25 Cr7 F6 Cr6 122.0(10)
O24 Cr7 F6 Cr6 -55.7(10)
O27 Cr7 F6 Cr6 -76(21)
F5 Cr6 F6 Cr7 131.0(9)
O20 Cr6 F6 Cr7 -39(11)
O21 Cr6 F6 Cr7 -50.8(10)
O18 Cr6 F6 Cr7 -137.6(9)
O23 Cr6 F6 Cr7 40.4(10)
O22 Cr7 F7 Cr8 24(24)
F6 Cr7 F7 Cr8 -129.6(9)
O25 Cr7 F7 Cr8 -40.3(10)
O24 Cr7 F7 Cr8 139.3(10)
O27 Cr7 F7 Cr8 52.8(10)
F8 Cr8 F7 Cr7 140.9(9)
O28 Cr8 F7 Cr7 -39.1(10)
O31 Cr8 F7 Cr7 -125.1(9)
O29 Cr8 F7 Cr7 -127(13)
O26 Cr8 F7 Cr7 52.8(9)
F7 Cr8 F8 Cr1 124.1(9)
O28 Cr8 F8 Cr1 -53(31)
O31 Cr8 F8 Cr1 36.5(10)
O29 Cr8 F8 Cr1 -52.7(10)
O26 Cr8 F8 Cr1 -144.5(10)
F1 Cr1 F8 Cr8 -142.8(9)
O30 Cr1 F8 Cr8 35.4(11)
O32 Cr1 F8 Cr8 -53.7(10)
O3 Cr1 F8 Cr8 -71(11)
O1 Cr1 F8 Cr8 124.1(10)
F16 Cr9 F9 Cr10 130.5(9)
O64 Cr9 F9 Cr10 1(21)
O33 Cr9 F9 Cr10 -49.7(11)
O62 Cr9 F9 Cr10 -138.1(10)
O35 Cr9 F9 Cr10 42.0(10)
O34 Cr10 F9 Cr9 31.2(12)
F10 Cr10 F9 Cr9 -147.9(10)
O36 Cr10 F9 Cr9 -58.4(10)
O37 Cr10 F9 Cr9 118.7(11)
O39 Cr10 F9 Cr9 161(11)
O34 Cr10 F10 Cr11 64(11)
O36 Cr10 F10 Cr11 142.9(10)
O37 Cr10 F10 Cr11 -38.4(11)
F9 Cr10 F10 Cr11 -126.2(10)
O39 Cr10 F10 Cr11 50.5(11)
O43 Cr11 F10 Cr10 -123.8(11)
O38 Cr11 F10 Cr10 49.6(11)
F11 Cr11 F10 Cr10 140.7(10)
O40 Cr11 F10 Cr10 -37.2(11)
O41 Cr11 F10 Cr10 95(28)
O42 Cr12 F11 Cr11 45.0(11)
O47 Cr12 F11 Cr11 -157(36)
F12 Cr12 F11 Cr11 -136.0(10)
O45 Cr12 F11 Cr11 132.2(10)
O44 Cr12 F11 Cr11 -48.0(11)
O43 Cr11 F11 Cr12 42.7(11)
O38 Cr11 F11 Cr12 -136.5(11)
O40 Cr11 F11 Cr12 -179(100)
F10 Cr11 F11 Cr12 131.9(10)
O41 Cr11 F11 Cr12 -49.6(12)
F13 Cr13 F12 Cr12 131.6(9)
O51 Cr13 F12 Cr12 -138.0(9)
O46 Cr13 F12 Cr12 43.7(9)
O49 Cr13 F12 Cr12 99(27)
O48 Cr13 F12 Cr12 -48.7(10)
F11 Cr12 F12 Cr13 -140.5(9)
O42 Cr12 F12 Cr13 -120(17)
O47 Cr12 F12 Cr13 39.0(10)
O45 Cr12 F12 Cr13 -52.6(10)
O44 Cr12 F12 Cr13 125.7(10)
F14 Cr14 F13 Cr13 -128.7(9)
O50 Cr14 F13 Cr13 52.0(10)
O53 Cr14 F13 Cr13 140.2(9)
O55 Cr14 F13 Cr13 -11(100)
O52 Cr14 F13 Cr13 -39.8(9)
F12 Cr13 F13 Cr14 144.4(9)
O51 Cr13 F13 Cr14 55.4(10)
O46 Cr13 F13 Cr14 -121.4(10)
O49 Cr13 F13 Cr14 -36.5(9)
O48 Cr13 F13 Cr14 133(34)
F13 Cr14 F14 Cr15 -143.5(9)
O50 Cr14 F14 Cr15 -107(42)
O53 Cr14 F14 Cr15 -51.9(9)
O55 Cr14 F14 Cr15 36.5(10)
O52 Cr14 F14 Cr15 126.1(9)
F15 Cr15 F14 Cr14 131.9(9)
O54 Cr15 F14 Cr14 41.1(10)
O56 Cr15 F14 Cr14 -52.3(10)
O57 Cr15 F14 Cr14 -44(13)
O59 Cr15 F14 Cr14 -137.7(10)
F16 Cr16 F15 Cr15 -134.9(9)
O60 Cr16 F15 Cr15 -44.4(10)
O63 Cr16 F15 Cr15 5(11)
O58 Cr16 F15 Cr15 48.9(10)
O61 Cr16 F15 Cr15 134.1(10)
F14 Cr15 F15 Cr16 137.6(9)
O54 Cr15 F15 Cr16 -130.8(10)
O56 Cr15 F15 Cr16 19(10)
O57 Cr15 F15 Cr16 -42.7(11)
O59 Cr15 F15 Cr16 47.8(10)
F15 Cr16 F16 Cr9 -129.7(9)
O60 Cr16 F16 Cr9 138.0(10)
O63 Cr16 F16 Cr9 53.1(11)
O58 Cr16 F16 Cr9 -20(11)
O61 Cr16 F16 Cr9 -40.3(9)
F9 Cr9 F16 Cr16 143.7(9)
O64 Cr9 F16 Cr16 -38.1(10)
O33 Cr9 F16 Cr16 -32(20)
O62 Cr9 F16 Cr16 52.2(9)
O35 Cr9 F16 Cr16 -126.2(9)
F1 Cr1 O1 C1 1(3)
O30 Cr1 O1 C1 -179(100)
O32 Cr1 O1 C1 -160(21)
O3 Cr1 O1 C1 -91(3)
F8 Cr1 O1 C1 88(3)
F2 Cr2 O2 C1 -132(3)
O7 Cr2 O2 C1 19(10)
O5 Cr2 O2 C1 135(3)
F1 Cr2 O2 C1 -45(3)
O4 Cr2 O2 C1 48(3)
F1 Cr1 O3 C6 -48(3)
O30 Cr1 O3 C6 134(3)
O32 Cr1 O3 C6 -137(3)
F8 Cr1 O3 C6 -119(11)
O1 Cr1 O3 C6 45(3)
F2 Cr2 O4 C6 94(23)
O7 Cr2 O4 C6 84(4)
O5 Cr2 O4 C6 176(4)
F1 Cr2 O4 C6 -5(4)
O2 Cr2 O4 C6 -94(4)
F2 Cr2 O5 C11 24(3)
O7 Cr2 O5 C11 -69(3)
F1 Cr2 O5 C11 126(24)
O4 Cr2 O5 C11 -154(3)
O2 Cr2 O5 C11 117(3)
O8 Cr3 O6 C11 88(4)
O11 Cr3 O6 C11 176(4)
F2 Cr3 O6 C11 -3(4)
F3 Cr3 O6 C11 -60(25)
O9 Cr3 O6 C11 -93(4)
F2 Cr2 O7 C16 -9(3)
O5 Cr2 O7 C16 84(3)
F1 Cr2 O7 C16 -96(3)
O4 Cr2 O7 C16 171(3)
O2 Cr2 O7 C16 -160(7)
O6 Cr3 O8 C16 -62(3)
O11 Cr3 O8 C16 -152(3)
F2 Cr3 O8 C16 31(3)
F3 Cr3 O8 C16 116(3)
O9 Cr3 O8 C16 -152(93)
O6 Cr3 O9 C21 -162(2)
O8 Cr3 O9 C21 -72(35)
O11 Cr3 O9 C21 -72(2)
F2 Cr3 O9 C21 105(2)
F3 Cr3 O9 C21 19(2)
F3 Cr4 O10 C21 -45(3)
F4 Cr4 O10 C21 -132(3)
O12 Cr4 O10 C21 50(3)
O13 Cr4 O10 C21 134(3)
O15 Cr4 O10 C21 146(10)
O6 Cr3 O11 C26 164(4)
O8 Cr3 O11 C26 -103(4)
F2 Cr3 O11 C26 -31(18)
F3 Cr3 O11 C26 -14(4)
O9 Cr3 O11 C26 77(4)
F3 Cr4 O12 C26 -13(4)
F4 Cr4 O12 C26 -162(19)
O10 Cr4 O12 C26 -107(4)
O13 Cr4 O12 C26 169(4)
O15 Cr4 O12 C26 78(4)
F3 Cr4 O13 C31 146(33)
F4 Cr4 O13 C31 27(4)
O12 Cr4 O13 C31 -154(4)
O10 Cr4 O13 C31 115(4)
O15 Cr4 O13 C31 -64(4)
F5 Cr5 O14 C31 134(62)
F4 Cr5 O14 C31 2(3)
O16 Cr5 O14 C31 94(3)
O19 Cr5 O14 C31 -177(3)
O17 Cr5 O14 C31 -85(3)
F3 Cr4 O15 C36 -95(3)
F4 Cr4 O15 C36 -7(3)
O12 Cr4 O15 C36 171(3)
O10 Cr4 O15 C36 74(12)
O13 Cr4 O15 C36 86(3)
F5 Cr5 O16 C36 118(3)
F4 Cr5 O16 C36 32(3)
O14 Cr5 O16 C36 -63(3)
O19 Cr5 O16 C36 -151(3)
O17 Cr5 O16 C36 -11(91)
F5 Cr5 O17 C41 0(3)
F4 Cr5 O17 C41 86(3)
O14 Cr5 O17 C41 -179(100)
O16 Cr5 O17 C41 130(89)
O19 Cr5 O17 C41 -91(3)
F5 Cr6 O18 C41 -39(3)
O20 Cr6 O18 C41 54(3)
F6 Cr6 O18 C41 -130(3)
O21 Cr6 O18 C41 140(3)
O23 Cr6 O18 C41 165(91)
F5 Cr5 O19 C46 -41(2)
F4 Cr5 O19 C46 -31(15)
O14 Cr5 O19 C46 140(2)
O16 Cr5 O19 C46 -129(2)
O17 Cr5 O19 C46 51(3)
F5 Cr6 O20 C46 -1(3)
F6 Cr6 O20 C46 169(9)
O21 Cr6 O20 C46 -179(3)
O18 Cr6 O20 C46 -92(3)
O23 Cr6 O20 C46 90(3)
F5 Cr6 O21 C51 139(23)
O20 Cr6 O21 C51 -143(3)
F6 Cr6 O21 C51 36(3)
O18 Cr6 O21 C51 125(3)
O23 Cr6 O21 C51 -54(3)
F6 Cr7 O22 C51 9(3)
F7 Cr7 O22 C51 -144(22)
O25 Cr7 O22 C51 -80(3)
O24 Cr7 O22 C51 100(3)
O27 Cr7 O22 C51 -173(3)
F5 Cr6 O23 C56 -90(3)
O20 Cr6 O23 C56 176(3)
F6 Cr6 O23 C56 0(3)
O21 Cr6 O23 C56 90(3)
O18 Cr6 O23 C56 65(22)
O22 Cr7 O24 C56 -50(3)
F6 Cr7 O24 C56 44(3)
F7 Cr7 O24 C56 132(3)
O25 Cr7 O24 C56 -59(24)
O27 Cr7 O24 C56 -137(3)
O22 Cr7 O25 C61 -177(3)
F6 Cr7 O25 C61 89(3)
F7 Cr7 O25 C61 1(3)
O24 Cr7 O25 C61 -168(93)
O27 Cr7 O25 C61 -90(3)
F8 Cr8 O26 C61 -128(2)
F7 Cr8 O26 C61 -40(2)
O28 Cr8 O26 C61 54(2)
O31 Cr8 O26 C61 28(20)
O29 Cr8 O26 C61 140(2)
O22 Cr7 O27 C66 140(3)
F6 Cr7 O27 C66 -107(21)
F7 Cr7 O27 C66 -39(3)
O25 Cr7 O27 C66 56(3)
O24 Cr7 O27 C66 -127(3)
F8 Cr8 O28 C66 176(100)
F7 Cr8 O28 C66 -1(3)
O31 Cr8 O28 C66 86(3)
O29 Cr8 O28 C66 175(3)
O26 Cr8 O28 C66 -93(3)
F8 Cr8 O29 C71 41(2)
F7 Cr8 O29 C71 -51(14)
O28 Cr8 O29 C71 -139(2)
O31 Cr8 O29 C71 -53(2)
O26 Cr8 O29 C71 129(2)
F1 Cr1 O30 C71 95(28)
O32 Cr1 O30 C71 105(4)
O3 Cr1 O30 C71 -171(4)
F8 Cr1 O30 C71 12(4)
O1 Cr1 O30 C71 -76(4)
F8 Cr8 O31 C76 3(3)
F7 Cr8 O31 C76 -85(3)
O28 Cr8 O31 C76 -179(3)
O29 Cr8 O31 C76 95(3)
O26 Cr8 O31 C76 -153(19)
F1 Cr1 O32 C76 132(3)
O30 Cr1 O32 C76 -48(3)
O3 Cr1 O32 C76 -136(3)
F8 Cr1 O32 C76 45(3)
O1 Cr1 O32 C76 -66(23)
F9 Cr9 O33 C81 43(2)
F16 Cr9 O33 C81 -142(19)
O64 Cr9 O33 C81 -136(2)
O62 Cr9 O33 C81 134(2)
O35 Cr9 O33 C81 -48(2)
F10 Cr10 O34 C81 180(100)
O36 Cr10 O34 C81 101(3)
O37 Cr10 O34 C81 -77(3)
F9 Cr10 O34 C81 11(3)
O39 Cr10 O34 C81 -166(3)
F9 Cr9 O35 C86 5(3)
F16 Cr9 O35 C86 -86(3)
O64 Cr9 O35 C86 -177(3)
O33 Cr9 O35 C86 97(3)
O62 Cr9 O35 C86 -171(100)
O34 Cr10 O36 C86 -61(2)
F10 Cr10 O36 C86 124(2)
O37 Cr10 O36 C86 -32(17)
F9 Cr10 O36 C86 38(2)
O39 Cr10 O36 C86 -145(2)
O34 Cr10 O37 C91 -179(4)
F10 Cr10 O37 C91 -3(4)
O36 Cr10 O37 C91 152(15)
F9 Cr10 O37 C91 83(3)
O39 Cr10 O37 C91 -94(4)
O43 Cr11 O38 C91 70(10)
F11 Cr11 O38 C91 -116(4)
O40 Cr11 O38 C91 62(4)
F10 Cr11 O38 C91 -28(4)
O41 Cr11 O38 C91 153(4)
O34 Cr10 O39 C96 153(3)
F10 Cr10 O39 C96 -28(3)
O36 Cr10 O39 C96 -118(3)
O37 Cr10 O39 C96 65(3)
F9 Cr10 O39 C96 22(13)
O43 Cr11 O40 C96 71(5)
O38 Cr11 O40 C96 -110(5)
F11 Cr11 O40 C96 -67(22)
F10 Cr11 O40 C96 -19(5)
O41 Cr11 O40 C96 163(5)
O43 Cr11 O41 C101 -60(3)
O38 Cr11 O41 C101 127(3)
F11 Cr11 O41 C101 36(3)
O40 Cr11 O41 C101 -146(3)
F10 Cr11 O41 C101 82(28)
F11 Cr12 O42 C101 -23(4)
O47 Cr12 O42 C101 157(4)
F12 Cr12 O42 C101 -43(19)
O45 Cr12 O42 C101 -111(4)
O44 Cr12 O42 C101 71(4)
O38 Cr11 O43 C106 165(8)
F11 Cr11 O43 C106 -8(3)
O40 Cr11 O43 C106 173(3)
F10 Cr11 O43 C106 -97(3)
O41 Cr11 O43 C106 82(3)
F11 Cr12 O44 C106 25.8(19)
O42 Cr12 O44 C106 -65.1(19)
O47 Cr12 O44 C106 -155.6(19)
F12 Cr12 O44 C106 112.3(18)
O45 Cr12 O44 C106 -162(89)
F11 Cr12 O45 C111 124(2)
O42 Cr12 O45 C111 -145(2)
O47 Cr12 O45 C111 -55(2)
F12 Cr12 O45 C111 37(2)
O44 Cr12 O45 C111 -48(31)
F12 Cr13 O46 C111 -13(3)
F13 Cr13 O46 C111 -100(3)
O51 Cr13 O46 C111 -164(12)
O49 Cr13 O46 C111 169(3)
O48 Cr13 O46 C111 79(3)
F11 Cr12 O47 C116 20(39)
O42 Cr12 O47 C116 179(4)
F12 Cr12 O47 C116 0(4)
O45 Cr12 O47 C116 91(4)
O44 Cr12 O47 C116 -88(4)
F12 Cr13 O48 C116 38(4)
F13 Cr13 O48 C116 49(36)
O51 Cr13 O48 C116 127(4)
O46 Cr13 O48 C116 -57(4)
O49 Cr13 O48 C116 -142(4)
F12 Cr13 O49 C121 31(28)
F13 Cr13 O49 C121 -2(3)
O51 Cr13 O49 C121 -93(3)
O46 Cr13 O49 C121 86(3)
O48 Cr13 O49 C121 178(3)
F13 Cr14 O50 C121 -42(3)
F14 Cr14 O50 C121 -79(43)
O53 Cr14 O50 C121 -134(3)
O55 Cr14 O50 C121 138(3)
O52 Cr14 O50 C121 48(3)
F12 Cr13 O51 C126 -140(3)
F13 Cr13 O51 C126 -52(3)
O46 Cr13 O51 C126 12(15)
O49 Cr13 O51 C126 39(3)
O48 Cr13 O51 C126 129(3)
F13 Cr14 O52 C126 5(3)
F14 Cr14 O52 C126 92(3)
O50 Cr14 O52 C126 -87(3)
O53 Cr14 O52 C126 -176(100)
O55 Cr14 O52 C126 -175(3)
F13 Cr14 O53 C131 125(3)
F14 Cr14 O53 C131 39(3)
O50 Cr14 O53 C131 -142(3)
O55 Cr14 O53 C131 -55(3)
O52 Cr14 O53 C131 -54(26)
F15 Cr15 O54 C131 -100(3)
F14 Cr15 O54 C131 -7(3)
O56 Cr15 O54 C131 83(3)
O57 Cr15 O54 C131 169(3)
O59 Cr15 O54 C131 131(31)
F13 Cr14 O55 C136 -115(100)
F14 Cr14 O55 C136 2(3)
O50 Cr14 O55 C136 -179(3)
O53 Cr14 O55 C136 93(3)
O52 Cr14 O55 C136 -87(3)
F15 Cr15 O56 C136 166(8)
F14 Cr15 O56 C136 47(3)
O54 Cr15 O56 C136 -44(3)
O57 Cr15 O56 C136 -132(3)
O59 Cr15 O56 C136 137(3)
F15 Cr15 O57 C141 5(3)
F14 Cr15 O57 C141 -179(100)
O54 Cr15 O57 C141 96(3)
O56 Cr15 O57 C141 -171(3)
O59 Cr15 O57 C141 -85(3)
F15 Cr16 O58 C141 -24(3)
F16 Cr16 O58 C141 -134(10)
O60 Cr16 O58 C141 68(3)
O63 Cr16 O58 C141 153(3)
O61 Cr16 O58 C141 -113(3)
F15 Cr15 O59 C146 -31(2)
F14 Cr15 O59 C146 -124(2)
O54 Cr15 O59 C146 97(32)
O56 Cr15 O59 C146 146(2)
O57 Cr15 O59 C146 60(2)
F15 Cr16 O60 C146 23(3)
F16 Cr16 O60 C146 113(3)
O63 Cr16 O60 C146 -154(3)
O58 Cr16 O60 C146 -69(3)
O61 Cr16 O60 C146 -114(23)
F15 Cr16 O61 C151 104(3)
F16 Cr16 O61 C151 14(3)
O60 Cr16 O61 C151 -119(23)
O63 Cr16 O61 C151 -79(3)
O58 Cr16 O61 C151 -165(3)
F9 Cr9 O62 C151 -136(3)
F16 Cr9 O62 C151 -46(3)
O64 Cr9 O62 C151 45(3)
O33 Cr9 O62 C151 132(3)
O35 Cr9 O62 C151 40(28)
F15 Cr16 O63 C156 -175(9)
F16 Cr16 O63 C156 -34(3)
O60 Cr16 O63 C156 -125(3)
O58 Cr16 O63 C156 142(3)
O61 Cr16 O63 C156 57(3)
F9 Cr9 O64 C156 125(20)
F16 Cr9 O64 C156 -5(3)
O33 Cr9 O64 C156 176(3)
O62 Cr9 O64 C156 -96(3)
O35 Cr9 O64 C156 84(3)
Cr2 O2 C1 O1 18(6)
Cr2 O2 C1 C2 -157.5(18)
Cr1 O1 C1 O2 11(6)
Cr1 O1 C1 C2 -173.3(16)
O2 C1 C2 C3 81(3)
O1 C1 C2 C3 -95(3)
O2 C1 C2 C4 -39(3)
O1 C1 C2 C4 145(3)
O2 C1 C2 C5 -159(3)
O1 C1 C2 C5 25(3)
Cr2 O4 C6 O3 13(8)
Cr2 O4 C6 C7 -150(2)
Cr1 O3 C6 O4 21(7)
Cr1 O3 C6 C7 -174.5(16)
O4 C6 C7 C8 -15(4)
O3 C6 C7 C8 177(3)
O4 C6 C7 C9 -130(4)
O3 C6 C7 C9 62(3)
O4 C6 C7 C10 103(4)
O3 C6 C7 C10 -65(3)
Cr3 O6 C11 O5 -28(8)
Cr3 O6 C11 C12 178.8(18)
Cr2 O5 C11 O6 14(8)
Cr2 O5 C11 C12 169.8(17)
O6 C11 C12 C14 -139(4)
O5 C11 C12 C14 58(3)
O6 C11 C12 C13 -22(4)
O5 C11 C12 C13 175(3)
O6 C11 C12 C15 102(4)
O5 C11 C12 C15 -61(3)
Cr3 O8 C16 O7 -2(6)
Cr3 O8 C16 C17 172.2(17)
Cr2 O7 C16 O8 -13(6)
Cr2 O7 C16 C17 172.1(14)
O8 C16 C17 C18 -109(4)
O7 C16 C17 C18 66(3)
O8 C16 C17 C20 11(4)
O7 C16 C17 C20 -173(2)
O8 C16 C17 C19 130(3)
O7 C16 C17 C19 -55(3)
Cr4 O10 C21 O9 35(7)
Cr4 O10 C21 C22 -146(2)
Cr3 O9 C21 O10 -20(7)
Cr3 O9 C21 C22 160.8(14)
O10 C21 C22 C23 84(4)
O9 C21 C22 C23 -97(2)
O10 C21 C22 C25 -152(3)
O9 C21 C22 C25 27(3)
O10 C21 C22 C24 -30(4)
O9 C21 C22 C24 149(2)
Cr3 O11 C26 O12 -29(6)
Cr3 O11 C26 C27 -175.9(18)
Cr4 O12 C26 O11 48(6)
Cr4 O12 C26 C27 -162.2(19)
O11 C26 C27 C28 34(5)
O12 C26 C27 C28 -116(3)
O11 C26 C27 C30 163(4)
O12 C26 C27 C30 13(4)
O11 C26 C27 C29 -81(4)
O12 C26 C27 C29 130(3)
Cr4 O13 C31 O14 6(6)
Cr4 O13 C31 C32 171(2)
Cr5 O14 C31 O13 -25(6)
Cr5 O14 C31 C32 169.4(19)
O13 C31 C32 C33 -124(3)
O14 C31 C32 C33 43(4)
O13 C31 C32 C35 0(4)
O14 C31 C32 C35 166(3)
O13 C31 C32 C34 117(3)
O14 C31 C32 C34 -76(4)
Cr4 O15 C36 O16 -15(6)
Cr4 O15 C36 C37 -173.7(18)
Cr5 O16 C36 O15 -2(6)
Cr5 O16 C36 C37 156(2)
O15 C36 C37 C38 61(3)
O16 C36 C37 C38 -101(3)
O15 C36 C37 C39 -59(3)
O16 C36 C37 C39 139(3)
O15 C36 C37 C40 -180(3)
O16 C36 C37 C40 19(4)
Cr5 O17 C41 O18 16(6)
Cr5 O17 C41 C42 -170.5(16)
Cr6 O18 C41 O17 9(5)
Cr6 O18 C41 C42 -164.2(17)
O17 C41 C42 C43 -91(3)
O18 C41 C42 C43 83(3)
O17 C41 C42 C45 32(4)
O18 C41 C42 C45 -154(3)
O17 C41 C42 C44 152(3)
O18 C41 C42 C44 -34(3)
Cr5 O19 C46 O20 13(5)
Cr5 O19 C46 C47 -167.5(16)
Cr6 O20 C46 O19 14(5)
Cr6 O20 C46 C47 -165.3(17)
O19 C46 C47 C50 -117(3)
O20 C46 C47 C50 63(3)
O19 C46 C47 C48 125(3)
O20 C46 C47 C48 -56(3)
O19 C46 C47 C49 4(3)
O20 C46 C47 C49 -176(2)
Cr7 O22 C51 O21 -28(6)
Cr7 O22 C51 C52 166(2)
Cr6 O21 C51 O22 -3(5)
Cr6 O21 C51 C52 164.2(18)
O22 C51 C52 C54 -134(3)
O21 C51 C52 C54 59(3)
O22 C51 C52 C55 107(4)
O21 C51 C52 C55 -60(3)
O22 C51 C52 C53 -16(4)
O21 C51 C52 C53 176(3)
Cr7 O24 C56 O23 -15(5)
Cr7 O24 C56 C57 160.4(18)
Cr6 O23 C56 O24 -13(5)
Cr6 O23 C56 C57 170.1(15)
O24 C56 C57 C59 126(3)
O23 C56 C57 C59 -58(3)
O24 C56 C57 C58 -113(3)
O23 C56 C57 C58 63(3)
O24 C56 C57 C60 7(4)
O23 C56 C57 C60 -176(2)
Cr7 O25 C61 O26 12(6)
Cr7 O25 C61 C62 -169.4(19)
Cr8 O26 C61 O25 13(5)
Cr8 O26 C61 C62 -165.7(15)
O25 C61 C62 C65 -51(4)
O26 C61 C62 C65 128(2)
O25 C61 C62 C64 65(4)
O26 C61 C62 C64 -116(2)
O25 C61 C62 C63 -175(3)
O26 C61 C62 C63 3(3)
Cr8 O28 C66 O27 19(8)
Cr8 O28 C66 C67 -160.3(18)
Cr7 O27 C66 O28 7(7)
Cr7 O27 C66 C67 -173.9(17)
O28 C66 C67 C70 67(4)
O27 C66 C67 C70 -112(4)
O28 C66 C67 C69 -168(3)
O27 C66 C67 C69 12(4)
O28 C66 C67 C68 -50(4)
O27 C66 C67 C68 131(3)
Cr1 O30 C71 O29 -29(7)
Cr1 O30 C71 C72 159(2)
Cr8 O29 C71 O30 -7(5)
Cr8 O29 C71 C72 167.3(16)
O30 C71 C72 C75 79(4)
O29 C71 C72 C75 -95(2)
O30 C71 C72 C73 -39(5)
O29 C71 C72 C73 147(2)
O30 C71 C72 C74 -160(4)
O29 C71 C72 C74 26(3)
Cr1 O32 C76 O31 -15(5)
Cr1 O32 C76 C77 155(2)
Cr8 O31 C76 O32 -16(6)
Cr8 O31 C76 C77 173.1(16)
O32 C76 C77 C80 42(4)
O31 C76 C77 C80 -145(2)
O32 C76 C77 C79 166(3)
O31 C76 C77 C79 -22(3)
O32 C76 C77 C78 -75(3)
O31 C76 C77 C78 97(3)
Cr10 O34 C81 O33 -23(5)
Cr10 O34 C81 C82 161.9(19)
Cr9 O33 C81 O34 -11(5)
Cr9 O33 C81 C82 164.2(17)
O34 C81 C82 C84 -97(3)
O33 C81 C82 C84 87(3)
O34 C81 C82 C85 141(3)
O33 C81 C82 C85 -35(3)
O34 C81 C82 C83 18(3)
O33 C81 C82 C83 -158(2)
Cr9 O35 C86 O36 -30(5)
Cr9 O35 C86 C87 157.5(15)
Cr10 O36 C86 O35 1(5)
Cr10 O36 C86 C87 173.0(15)
O35 C86 C87 C90 -174(2)
O36 C86 C87 C90 12(3)
O35 C86 C87 C89 -52(3)
O36 C86 C87 C89 134(2)
O35 C86 C87 C88 67(3)
O36 C86 C87 C88 -108(3)
Cr11 O38 C91 O37 -7(8)
Cr11 O38 C91 C92 -176(2)
Cr10 O37 C91 O38 29(7)
Cr10 O37 C91 C92 -160.5(19)
O38 C91 C92 C95 95(5)
O37 C91 C92 C95 -75(3)
O38 C91 C92 C94 -147(4)
O37 C91 C92 C94 43(4)
O38 C91 C92 C93 -20(6)
O37 C91 C92 C93 169(3)
Cr11 O40 C96 O39 47(7)
Cr11 O40 C96 C97 -177(2)
Cr10 O39 C96 O40 -16(7)
Cr10 O39 C96 C97 -156(2)
O40 C96 C97 C99 118(4)
O39 C96 C97 C99 -100(3)
O40 C96 C97 C98 -123(4)
O39 C96 C97 C98 18(5)
O40 C96 C97 C100 8(5)
O39 C96 C97 C100 150(3)
Cr12 O42 C101 O41 14(7)
Cr12 O42 C101 C102 174(2)
Cr11 O41 C101 O42 -22(6)
Cr11 O41 C101 C102 174.7(19)
O42 C101 C102 C705 -22(6)
O41 C101 C102 C705 142(4)
O42 C101 C102 C704 112(5)
O41 C101 C102 C704 -84(4)
O42 C101 C102 C103 -71(5)
O41 C101 C102 C103 92(4)
O42 C101 C102 C104 159(4)
O41 C101 C102 C104 -37(4)
O42 C101 C102 C105 45(4)
O41 C101 C102 C105 -151(3)
O42 C101 C102 C703 -138(5)
O41 C101 C102 C703 26(5)
Cr11 O43 C106 O44 -12(5)
Cr11 O43 C106 C107 -161(2)
Cr12 O44 C106 O43 1(4)
Cr12 O44 C106 C107 154.6(17)
O43 C106 C107 C709 -175(5)
O44 C106 C107 C709 29(5)
O43 C106 C107 C109 -113(3)
O44 C106 C107 C109 91(3)
O43 C106 C107 C710 55(5)
O44 C106 C107 C710 -101(5)
O43 C106 C107 C110 129(3)
O44 C106 C107 C110 -27(3)
O43 C106 C107 C108 3(4)
O44 C106 C107 C108 -154(3)
O43 C106 C107 C708 -55(5)
O44 C106 C107 C708 149(4)
Cr12 O45 C111 O46 -15(6)
Cr12 O45 C111 C112 166.4(13)
Cr13 O46 C111 O45 -2(6)
Cr13 O46 C111 C112 177.1(13)
O45 C111 C112 C114 121(2)
O46 C111 C112 C114 -59(3)
O45 C111 C112 C115 -1(3)
O46 C111 C112 C115 180(2)
O45 C111 C112 C113 -122(2)
O46 C111 C112 C113 58(3)
Cr13 O48 C116 O47 -8(6)
Cr13 O48 C116 C117 160(2)
Cr12 O47 C116 O48 -17(7)
Cr12 O47 C116 C117 175(2)
O48 C116 C117 C120 67(4)
O47 C116 C117 C120 -126(4)
O48 C116 C117 C118 -53(4)
O47 C116 C117 C118 114(4)
O48 C116 C117 C119 -174(3)
O47 C116 C117 C119 -7(4)
Cr14 O50 C121 O49 14(6)
Cr14 O50 C121 C122 -171.5(16)
Cr13 O49 C121 O50 15(6)
Cr13 O49 C121 C122 -159.5(17)
O50 C121 C122 C123 57(3)
O49 C121 C122 C123 -127(3)
O50 C121 C122 C125 -179(3)
O49 C121 C122 C125 -3(3)
O50 C121 C122 C124 -58(3)
O49 C121 C122 C124 117(3)
Cr14 O52 C126 O51 1(5)
Cr14 O52 C126 C127 179.0(18)
Cr13 O51 C126 O52 30(4)
Cr13 O51 C126 C127 -148(2)
O52 C126 C127 C729 176(4)
O51 C126 C127 C729 -6(5)
O52 C126 C127 C128 -133(3)
O51 C126 C127 C128 46(4)
O52 C126 C127 C129 109(3)
O51 C126 C127 C129 -73(3)
O52 C126 C127 C728 -61(5)
O51 C126 C127 C728 117(5)
O52 C126 C127 C130 -8(4)
O51 C126 C127 C130 170(3)
O52 C126 C127 C730 60(5)
O51 C126 C127 C730 -122(5)
Cr14 O53 C131 O54 -15(6)
Cr14 O53 C131 C132 160.6(17)
Cr15 O54 C131 O53 -6(6)
Cr15 O54 C131 C132 178.2(16)
O53 C131 C132 C135 6(4)
O54 C131 C132 C135 -177(2)
O53 C131 C132 C134 126(3)
O54 C131 C132 C134 -58(3)
O53 C131 C132 C133 -110(3)
O54 C131 C132 C133 66(3)
Cr15 O56 C136 O55 -22(5)
Cr15 O56 C136 C137 162.3(16)
Cr14 O55 C136 O56 -10(6)
Cr14 O55 C136 C137 165.7(16)
O56 C136 C137 C140 44(3)
O55 C136 C137 C140 -132(3)
O56 C136 C137 C139 164(2)
O55 C136 C137 C139 -12(3)
O56 C136 C137 C138 -76(3)
O55 C136 C137 C138 108(3)
Cr16 O58 C141 O57 -6(6)
Cr16 O58 C141 C142 170(2)
Cr15 O57 C141 O58 18(6)
Cr15 O57 C141 C142 -159(2)
O58 C141 C142 C744 -98(4)
O57 C141 C142 C744 78(4)
O58 C141 C142 C145 -165(4)
O57 C141 C142 C145 12(5)
O58 C141 C142 C143 69(5)
O57 C141 C142 C143 -114(4)
O58 C141 C142 C144 -44(5)
O57 C141 C142 C144 133(4)
O58 C141 C142 C743 28(5)
O57 C141 C142 C743 -156(3)
O58 C141 C142 C745 141(4)
O57 C141 C142 C745 -42(4)
Cr16 O60 C146 O59 -15(6)
Cr16 O60 C146 C147 168.1(16)
Cr15 O59 C146 O60 21(5)
Cr15 O59 C146 C147 -161.9(14)
O60 C146 C147 C149 129(3)
O59 C146 C147 C149 -49(3)
O60 C146 C147 C148 -112(3)
O59 C146 C147 C148 70(2)
O60 C146 C147 C150 8(4)
O59 C146 C147 C150 -170(2)
Cr9 O62 C151 O61 33(5)
Cr9 O62 C151 C152 -153.5(17)
Cr16 O61 C151 O62 -13(6)
Cr16 O61 C151 C152 173.4(15)
O62 C151 C152 C155 -20(4)
O61 C151 C152 C155 155(2)
O62 C151 C152 C153 -145(3)
O61 C151 C152 C153 30(3)
O62 C151 C152 C154 95(3)
O61 C151 C152 C154 -90(3)
Cr16 O63 C156 O64 1(6)
Cr16 O63 C156 C157 175.2(16)
Cr9 O64 C156 O63 25(6)
Cr9 O64 C156 C157 -149(2)
O63 C156 C157 C760 -156(4)
O64 C156 C157 C760 20(5)
O63 C156 C157 C758 60(5)
O64 C156 C157 C758 -124(4)
O63 C156 C157 C159 7(4)
O64 C156 C157 C159 -177(3)
O63 C156 C157 C158 126(3)
O64 C156 C157 C158 -59(3)
O63 C156 C157 C160 -118(3)
O64 C156 C157 C160 58(4)
O63 C156 C157 C759 -45(4)
O64 C156 C157 C759 131(4)
C315 O101 C300 O100 11(5)
C315 O101 C300 C301 -176(2)
O101 C300 C301 C302 -172(2)
O100 C300 C301 C302 1(4)
O101 C300 C301 C306 8(4)
O100 C300 C301 C306 -179(2)
C306 C301 C302 C303 0.0
C300 C301 C302 C303 -180(2)
C301 C302 C303 C304 0.0
C301 C302 C303 C307 -177.4(15)
C302 C303 C304 C305 0.0
C307 C303 C304 C305 177.2(16)
C303 C304 C305 C306 0.0
C303 C304 C305 C311 -164.2(17)
C304 C305 C306 C301 0.0
C311 C305 C306 C301 164.1(17)
C302 C301 C306 C305 0.0
C300 C301 C306 C305 180(2)
C302 C303 C307 C309 -59.4(17)
C304 C303 C307 C309 123.3(15)
C302 C303 C307 C308 58.9(17)
C304 C303 C307 C308 -118.4(16)
C302 C303 C307 C310 -179.3(14)
C304 C303 C307 C310 3(2)
C304 C305 C311 C312 -16(2)
C306 C305 C311 C312 179.3(17)
C304 C305 C311 C313 -139.2(16)
C306 C305 C311 C313 56(2)
C304 C305 C311 C314 104.6(17)
C306 C305 C311 C314 -60(2)
C300 O101 C315 C316 74(5)
O101 C315 C316 C317 -114(10)
C315 C316 C317 C318 99(21)
C316 C317 C318 C319 -96(20)
C317 C318 C319 C320 161(4)
C318 C319 C320 N1 169(4)
N1 C321 C322 C323 128(7)
C321 C322 C323 C324 147(4)
N1 C322 C323 C324 168(3)
C322 C323 C324 C325 111(4)
C323 C324 C325 C326 101(3)
C324 C325 C326 N2 119(3)
N2 C327 C328 C329 -176(4)
C327 C328 C329 C330 176(5)
C328 C329 C330 C331 177(5)
C329 C330 C331 C332 117(7)
C330 C331 C332 O103 49(7)
C331 C332 O103 C341 -150(4)
C332 O103 C341 O102 -8(7)
C332 O103 C341 C342 -179(4)
O102 C341 C342 C347 14(8)
O103 C341 C342 C347 -176(4)
O102 C341 C342 C343 -171(4)
O103 C341 C342 C343 -1(7)
C347 C342 C343 C344 -3(7)
C341 C342 C343 C344 -178(4)
C342 C343 C344 C345 4(7)
C342 C343 C344 C348 176(4)
C343 C344 C345 C346 -4(7)
C348 C344 C345 C346 -176(4)
C344 C345 C346 C347 3(7)
C344 C345 C346 C352 174(3)
C345 C346 C347 C342 -2(7)
C352 C346 C347 C342 -171(4)
C343 C342 C347 C346 2(7)
C341 C342 C347 C346 176(4)
C343 C344 C348 C349 14(4)
C345 C344 C348 C349 -175(4)
C343 C344 C348 C350 -107(4)
C345 C344 C348 C350 65(4)
C343 C344 C348 C351 137(4)
C345 C344 C348 C351 -51(4)
C347 C346 C352 C354 -7(4)
C345 C346 C352 C354 -177(4)
C347 C346 C352 C353 115(4)
C345 C346 C352 C353 -55(4)
C347 C346 C352 C355 -126(4)
C345 C346 C352 C355 64(4)
C416 O105 C401 O104 -6(4)
C416 O105 C401 C402 -179(3)
O104 C401 C402 C407 178(3)
O105 C401 C402 C407 -8(4)
O104 C401 C402 C403 -1(4)
O105 C401 C402 C403 173(3)
C407 C402 C403 C404 -1(4)
C401 C402 C403 C404 179(3)
C402 C403 C404 C405 3(4)
C402 C403 C404 C408 -175(2)
C403 C404 C405 C406 -2(4)
C408 C404 C405 C406 175(2)
C404 C405 C406 C407 0(4)
C404 C405 C406 C412 -178(2)
C405 C406 C407 C402 2(4)
C412 C406 C407 C402 -180(2)
C403 C402 C407 C406 -2(4)
C401 C402 C407 C406 179(3)
C403 C404 C408 C411 -170(2)
C405 C404 C408 C411 13(3)
C403 C404 C408 C409 67(3)
C405 C404 C408 C409 -111(3)
C403 C404 C408 C410 -51(3)
C405 C404 C408 C410 131(2)
C407 C406 C412 C414 11(3)
C405 C406 C412 C414 -171(2)
C407 C406 C412 C415 -107(3)
C405 C406 C412 C415 71(3)
C407 C406 C412 C413 130(3)
C405 C406 C412 C413 -52(3)
C401 O105 C416 C417 -125(4)
O105 C416 C417 C418 15(7)
C416 C417 C418 C419 147(4)
C417 C418 C419 C420 -176(4)
C418 C419 C420 C421 177(4)
C419 C420 C421 N3 -179(3)
N3 C422 C423 C424 174(3)
C422 C423 C424 C425 -172(4)
C423 C424 C425 C426 -176(4)
C424 C425 C426 C427 63(5)
C425 C426 C427 N4 171(3)
N4 C428 C429 C430 138(17)
C428 C429 C430 C431 21(22)
N4 C429 C430 C431 122(12)
C428 C429 C430 C432 31(29)
N4 C429 C430 C432 131(12)
C429 C430 C431 C432 173(7)
C429 C430 C431 C433 -163(6)
C432 C430 C431 C433 24(5)
C430 C431 C432 C433 151(6)
C433 C431 C432 C430 -151(6)
C429 C430 C432 C433 -49(16)
C431 C430 C432 C433 -37(8)
C429 C430 C432 C431 -12(12)
C431 C432 C433 O108 -114(9)
C430 C432 C433 O108 -86(10)
C430 C432 C433 C431 28(5)
C432 C431 C433 O108 95(9)
C430 C431 C433 O108 62(11)
C430 C431 C433 C432 -33(7)
C432 C433 O108 C450 127(12)
C431 C433 O108 C450 72(15)
C433 O108 C450 O107 8(21)
C433 O108 C450 C451 -167(9)
O108 C450 C451 C456 177(9)
O107 C450 C451 C456 2(14)
O108 C450 C451 C452 4(17)
O107 C450 C451 C452 -170(7)
C456 C451 C452 C453 0(12)
C450 C451 C452 C453 172(7)
C451 C452 C453 C454 -1(11)
C451 C452 C453 C457 176(5)
C452 C453 C454 C455 3(10)
C457 C453 C454 C455 -174(5)
C453 C454 C455 C456 -4(11)
C453 C454 C455 C461 -176(5)
C454 C455 C456 C451 3(11)
C461 C455 C456 C451 174(5)
C452 C451 C456 C455 -1(12)
C450 C451 C456 C455 -174(7)
C452 C453 C457 C459 -12(6)
C454 C453 C457 C459 166(5)
C452 C453 C457 C458 110(6)
C454 C453 C457 C458 -72(6)
C452 C453 C457 C460 -129(6)
C454 C453 C457 C460 48(6)
C456 C455 C461 C464 117(6)
C454 C455 C461 C464 -71(5)
C456 C455 C461 C462 -5(6)
C454 C455 C461 C462 167(5)
C456 C455 C461 C463 -125(6)
C454 C455 C461 C463 46(5)
C322 C321 N1 C320 -177(5)
C319 C320 N1 C321 117(6)
C319 C320 N1 C322 115(7)
C323 C322 N1 C321 -63(8)
C321 C322 N1 C320 5(8)
C323 C322 N1 C320 -58(9)
C328 C327 N2 C326 177(4)
C325 C326 N2 C327 161(3)
C420 C421 N3 C422 -180(3)
C423 C422 N3 C421 178(3)
C426 C427 N4 C428 171(4)
C426 C427 N4 C429 161(4)
C429 C428 N4 C427 -170(5)
C428 C429 N4 C427 16(8)
C430 C429 N4 C427 -121(13)
C430 C429 N4 C428 -137(17)
O121 C600 C601 C603 135(3)
O120 C600 C601 C603 -45(2)
O121 C600 C601 C604 15(3)
O120 C600 C601 C604 -166(2)
O121 C600 C601 C602 -105(3)
O120 C600 C601 C602 75(2)
O131 C610 C611 C612 -70(5)
O130 C610 C611 C612 102(7)
O131 C610 C611 C613 168(5)
O130 C610 C611 C613 -20(7)
O131 C610 C611 C614 50(6)
O130 C610 C611 C614 -138(7)
